data_7016189
loop_
_publ_author_name
'Sulway, Scott A.'
'Layfield, Richard A.'
'Bodensteiner, Michael'
'Scheuermayer, Sabine'
'Scheer, Manfred'
'Zabel, Manfred'

_publ_section_title
;
 Benzotriazolate cage complexes of tin(ii) and lithium:
 halide-influenced serendipitous assembly.
;
_journal_issue 29
_journal_name_full 'Dalton transactions (Cambridge, England : 2003)'
_journal_page_first 7559
_journal_page_last 7563
_journal_paper_doi 10.1039/c1dt10400d
_journal_volume 40
_journal_year 2011
_chemical_compound_source 'see text'
_chemical_formula_moiety 'C120 H194 Br4 Li8 N44 Si16 Sn8, 3(C7 H8)'
_chemical_formula_sum 'C141 H218 Br4 Li8 N44 Si16 Sn8'
_chemical_formula_weight 4303.84
_chemical_name_systematic ?
_space_group_IT_number 2
_symmetry_cell_setting triclinic
_symmetry_Int_Tables_number 2
_symmetry_space_group_name_Hall '-P 1'
_symmetry_space_group_name_H-M 'P -1'
_atom_sites_solution_hydrogens geom
_atom_sites_solution_primary direct
_atom_sites_solution_secondary difmap
_cell_angle_alpha 92.659(1)
_cell_angle_beta 95.907(1)
_cell_angle_gamma 111.672(2)
_cell_formula_units_Z 2
_cell_length_a 19.1397(3)
_cell_length_b 20.9948(3)
_cell_length_c 26.6822(5)
_cell_measurement_reflns_used 35988
_cell_measurement_temperature 123(1)
_cell_measurement_theta_max 75.8282
_cell_measurement_theta_min 3.0905
_cell_volume 9869.6(3)
_computing_cell_refinement
;
CrysAlisPro, Oxford Diffraction Ltd.,
Version 1.171.34.44 (release 25-10-2010 CrysAlis171 .NET)
(compiled Oct 25 2010,18:11:34)
;
_computing_data_collection
;
CrysAlisPro, Oxford Diffraction Ltd.,
Version 1.171.34.44 (release 25-10-2010 CrysAlis171 .NET)
(compiled Oct 25 2010,18:11:34)
;
_computing_data_reduction
;
CrysAlisPro, Oxford Diffraction Ltd.,
Version 1.171.34.44 (release 25-10-2010 CrysAlis171 .NET)
(compiled Oct 25 2010,18:11:34)
;
_computing_molecular_graphics 'SXGRAPH (Farrugia, 1999)'
_computing_publication_material 'PLATON (Spek, 2003)'
_computing_structure_refinement 'SHELXL-97 (Sheldrick, 1997)'
_computing_structure_solution 'SIR-97 (Altomare, 1999)'
_diffrn_ambient_temperature 123(1)
_diffrn_detector_area_resol_mean 10.3546
_diffrn_measured_fraction_theta_full 0.953
_diffrn_measured_fraction_theta_max 0.953
_diffrn_measurement_device_type 'SuperNova,Single source at offset,Atlas'
_diffrn_measurement_method '\w scans'
_diffrn_radiation_monochromator mirrors
_diffrn_radiation_probe x-ray
_diffrn_radiation_source 'SuperNova (Cu) X-ray Source'
_diffrn_radiation_type CuK\a
_diffrn_radiation_wavelength 1.54178
_diffrn_reflns_av_R_equivalents 0.0769
_diffrn_reflns_av_sigmaI/netI 0.0978
_diffrn_reflns_limit_h_max 23
_diffrn_reflns_limit_h_min -23
_diffrn_reflns_limit_k_max 26
_diffrn_reflns_limit_k_min -24
_diffrn_reflns_limit_l_max 28
_diffrn_reflns_limit_l_min -33
_diffrn_reflns_number 82702
_diffrn_reflns_reduction_process
;
;
_diffrn_reflns_theta_full 76.01
_diffrn_reflns_theta_max 76.01
_diffrn_reflns_theta_min 3.09
_exptl_absorpt_coefficient_mu 10.213
_exptl_absorpt_correction_T_max 1.00000
_exptl_absorpt_correction_T_min 0.70179
_exptl_absorpt_correction_type multi-scan
_exptl_absorpt_process_details
;
CrysAlisPro, Oxford Diffraction Ltd.,
Version 1.171.34.44 (release 25-10-2010 CrysAlis171 .NET)
(compiled Oct 25 2010,18:11:34)
Empirical absorption correction using spherical harmonics,
implemented in SCALE3 ABSPACK scaling algorithm.
;
_exptl_crystal_colour colourless
_exptl_crystal_density_diffrn 1.448
_exptl_crystal_density_method 'Not Measured'
_exptl_crystal_description plate
_exptl_crystal_F_000 4320
_exptl_crystal_size_max 0.13
_exptl_crystal_size_mid 0.10
_exptl_crystal_size_min 0.03
_refine_diff_density_max 3.031
_refine_diff_density_min -3.040
_refine_diff_density_rms 0.145
_refine_ls_extinction_method none
_refine_ls_goodness_of_fit_ref 0.999
_refine_ls_hydrogen_treatment constr
_refine_ls_matrix_type full
_refine_ls_number_parameters 2071
_refine_ls_number_reflns 39316
_refine_ls_number_restraints 24
_refine_ls_restrained_S_all 1.000
_refine_ls_R_factor_all 0.1027
_refine_ls_R_factor_gt 0.0614
_refine_ls_shift/su_max 0.002
_refine_ls_shift/su_mean 0.000
_refine_ls_structure_factor_coef Fsqd
_refine_ls_weighting_details 'calc w=1/[\s^2^(Fo^2^)+(0.0900P)^2^] where P=(Fo^2^+2Fc^2^)/3'
_refine_ls_weighting_scheme calc
_refine_ls_wR_factor_gt 0.1542
_refine_ls_wR_factor_ref 0.1695
_reflns_number_gt 25432
_reflns_number_total 39316
_reflns_threshold_expression >2\s(i)
_cod_data_source_file c1dt10400d.txt
_cod_data_source_block SnBr
_cod_depositor_comments
;
The following automatic conversions were performed:

'_symmetry_cell_setting' value 'Triclinic' changed to 'triclinic'
according to /home/saulius/struct/CIF-dictionaries/cif_core.dic
dictionary named 'cif_core.dic' version 2.4.1 from 2010-06-29.

Automatic conversion script
Id: cif_fix_values 1715 2011-07-08 13:25:40Z adriana 
;
_cod_database_code 7016189

loop_
_symmetry_equiv_pos_site_id
_symmetry_equiv_pos_as_xyz
1 x,y,z
2 -x,-y,-z

loop_
_atom_site_aniso_label
_atom_site_aniso_U_11
_atom_site_aniso_U_22
_atom_site_aniso_U_33
_atom_site_aniso_U_23
_atom_site_aniso_U_13
_atom_site_aniso_U_12
Sn1 0.0299(2) 0.0455(3) 0.0451(3) 0.0101(2) 0.0022(2) 0.0095(2)
Sn2 0.0515(3) 0.0275(2) 0.0287(2) 0.0024(2) -0.0027(2) 0.0125(2)
Sn3 0.0371(2) 0.0371(3) 0.0347(2) 0.0123(2) 0.0040(2) 0.0112(2)
Sn4 0.0355(2) 0.0298(2) 0.0261(2) 0.0040(2) -0.0033(2) 0.0068(2)
Sn5 0.0376(2) 0.0271(2) 0.0306(2) 0.0038(2) 0.0013(2) 0.0141(2)
Sn6 0.0750(4) 0.0498(3) 0.0515(3) -0.0157(3) -0.0259(3) 0.0405(3)
Sn7 0.0420(2) 0.0292(2) 0.0313(2) 0.0038(2) -0.0024(2) 0.0135(2)
Sn8 0.0488(3) 0.0371(3) 0.0693(4) 0.0015(3) 0.0010(3) 0.0140(2)
Br1 0.0407(4) 0.0610(6) 0.0375(4) 0.0024(4) -0.0030(3) 0.0030(4)
Br2 0.0368(4) 0.0389(4) 0.0370(4) 0.0126(3) 0.0016(3) 0.0161(3)
Br3 0.0341(3) 0.0312(4) 0.0302(3) 0.0050(3) -0.0016(3) 0.0102(3)
Br4 0.0469(4) 0.0327(4) 0.0360(4) 0.0017(3) 0.0045(3) 0.0080(3)
Si1 0.0906(18) 0.0291(12) 0.0411(12) 0.0021(9) -0.0082(12) 0.0179(12)
Si2 0.0666(14) 0.0428(13) 0.0311(10) 0.0040(9) -0.0028(10) 0.0222(11)
Si3 0.0535(13) 0.0441(13) 0.0527(13) 0.0190(11) 0.0152(11) 0.0097(11)
Si4 0.0520(12) 0.0344(12) 0.0468(12) 0.0134(9) -0.0006(10) 0.0138(10)
Si5 0.0383(10) 0.0385(11) 0.0282(9) 0.0015(8) -0.0076(8) 0.0070(9)
Si6 0.0391(10) 0.0375(11) 0.0317(9) 0.0032(8) -0.0044(8) 0.0128(9)
Si7 0.0479(11) 0.0353(11) 0.0362(10) 0.0002(8) -0.0020(9) 0.0242(9)
Si8 0.0362(10) 0.0375(11) 0.0344(10) -0.0002(8) -0.0010(8) 0.0193(9)
Si9 0.0798(18) 0.0561(16) 0.0635(16) -0.0004(12) -0.0200(14) 0.0409(14)
Si10 0.0586(14) 0.0435(13) 0.0552(13) -0.0002(10) -0.0041(11) 0.0279(11)
Si11 0.0422(11) 0.0373(12) 0.0416(11) 0.0026(9) -0.0095(9) 0.0085(9)
Si12 0.0488(11) 0.0354(11) 0.0334(10) -0.0018(8) -0.0038(9) 0.0149(9)
Si13 0.0507(15) 0.0557(17) 0.145(3) 0.0255(19) 0.0030(18) 0.0246(13)
Si14 0.0567(14) 0.0413(14) 0.0709(16) 0.0101(12) -0.0212(13) 0.0103(11)
Si15 0.0402(12) 0.0771(18) 0.0593(15) 0.0074(13) 0.0038(11) 0.0228(12)
Si16 0.073(2) 0.133(3) 0.128(3) 0.065(3) 0.019(2) 0.059(2)
N1 0.047(4) 0.027(3) 0.046(4) 0.002(3) -0.002(3) 0.007(3)
N2 0.049(4) 0.029(3) 0.036(3) -0.001(3) 0.001(3) 0.008(3)
N3 0.075(5) 0.030(3) 0.033(3) 0.002(3) -0.002(3) 0.021(3)
N4 0.043(3) 0.031(3) 0.031(3) -0.003(2) 0.005(3) 0.011(3)
N5 0.044(3) 0.029(3) 0.040(3) 0.000(3) 0.001(3) 0.011(3)
N6 0.044(3) 0.030(3) 0.032(3) -0.001(2) -0.002(3) 0.011(3)
N7 0.047(3) 0.034(3) 0.035(3) 0.009(3) 0.012(3) 0.013(3)
N8 0.043(3) 0.033(3) 0.028(3) 0.009(2) 0.003(2) 0.014(3)
N9 0.035(3) 0.033(3) 0.034(3) 0.014(3) 0.003(2) 0.006(3)
N10 0.046(3) 0.029(3) 0.030(3) 0.002(2) -0.003(3) 0.014(3)
N11 0.032(3) 0.036(3) 0.029(3) 0.009(2) -0.001(2) 0.004(3)
N12 0.035(3) 0.035(3) 0.028(3) 0.012(2) -0.003(2) 0.009(3)
N13 0.036(3) 0.037(3) 0.017(2) 0.008(2) -0.001(2) 0.013(3)
N14 0.030(3) 0.037(3) 0.028(3) 0.003(2) -0.003(2) 0.007(2)
N15 0.029(3) 0.031(3) 0.024(3) 0.004(2) -0.003(2) 0.000(2)
N16 0.034(3) 0.024(3) 0.026(3) 0.001(2) -0.006(2) 0.008(2)
N17 0.029(3) 0.033(3) 0.024(3) 0.006(2) 0.001(2) 0.013(2)
N18 0.037(3) 0.022(3) 0.033(3) 0.004(2) 0.001(2) 0.012(2)
N19 0.038(3) 0.022(3) 0.034(3) 0.005(2) 0.007(2) 0.012(2)
N20 0.035(3) 0.037(3) 0.036(3) 0.001(3) 0.001(2) 0.021(3)
N21 0.033(3) 0.030(3) 0.029(3) 0.005(2) -0.004(2) 0.010(2)
N22 0.030(3) 0.023(3) 0.031(3) -0.002(2) -0.002(2) 0.013(2)
N23 0.030(3) 0.036(3) 0.037(3) 0.008(3) 0.001(2) 0.010(3)
N24 0.034(3) 0.032(3) 0.032(3) 0.008(2) 0.004(2) 0.016(2)
N25 0.045(4) 0.034(4) 0.076(5) -0.005(3) -0.014(4) 0.021(3)
N26 0.049(4) 0.037(4) 0.091(6) -0.001(4) -0.027(4) 0.019(3)
N27 0.062(4) 0.038(4) 0.052(4) -0.004(3) -0.011(3) 0.033(3)
N28 0.057(4) 0.043(4) 0.035(3) 0.001(3) -0.006(3) 0.028(3)
N29 0.051(4) 0.034(3) 0.034(3) -0.004(3) -0.011(3) 0.022(3)
N30 0.050(3) 0.025(3) 0.034(3) 0.002(2) -0.008(3) 0.016(3)
N31 0.045(3) 0.034(3) 0.032(3) 0.003(2) -0.008(3) 0.015(3)
N32 0.047(3) 0.023(3) 0.036(3) 0.000(2) -0.002(3) 0.013(3)
N33 0.040(3) 0.026(3) 0.042(3) -0.004(3) 0.001(3) 0.010(3)
N34 0.047(3) 0.025(3) 0.040(3) 0.001(2) 0.004(3) 0.014(3)
N35 0.054(4) 0.036(4) 0.056(4) -0.003(3) 0.006(3) 0.012(3)
N36 0.040(3) 0.035(3) 0.046(4) 0.003(3) 0.006(3) 0.013(3)
N37 0.045(3) 0.033(3) 0.045(3) -0.008(3) 0.009(3) 0.012(3)
N38 0.046(4) 0.030(4) 0.093(6) 0.001(4) -0.002(4) 0.019(3)
N39 0.041(3) 0.027(3) 0.041(3) 0.004(3) -0.006(3) 0.005(3)
N40 0.041(3) 0.028(3) 0.043(3) 0.004(3) -0.010(3) 0.006(3)
N41 0.037(3) 0.026(3) 0.053(4) 0.006(3) -0.007(3) 0.008(3)
N42 0.048(4) 0.030(4) 0.081(5) 0.015(3) -0.011(4) 0.007(3)
N43 0.041(3) 0.033(4) 0.059(4) 0.007(3) -0.010(3) 0.012(3)
N44 0.048(4) 0.072(5) 0.065(5) 0.026(4) 0.002(4) 0.030(4)
C1 0.122(8) 0.120(8) 0.101(8) 0.006(7) 0.006(7) 0.004(7)
C2 0.121(8) 0.145(9) 0.097(8) 0.022(7) -0.020(6) 0.053(7)
C3 0.133(8) 0.091(7) 0.103(7) 0.038(6) 0.021(7) 0.042(6)
C4 0.100(11) 0.091(11) 0.113(12) 0.014(8) 0.021(9) 0.056(9)
C5 0.11(2) 0.18(3) 0.12(2) 0.06(2) 0.07(2) 0.11(2)
C6 0.070(16) 0.22(4) 0.17(3) -0.11(3) -0.058(18) 0.10(2)
C7 0.10(2) 0.14(3) 0.14(3) 0.06(2) -0.005(19) 0.08(2)
C8 0.09(2) 0.12(3) 0.19(3) -0.04(2) -0.02(2) 0.057(19)
C9 0.10(2) 0.10(2) 0.15(3) 0.03(2) 0.04(2) 0.052(17)
C10 0.041(4) 0.028(4) 0.042(4) 0.002(3) -0.005(3) 0.012(3)
C11 0.043(4) 0.036(4) 0.044(4) -0.005(3) -0.014(3) 0.012(3)
C12 0.047(4) 0.039(5) 0.063(5) -0.005(4) -0.014(4) 0.013(4)
C13 0.072(6) 0.040(5) 0.060(5) 0.009(4) -0.007(5) 0.030(4)
C14 0.065(6) 0.035(5) 0.075(6) 0.014(4) 0.008(5) 0.017(4)
C15 0.048(4) 0.030(4) 0.067(5) 0.012(4) -0.003(4) 0.016(4)
C17 0.066(6) 0.077(7) 0.058(6) 0.029(5) 0.005(5) 0.026(5)
C18 0.069(6) 0.043(5) 0.085(7) 0.008(5) 0.007(5) 0.022(5)
C19 0.050(5) 0.047(5) 0.061(5) 0.009(4) 0.000(4) 0.022(4)
C20 0.090(8) 0.075(7) 0.060(6) 0.018(5) 0.033(6) 0.020(6)
C21 0.076(7) 0.053(6) 0.083(7) 0.014(5) 0.030(6) 0.000(5)
C22 0.042(5) 0.073(7) 0.097(8) 0.032(6) 0.016(5) 0.009(5)
C23 0.054(4) 0.034(4) 0.030(3) -0.002(3) 0.001(3) 0.020(3)
C24 0.050(4) 0.028(4) 0.030(3) 0.006(3) 0.003(3) 0.017(3)
C25 0.074(6) 0.046(5) 0.031(4) 0.000(3) 0.012(4) 0.022(4)
C26 0.091(7) 0.065(6) 0.032(4) 0.005(4) 0.010(4) 0.028(6)
C27 0.089(7) 0.068(6) 0.032(4) -0.012(4) -0.007(4) 0.024(6)
C28 0.066(6) 0.049(5) 0.043(4) -0.007(4) -0.002(4) 0.013(4)
C29 0.051(5) 0.066(6) 0.057(5) -0.001(4) 0.003(4) 0.027(5)
C30 0.049(5) 0.046(5) 0.050(5) 0.006(4) -0.004(4) 0.012(4)
C31 0.057(5) 0.043(5) 0.039(4) -0.002(3) -0.008(4) 0.025(4)
C32 0.048(5) 0.053(5) 0.046(5) -0.002(4) -0.007(4) 0.000(4)
C33 0.060(5) 0.045(5) 0.037(4) 0.004(3) -0.002(4) 0.019(4)
C34 0.062(5) 0.060(5) 0.033(4) -0.006(4) -0.017(4) 0.032(4)
C35 0.034(3) 0.032(4) 0.025(3) 0.005(3) 0.000(3) 0.015(3)
C36 0.032(3) 0.032(4) 0.024(3) 0.007(3) 0.003(3) 0.011(3)
C37 0.043(4) 0.039(4) 0.026(3) 0.005(3) 0.000(3) 0.010(3)
C38 0.049(4) 0.040(4) 0.029(3) 0.009(3) 0.004(3) 0.018(4)
C39 0.048(4) 0.034(4) 0.036(4) 0.011(3) 0.017(3) 0.015(3)
C40 0.037(4) 0.024(3) 0.035(4) 0.000(3) 0.005(3) 0.008(3)
C41 0.042(4) 0.048(5) 0.050(5) -0.004(4) -0.005(4) 0.021(4)
C42 0.060(5) 0.057(5) 0.036(4) 0.007(4) 0.009(4) 0.024(4)
C43 0.052(5) 0.047(5) 0.049(5) -0.012(4) -0.015(4) 0.025(4)
C44 0.068(6) 0.055(6) 0.060(5) 0.002(4) 0.012(5) 0.036(5)
C45 0.070(6) 0.039(5) 0.060(5) -0.004(4) -0.008(5) 0.031(4)
C46 0.075(6) 0.040(5) 0.051(5) 0.004(4) 0.000(4) 0.033(4)
C47 0.030(3) 0.039(4) 0.036(4) 0.002(3) 0.000(3) 0.012(3)
C48 0.033(3) 0.025(3) 0.027(3) 0.001(3) -0.003(3) 0.007(3)
C49 0.044(4) 0.034(4) 0.033(4) 0.006(3) 0.000(3) 0.017(3)
C50 0.048(4) 0.028(4) 0.051(5) 0.012(3) -0.001(4) 0.005(3)
C51 0.042(4) 0.042(5) 0.059(5) 0.020(4) 0.010(4) 0.011(4)
C52 0.032(4) 0.050(5) 0.056(5) 0.011(4) 0.009(3) 0.017(3)
C53 0.037(4) 0.039(4) 0.036(4) 0.012(3) 0.009(3) 0.019(3)
C54 0.038(4) 0.029(4) 0.022(3) 0.004(3) 0.003(3) 0.008(3)
C55 0.041(4) 0.037(4) 0.050(4) 0.008(4) 0.009(4) 0.013(3)
C56 0.044(4) 0.055(5) 0.052(5) 0.017(4) 0.015(4) 0.012(4)
C57 0.045(4) 0.073(6) 0.059(5) 0.021(5) 0.026(4) 0.036(4)
C58 0.059(5) 0.041(5) 0.058(5) 0.016(4) 0.011(4) 0.019(4)
C59 0.036(4) 0.031(4) 0.037(4) 0.007(3) -0.008(3) 0.006(3)
C60 0.033(3) 0.036(4) 0.035(4) 0.019(3) 0.001(3) 0.007(3)
C61 0.043(4) 0.054(5) 0.042(4) 0.028(4) 0.006(3) 0.015(4)
C62 0.034(4) 0.065(6) 0.056(5) 0.025(4) 0.003(4) 0.010(4)
C63 0.034(4) 0.062(6) 0.050(5) 0.016(4) -0.008(4) 0.005(4)
C64 0.043(4) 0.050(5) 0.038(4) 0.015(4) -0.003(3) 0.010(4)
C65 0.056(5) 0.049(5) 0.051(5) 0.000(4) -0.004(4) 0.027(4)
C66 0.047(4) 0.054(5) 0.038(4) -0.007(4) 0.002(3) 0.024(4)
C67 0.058(5) 0.049(5) 0.045(4) -0.006(4) 0.002(4) 0.019(4)
C68 0.062(5) 0.063(6) 0.048(5) 0.000(4) -0.018(4) 0.022(5)
C69 0.055(5) 0.039(5) 0.082(7) 0.002(5) -0.010(5) 0.002(4)
C70 0.040(4) 0.068(6) 0.055(5) 0.000(4) -0.005(4) 0.019(4)
C71 0.115(9) 0.089(8) 0.043(5) 0.005(5) 0.010(5) 0.065(7)
C72 0.082(7) 0.055(6) 0.065(6) -0.004(5) 0.014(5) 0.016(5)
C73 0.060(6) 0.065(7) 0.095(8) 0.000(6) -0.005(6) 0.030(5)
C74 0.095(8) 0.084(8) 0.081(8) 0.030(6) -0.025(7) 0.019(7)
C75 0.073(7) 0.097(8) 0.071(7) -0.010(6) -0.019(5) 0.053(6)
C76 0.153(12) 0.114(10) 0.086(8) 0.003(7) -0.012(8) 0.104(10)
C77 0.047(5) 0.041(5) 0.119(9) 0.014(6) 0.001(5) 0.024(4)
C78 0.049(5) 0.034(5) 0.122(9) -0.004(5) -0.010(6) 0.018(4)
C79 0.064(7) 0.051(7) 0.189(15) -0.005(8) -0.031(8) 0.032(6)
C80 0.061(7) 0.076(9) 0.25(2) 0.028(11) 0.012(10) 0.039(7)
C81 0.068(7) 0.067(8) 0.238(19) 0.048(10) 0.027(10) 0.039(7)
C82 0.073(8) 0.063(7) 0.147(12) 0.005(8) 0.004(8) 0.018(6)
C83 0.047(4) 0.044(5) 0.057(5) 0.001(4) -0.001(4) 0.018(4)
C84 0.044(4) 0.045(5) 0.054(5) -0.002(4) 0.001(4) 0.021(4)
C85 0.069(6) 0.045(5) 0.072(6) -0.005(5) -0.004(5) 0.027(5)
C86 0.072(7) 0.081(8) 0.063(6) -0.014(5) -0.003(5) 0.036(6)
C87 0.070(6) 0.083(8) 0.059(6) -0.008(5) 0.001(5) 0.026(6)
C88 0.059(6) 0.083(7) 0.058(6) 0.003(5) 0.010(5) 0.018(5)
C89 0.055(4) 0.028(4) 0.038(4) 0.008(3) 0.009(3) 0.016(3)
C90 0.053(4) 0.032(4) 0.033(4) 0.002(3) 0.003(3) 0.019(3)
C91 0.053(5) 0.042(5) 0.040(4) 0.006(3) 0.002(4) 0.014(4)
C92 0.069(5) 0.046(5) 0.035(4) 0.003(3) 0.001(4) 0.023(4)
C93 0.064(5) 0.056(5) 0.039(4) 0.014(4) 0.012(4) 0.029(5)
C94 0.051(5) 0.035(4) 0.057(5) 0.011(4) 0.009(4) 0.015(4)
C95 0.059(5) 0.039(4) 0.036(4) 0.000(3) 0.002(4) 0.030(4)
C96 0.056(4) 0.035(4) 0.034(4) -0.002(3) 0.008(3) 0.032(4)
C97 0.060(5) 0.038(5) 0.048(5) 0.009(4) 0.009(4) 0.019(4)
C98 0.065(5) 0.033(4) 0.060(5) 0.011(4) 0.014(4) 0.025(4)
C99 0.087(7) 0.049(5) 0.048(5) 0.020(4) 0.015(5) 0.038(5)
C100 0.073(6) 0.058(6) 0.048(5) 0.014(4) 0.003(4) 0.049(5)
C101 0.084(7) 0.072(7) 0.038(4) 0.004(4) 0.000(4) 0.037(6)
C102 0.071(6) 0.072(6) 0.040(4) 0.003(4) -0.003(4) 0.033(5)
C103 0.081(6) 0.053(5) 0.035(4) 0.018(4) 0.008(4) 0.024(5)
C104 0.172(13) 0.030(5) 0.059(6) 0.014(4) 0.013(7) 0.015(6)
C105 0.079(7) 0.036(5) 0.076(7) -0.002(5) -0.006(5) 0.011(5)
C106 0.111(8) 0.044(5) 0.057(6) -0.012(4) -0.026(6) 0.037(6)
C107 0.048(4) 0.030(4) 0.036(4) 0.006(3) -0.001(3) 0.006(3)
C108 0.044(4) 0.035(4) 0.049(4) 0.012(4) -0.009(4) 0.002(4)
C109 0.047(5) 0.048(5) 0.073(6) 0.011(5) 0.000(4) 0.014(4)
C110 0.047(5) 0.049(6) 0.076(6) 0.018(5) -0.001(5) 0.002(4)
C111 0.056(5) 0.039(5) 0.061(5) 0.005(4) 0.001(4) -0.004(4)
C112 0.063(5) 0.030(4) 0.049(5) 0.003(4) 0.003(4) 0.006(4)
C113 0.060(5) 0.029(4) 0.022(3) 0.002(3) 0.001(3) 0.018(3)
C114 0.043(4) 0.028(4) 0.026(3) 0.001(3) -0.005(3) 0.006(3)
C115 0.054(4) 0.041(4) 0.031(4) 0.002(3) 0.003(3) 0.021(4)
C116 0.052(5) 0.058(5) 0.031(4) 0.003(3) 0.004(3) 0.027(4)
C117 0.075(6) 0.058(5) 0.031(4) 0.001(4) 0.001(4) 0.044(5)
C118 0.058(5) 0.037(4) 0.039(4) 0.003(3) 0.001(4) 0.023(4)
C119 0.108(11) 0.216(19) 0.081(9) 0.014(11) 0.002(9) 0.048(12)
C120 0.100(9) 0.069(7) 0.108(9) 0.041(7) 0.043(8) 0.031(7)
C121 0.176(16) 0.214(19) 0.168(16) 0.117(15) 0.100(13) 0.156(15)
C122 0.067(6) 0.103(9) 0.069(7) -0.006(6) 0.000(5) 0.042(6)
C123 0.049(5) 0.099(9) 0.079(7) -0.017(6) 0.000(5) 0.023(6)
C124 0.053(5) 0.072(7) 0.088(7) 0.025(6) 0.022(5) 0.025(5)
Li1 0.028(6) 0.035(7) 0.049(7) 0.009(6) 0.005(5) 0.002(5)
Li2 0.043(7) 0.030(6) 0.045(7) -0.002(5) 0.006(6) 0.013(5)
Li3 0.047(7) 0.030(6) 0.037(6) 0.002(5) 0.002(5) 0.013(5)
Li4 0.033(6) 0.031(6) 0.032(6) 0.006(5) 0.007(5) 0.012(5)
Li5 0.033(6) 0.025(6) 0.037(6) 0.000(5) 0.005(5) 0.012(5)
Li6 0.041(6) 0.029(6) 0.023(5) 0.007(4) 0.002(5) 0.017(5)
Li7 0.057(8) 0.034(7) 0.036(6) -0.004(5) -0.001(6) 0.024(6)
Li8 0.061(9) 0.034(7) 0.063(9) 0.008(6) 0.005(7) 0.018(7)
C125 0.058(6) 0.073(8) 0.083(8) 0.003(6) -0.012(5) 0.007(6)
C126 0.078(8) 0.077(8) 0.082(8) -0.011(6) -0.005(6) 0.031(7)
C127 0.087(8) 0.065(8) 0.084(8) -0.002(6) 0.004(7) 0.009(7)
C128 0.063(7) 0.093(9) 0.074(7) -0.019(7) 0.006(6) -0.002(7)
C129 0.080(7) 0.065(7) 0.072(7) -0.010(5) -0.013(6) 0.019(6)
C130 0.063(6) 0.074(7) 0.056(6) -0.006(5) -0.014(5) 0.005(5)
C131 0.092(9) 0.090(10) 0.121(11) -0.006(8) -0.012(8) 0.010(8)
C132 0.066(6) 0.070(7) 0.074(7) 0.029(6) 0.017(5) 0.031(5)
C133 0.058(5) 0.061(6) 0.074(6) 0.020(5) 0.015(5) 0.028(5)
C134 0.070(6) 0.070(7) 0.070(6) 0.024(5) 0.035(5) 0.032(5)
C135 0.091(8) 0.093(9) 0.062(6) 0.020(6) 0.019(6) 0.049(7)
C136 0.077(7) 0.070(7) 0.069(7) 0.007(6) 0.010(6) 0.025(6)
C137 0.076(7) 0.072(7) 0.070(7) 0.024(6) 0.025(6) 0.025(6)
C138 0.048(5) 0.109(10) 0.103(9) 0.028(8) 0.012(6) 0.024(6)
C139 0.116(10) 0.084(9) 0.082(8) 0.027(7) -0.022(7) 0.025(8)
C140 0.078(7) 0.075(7) 0.074(7) 0.022(6) 0.017(6) 0.041(6)
C141 0.30(3) 0.098(11) 0.072(9) 0.012(8) 0.032(12) 0.087(15)
C142 0.43(4) 0.127(15) 0.055(8) 0.036(9) 0.025(14) 0.12(2)
C143 0.153(13) 0.064(8) 0.107(11) 0.006(8) 0.020(10) 0.040(9)
C144 0.105(9) 0.081(9) 0.075(8) 0.018(7) -0.017(7) 0.012(8)
C145 0.183(16) 0.112(11) 0.106(11) 0.026(9) 0.041(10) 0.101(12)

loop_
_atom_site_label
_atom_site_type_symbol
_atom_site_thermal_displace_type
_atom_site_fract_x
_atom_site_fract_y
_atom_site_fract_z
_atom_site_occupancy
_atom_site_U_iso_or_equiv
_atom_site_calc_flag
_atom_site_refinement_flags
Sn1 Sn Uani 0.13618(3) -0.06189(3) 0.85911(2) 1.000 0.0415(2) . .
Sn2 Sn Uani 0.37122(3) -0.03441(2) 0.67852(2) 1.000 0.0372(1) . .
Sn3 Sn Uani 0.87739(3) 0.49343(3) 0.66983(2) 1.000 0.0368(1) . .
Sn4 Sn Uani 0.76379(3) 0.33160(2) 0.94726(2) 1.000 0.0326(1) . .
Sn5 Sn Uani 0.54774(3) -0.05654(2) 0.75424(2) 1.000 0.0314(1) . .
Sn6 Sn Uani 0.39409(4) 0.43445(3) 0.71270(2) 1.000 0.0571(2) . .
Sn7 Sn Uani 0.68356(3) 0.45347(2) 0.87416(2) 1.000 0.0346(1) . .
Sn8 Sn Uani 0.22942(3) 0.19904(3) 0.65680(2) 1.000 0.0530(2) . .
Br1 Br Uani 0.19204(5) -0.04197(5) 0.76977(3) 1.000 0.0517(3) . .
Br2 Br Uani 0.40494(4) 0.15456(4) 0.77977(3) 1.000 0.0370(2) . .
Br3 Br Uani 0.59512(4) 0.32205(4) 0.75737(3) 1.000 0.0328(2) . .
Br4 Br Uani 0.79825(4) 0.51469(4) 0.74321(3) 1.000 0.0407(2) . .
Si1 Si Uani 0.32591(17) -0.18481(11) 0.62456(9) 1.000 0.0562(8) . .
Si2 Si Uani 0.34415(14) -0.07709(12) 0.54983(8) 1.000 0.0470(7) . .
Si3 Si Uani 0.95086(14) 0.60447(12) 0.59340(9) 1.000 0.0515(8) . .
Si4 Si Uani 0.79230(13) 0.59080(11) 0.60900(8) 1.000 0.0453(7) . .
Si5 Si Uani 0.87405(11) 0.33284(11) 1.04369(7) 1.000 0.0381(6) . .
Si6 Si Uani 0.85005(11) 0.21496(11) 0.96328(7) 1.000 0.0372(6) . .
Si7 Si Uani 0.62895(12) -0.16109(11) 0.78338(8) 1.000 0.0380(6) . .
Si8 Si Uani 0.65009(11) -0.05166(10) 0.86852(7) 1.000 0.0350(6) . .
Si9 Si Uani 0.31902(17) 0.54050(14) 0.68045(11) 1.000 0.0644(10) . .
Si10 Si Uani 0.35947(14) 0.54792(12) 0.79512(9) 1.000 0.0510(8) . .
Si11 Si Uani 0.80141(12) 0.58166(11) 0.94601(8) 1.000 0.0434(7) . .
Si12 Si Uani 0.63787(12) 0.56660(11) 0.94909(7) 1.000 0.0403(6) . .
Si13 Si Uani 0.08332(16) 0.20564(16) 0.59147(16) 1.000 0.0827(13) . .
Si14 Si Uani 0.17384(15) 0.14720(13) 0.52964(11) 1.000 0.0607(8) . .
Si15 Si Uani -0.02138(13) -0.06173(15) 0.88709(10) 1.000 0.0588(9) . .
Si16 Si Uani 0.0411(2) 0.0321(2) 0.80610(17) 1.000 0.1033(16) . .
N1 N Uani 0.2990(4) 0.0804(3) 0.6568(2) 1.000 0.043(2) . .
N2 N Uani 0.2854(4) 0.0135(3) 0.6501(2) 1.000 0.0404(19) . .
N3 N Uani 0.3456(4) -0.1005(3) 0.6116(2) 1.000 0.046(2) . .
N4 N Uani 0.4704(3) 0.0528(3) 0.6543(2) 1.000 0.0360(17) . .
N5 N Uani 0.4745(3) 0.1184(3) 0.6651(2) 1.000 0.0389(17) . .
N6 N Uani 0.5426(3) 0.1634(3) 0.6588(2) 1.000 0.0368(17) . .
N7 N Uani 0.8686(3) 0.5646(3) 0.6193(2) 1.000 0.0386(17) . .
N8 N Uani 0.7674(3) 0.4083(3) 0.6339(2) 1.000 0.0347(17) . .
N9 N Uani 0.7213(3) 0.3683(3) 0.6630(2) 1.000 0.0357(17) . .
N10 N Uani 0.6595(3) 0.3223(3) 0.6356(2) 1.000 0.0357(17) . .
N11 N Uani 0.8000(3) 0.3575(3) 0.7932(2) 1.000 0.0350(17) . .
N12 N Uani 0.7610(3) 0.3271(3) 0.8293(2) 1.000 0.0341(17) . .
N13 N Uani 0.8073(3) 0.3313(3) 0.87169(18) 1.000 0.0304(16) . .
N14 N Uani 0.8322(3) 0.2858(3) 0.9855(2) 1.000 0.0338(17) . .
N15 N Uani 0.6637(3) 0.2334(3) 0.92407(19) 1.000 0.0317(17) . .
N16 N Uani 0.6259(3) 0.2195(3) 0.87666(19) 1.000 0.0296(17) . .
N17 N Uani 0.5603(3) 0.1662(3) 0.87528(19) 1.000 0.0284(17) . .
N18 N Uani 0.6010(3) 0.1089(3) 0.7760(2) 1.000 0.0306(17) . .
N19 N Uani 0.6212(3) 0.0551(3) 0.7659(2) 1.000 0.0309(17) . .
N20 N Uani 0.6130(3) -0.0910(3) 0.8071(2) 1.000 0.0342(17) . .
N21 N Uani 0.4736(3) -0.0447(3) 0.8104(2) 1.000 0.0317(17) . .
N22 N Uani 0.4482(3) 0.0075(3) 0.8130(2) 1.000 0.0277(17) . .
N23 N Uani 0.3813(3) -0.0129(3) 0.8297(2) 1.000 0.0351(17) . .
N24 N Uani 0.6587(3) 0.1681(3) 0.7742(2) 1.000 0.0315(17) . .
N25 N Uani 0.3813(4) 0.3270(3) 0.7938(3) 1.000 0.052(3) . .
N26 N Uani 0.3441(4) 0.3637(4) 0.7706(3) 1.000 0.061(3) . .
N27 N Uani 0.3515(4) 0.5105(3) 0.7347(3) 1.000 0.048(2) . .
N28 N Uani 0.5073(4) 0.4805(3) 0.7648(2) 1.000 0.043(2) . .
N29 N Uani 0.5318(4) 0.4493(3) 0.8011(2) 1.000 0.0394(19) . .
N30 N Uani 0.6022(3) 0.4876(3) 0.8204(2) 1.000 0.0368(17) . .
N31 N Uani 0.7053(3) 0.5371(3) 0.9281(2) 1.000 0.0379(17) . .
N32 N Uani 0.5841(3) 0.3790(3) 0.9065(2) 1.000 0.0360(17) . .
N33 N Uani 0.5243(3) 0.3346(3) 0.8756(2) 1.000 0.0373(17) . .
N34 N Uani 0.4823(3) 0.2846(3) 0.9007(2) 1.000 0.0374(17) . .
N35 N Uani 0.3142(4) 0.1452(3) 0.8929(3) 1.000 0.050(2) . .
N36 N Uani 0.2801(3) 0.0830(3) 0.8688(2) 1.000 0.0407(19) . .
N37 N Uani 0.2236(4) 0.0432(3) 0.8924(2) 1.000 0.0419(17) . .
N38 N Uani 0.3406(4) 0.2866(3) 0.8255(3) 1.000 0.056(3) . .
N39 N Uani 0.4672(3) 0.2789(3) 0.6405(2) 1.000 0.0394(17) . .
N40 N Uani 0.4009(3) 0.2318(3) 0.6479(2) 1.000 0.0405(17) . .
N41 N Uani 0.3423(3) 0.2459(3) 0.6265(2) 1.000 0.0407(19) . .
N42 N Uani 0.1600(4) 0.1806(3) 0.5877(3) 1.000 0.056(3) . .
N43 N Uani 0.2356(4) 0.0919(3) 0.6486(3) 1.000 0.046(2) . .
N44 N Uani 0.0505(4) -0.0225(4) 0.8509(3) 1.000 0.059(3) . .
C1 C Uani 0.0928(8) 0.0706(7) 0.4997(5) 1.000 0.127(5) . .
C2 C Uani 0.2499(8) 0.1192(8) 0.5350(5) 1.000 0.122(5) . .
C3 C Uani 0.1921(8) 0.2107(7) 0.4830(5) 1.000 0.108(4) . .
C4 C Uani 0.1096(16) 0.2969(14) 0.5746(11) 0.500 0.095(7) . .
C5 C Uani 0.0523(17) 0.1983(19) 0.6517(11) 0.500 0.115(14) . .
C6 C Uani 0.0020(14) 0.1588(19) 0.5398(13) 0.500 0.150(17) . .
C7 C Uani 0.0641(16) 0.2554(17) 0.5470(12) 0.500 0.117(16) . .
C8 C Uani 0.1065(16) 0.2652(16) 0.6590(13) 0.500 0.133(16) . .
C9 C Uani -0.0063(15) 0.1321(14) 0.6046(13) 0.500 0.110(14) . .
C10 C Uani 0.4512(4) 0.3266(4) 0.6139(3) 1.000 0.038(2) . .
C11 C Uani 0.3719(4) 0.3051(4) 0.6041(3) 1.000 0.044(2) . .
C12 C Uani 0.3384(5) 0.3447(4) 0.5768(3) 1.000 0.053(3) . .
C13 C Uani 0.3864(5) 0.4053(4) 0.5613(3) 1.000 0.056(3) . .
C14 C Uani 0.4669(5) 0.4272(4) 0.5720(4) 1.000 0.059(3) . .
C15 C Uani 0.5001(5) 0.3884(4) 0.5975(3) 1.000 0.049(3) . .
C17 C Uani 0.7786(5) 0.6075(5) 0.5409(3) 1.000 0.067(4) . .
C18 C Uani 0.8085(6) 0.6702(4) 0.6509(4) 1.000 0.066(3) . .
C19 C Uani 0.6981(5) 0.5264(4) 0.6194(3) 1.000 0.052(3) . .
C20 C Uani 0.9444(6) 0.5694(5) 0.5266(4) 1.000 0.076(4) . .
C21 C Uani 0.9785(6) 0.6999(5) 0.5949(4) 1.000 0.076(4) . .
C22 C Uani 1.0336(5) 0.5910(5) 0.6285(4) 1.000 0.073(4) . .
C23 C Uani 0.6673(4) 0.3342(4) 0.5863(3) 1.000 0.039(2) . .
C24 C Uani 0.7353(4) 0.3882(4) 0.5849(3) 1.000 0.035(2) . .
C25 C Uani 0.7582(5) 0.4137(4) 0.5389(3) 1.000 0.050(3) . .
C26 C Uani 0.7099(6) 0.3831(5) 0.4962(3) 1.000 0.063(3) . .
C27 C Uani 0.6396(6) 0.3286(5) 0.4970(3) 1.000 0.066(3) . .
C28 C Uani 0.6183(5) 0.3038(5) 0.5411(3) 1.000 0.056(3) . .
C29 C Uani 0.9548(5) 0.2338(5) 0.9674(3) 1.000 0.057(3) . .
C30 C Uani 0.8069(5) 0.1391(4) 0.9996(3) 1.000 0.051(3) . .
C31 C Uani 0.8129(5) 0.1868(4) 0.8945(3) 1.000 0.046(3) . .
C32 C Uani 0.9517(5) 0.4149(4) 1.0345(3) 1.000 0.056(3) . .
C33 C Uani 0.8048(5) 0.3589(4) 1.0761(3) 1.000 0.048(3) . .
C34 C Uani 0.9131(5) 0.2847(4) 1.0887(3) 1.000 0.051(3) . .
C35 C Uani 0.5546(4) 0.1458(3) 0.9231(2) 1.000 0.0298(19) . .
C36 C Uani 0.6208(4) 0.1872(3) 0.9543(2) 1.000 0.0295(19) . .
C37 C Uani 0.6329(4) 0.1780(4) 1.0057(2) 1.000 0.038(2) . .
C38 C Uani 0.5764(4) 0.1257(4) 1.0238(3) 1.000 0.039(2) . .
C39 C Uani 0.5095(4) 0.0842(4) 0.9927(3) 1.000 0.038(2) . .
C40 C Uani 0.4971(4) 0.0927(3) 0.9426(3) 1.000 0.033(2) . .
C41 C Uani 0.7557(4) -0.0249(4) 0.8770(3) 1.000 0.047(3) . .
C42 C Uani 0.6115(5) -0.1105(4) 0.9184(3) 1.000 0.050(3) . .
C43 C Uani 0.6305(5) 0.0264(4) 0.8854(3) 1.000 0.050(3) . .
C44 C Uani 0.7150(5) -0.1368(5) 0.7498(3) 1.000 0.057(3) . .
C45 C Uani 0.5496(5) -0.2163(4) 0.7358(3) 1.000 0.055(3) . .
C46 C Uani 0.6418(5) -0.2178(4) 0.8329(3) 1.000 0.053(3) . .
C47 C Uani 0.3616(4) -0.0806(4) 0.8381(3) 1.000 0.036(2) . .
C48 C Uani 0.4198(4) -0.1010(3) 0.8258(2) 1.000 0.0300(17) . .
C49 C Uani 0.4164(4) -0.1682(4) 0.8297(3) 1.000 0.037(2) . .
C50 C Uani 0.3529(4) -0.2145(4) 0.8452(3) 1.000 0.045(3) . .
C51 C Uani 0.2936(4) -0.1946(4) 0.8577(3) 1.000 0.048(3) . .
C52 C Uani 0.2971(4) -0.1280(4) 0.8548(3) 1.000 0.045(3) . .
C53 C Uani 0.6956(4) 0.0810(4) 0.7560(3) 1.000 0.035(2) . .
C54 C Uani 0.7182(4) 0.1525(3) 0.7617(2) 1.000 0.031(2) . .
C55 C Uani 0.7914(4) 0.1945(4) 0.7545(3) 1.000 0.043(2) . .
C56 C Uani 0.8390(5) 0.1635(5) 0.7419(3) 1.000 0.051(3) . .
C57 C Uani 0.8150(5) 0.0902(5) 0.7358(3) 1.000 0.053(3) . .
C58 C Uani 0.7444(5) 0.0490(4) 0.7431(3) 1.000 0.052(3) . .
C59 C Uani 0.8804(4) 0.3674(4) 0.8626(3) 1.000 0.037(2) . .
C60 C Uani 0.8750(4) 0.3834(4) 0.8127(3) 1.000 0.036(2) . .
C61 C Uani 0.9410(4) 0.4184(4) 0.7906(3) 1.000 0.046(3) . .
C62 C Uani 1.0086(4) 0.4361(5) 0.8204(3) 1.000 0.054(3) . .
C63 C Uani 1.0133(4) 0.4206(5) 0.8714(3) 1.000 0.053(3) . .
C64 C Uani 0.9503(4) 0.3864(4) 0.8928(3) 1.000 0.046(3) . .
C65 C Uani 0.6299(5) 0.6386(4) 0.9137(3) 1.000 0.051(3) . .
C66 C Uani 0.5404(4) 0.5002(4) 0.9416(3) 1.000 0.046(3) . .
C67 C Uani 0.6622(5) 0.5960(4) 1.0183(3) 1.000 0.052(3) . .
C68 C Uani 0.8323(5) 0.5609(5) 1.0098(3) 1.000 0.060(3) . .
C69 C Uani 0.8297(5) 0.6771(4) 0.9475(4) 1.000 0.065(3) . .
C70 C Uani 0.8585(4) 0.5586(5) 0.9005(3) 1.000 0.056(3) . .
C71 C Uani 0.3925(7) 0.5050(6) 0.8466(3) 1.000 0.075(4) . .
C72 C Uani 0.4290(6) 0.6388(5) 0.8020(4) 1.000 0.070(4) . .
C73 C Uani 0.2683(5) 0.5491(5) 0.8114(4) 1.000 0.073(4) . .
C74 C Uani 0.3991(6) 0.5900(6) 0.6447(4) 1.000 0.093(5) . .
C75 C Uani 0.2530(6) 0.4675(6) 0.6354(4) 1.000 0.077(4) . .
C76 C Uani 0.2676(8) 0.5972(7) 0.6918(5) 1.000 0.104(6) . .
C77 C Uani 0.2748(5) 0.2968(5) 0.8234(5) 1.000 0.067(4) . .
C78 C Uani 0.2759(5) 0.3444(5) 0.7891(5) 1.000 0.070(4) . .
C79 C Uani 0.2145(6) 0.3660(6) 0.7777(6) 1.000 0.102(6) . .
C80 C Uani 0.1520(7) 0.3364(7) 0.8062(7) 1.000 0.125(8) . .
C81 C Uani 0.1519(7) 0.2902(6) 0.8421(7) 1.000 0.119(7) . .
C82 C Uani 0.2126(6) 0.2692(6) 0.8520(6) 1.000 0.098(5) . .
C83 C Uani 0.2227(5) 0.0817(4) 0.9350(3) 1.000 0.050(3) . .
C84 C Uani 0.2787(5) 0.1470(4) 0.9351(3) 1.000 0.047(3) . .
C85 C Uani 0.2926(6) 0.1989(5) 0.9729(4) 1.000 0.062(3) . .
C86 C Uani 0.2481(6) 0.1836(6) 1.0115(4) 1.000 0.072(4) . .
C87 C Uani 0.1923(6) 0.1185(6) 1.0125(4) 1.000 0.073(4) . .
C88 C Uani 0.1772(6) 0.0660(6) 0.9746(4) 1.000 0.069(4) . .
C89 C Uani 0.5146(4) 0.2968(4) 0.9502(3) 1.000 0.040(2) . .
C90 C Uani 0.5780(4) 0.3564(4) 0.9548(3) 1.000 0.039(2) . .
C91 C Uani 0.6234(5) 0.3840(4) 1.0012(3) 1.000 0.046(3) . .
C92 C Uani 0.6011(5) 0.3483(4) 1.0421(3) 1.000 0.050(3) . .
C93 C Uani 0.5389(5) 0.2874(5) 1.0378(3) 1.000 0.050(3) . .
C94 C Uani 0.4939(5) 0.2601(4) 0.9925(3) 1.000 0.048(3) . .
C95 C Uani 0.5665(5) 0.5419(4) 0.7598(3) 1.000 0.042(3) . .
C96 C Uani 0.6264(4) 0.5456(4) 0.7952(3) 1.000 0.037(2) . .
C97 C Uani 0.6964(5) 0.6024(4) 0.8006(3) 1.000 0.048(3) . .
C98 C Uani 0.7023(5) 0.6509(4) 0.7669(3) 1.000 0.050(3) . .
C99 C Uani 0.6425(6) 0.6461(5) 0.7306(3) 1.000 0.057(3) . .
C100 C Uani 0.5734(5) 0.5931(5) 0.7260(3) 1.000 0.053(3) . .
C101 C Uani 0.3947(6) -0.1200(5) 0.5122(3) 1.000 0.063(4) . .
C102 C Uani 0.2455(5) -0.1036(5) 0.5167(3) 1.000 0.060(3) . .
C103 C Uani 0.3895(5) 0.0174(4) 0.5439(3) 1.000 0.056(3) . .
C104 C Uani 0.2974(8) -0.2001(5) 0.6901(4) 1.000 0.094(5) . .
C105 C Uani 0.2464(6) -0.2475(4) 0.5796(4) 1.000 0.068(4) . .
C106 C Uani 0.4104(6) -0.2079(5) 0.6229(4) 1.000 0.072(4) . .
C107 C Uani 0.2084(4) -0.0202(4) 0.6388(3) 1.000 0.041(2) . .
C108 C Uani 0.1758(4) 0.0295(4) 0.6376(3) 1.000 0.047(2) . .
C109 C Uani 0.0983(5) 0.0101(5) 0.6273(4) 1.000 0.058(3) . .
C110 C Uani 0.0546(5) -0.0576(5) 0.6191(4) 1.000 0.062(3) . .
C111 C Uani 0.0873(5) -0.1083(5) 0.6201(3) 1.000 0.059(3) . .
C112 C Uani 0.1635(5) -0.0913(4) 0.6290(3) 1.000 0.051(3) . .
C113 C Uani 0.5388(4) 0.0564(4) 0.6413(2) 1.000 0.037(2) . .
C114 C Uani 0.5844(4) 0.1265(4) 0.6443(2) 1.000 0.035(2) . .
C115 C Uani 0.6599(4) 0.1497(4) 0.6346(3) 1.000 0.041(2) . .
C116 C Uani 0.6875(5) 0.0997(4) 0.6214(3) 1.000 0.045(3) . .
C117 C Uani 0.6399(5) 0.0288(5) 0.6177(3) 1.000 0.050(3) . .
C118 C Uani 0.5663(5) 0.0059(4) 0.6272(3) 1.000 0.044(3) . .
C119 C Uani -0.0103(8) -0.0243(9) 0.7419(5) 1.000 0.140(8) . .
C120 C Uani 0.1299(7) 0.0952(6) 0.7922(5) 1.000 0.089(5) . .
C121 C Uani -0.0214(9) 0.0761(9) 0.8225(6) 1.000 0.153(10) . .
C122 C Uani -0.0381(6) 0.0053(6) 0.9299(4) 1.000 0.078(4) . .
C123 C Uani -0.1110(5) -0.1179(6) 0.8464(4) 1.000 0.079(4) . .
C124 C Uani 0.0014(5) -0.1225(5) 0.9289(4) 1.000 0.069(4) . .
Li1 Li Uani 0.3186(6) 0.0444(6) 0.8112(5) 1.000 0.040(4) . .
Li2 Li Uani 0.3983(7) 0.1544(6) 0.6875(5) 1.000 0.040(4) . .
Li3 Li Uani 0.5648(7) 0.2662(6) 0.6674(5) 1.000 0.039(4) . .
Li4 Li Uani 0.7310(6) 0.3849(6) 0.7407(4) 1.000 0.032(3) . .
Li5 Li Uani 0.5082(6) 0.1108(6) 0.8084(4) 1.000 0.031(3) . .
Li6 Li Uani 0.6559(6) 0.2559(6) 0.8103(4) 1.000 0.030(3) . .
Li7 Li Uani 0.4925(8) 0.3437(6) 0.8025(5) 1.000 0.041(4) . .
Li8 Li Uani 0.3855(9) 0.2213(7) 0.8588(6) 1.000 0.053(5) . .
C125 C Uani -0.0136(6) 0.6653(6) 0.7702(4) 1.000 0.078(4) . .
C126 C Uani 0.0338(7) 0.7287(6) 0.7600(4) 1.000 0.080(5) . .
C127 C Uani 0.1083(7) 0.7419(6) 0.7587(4) 1.000 0.085(5) . .
C128 C Uani 0.1351(6) 0.6900(7) 0.7668(4) 1.000 0.087(4) . .
C129 C Uani 0.0858(6) 0.6256(6) 0.7778(4) 1.000 0.077(4) . .
C130 C Uani 0.0116(6) 0.6134(6) 0.7794(4) 1.000 0.072(4) . .
C131 C Uani 0.0043(7) 0.7852(7) 0.7513(5) 1.000 0.111(6) . .
C132 C Uani 0.9281(6) 0.3188(5) 0.6659(4) 1.000 0.067(4) . .
C133 C Uani 0.9799(5) 0.3730(5) 0.6453(4) 1.000 0.062(3) . .
C134 C Uani 0.9633(6) 0.3822(5) 0.5955(4) 1.000 0.066(4) . .
C135 C Uani 0.8977(7) 0.3388(6) 0.5654(4) 1.000 0.077(4) . .
C136 C Uani 0.8463(6) 0.2849(6) 0.5860(4) 1.000 0.073(4) . .
C137 C Uani 0.8623(6) 0.2741(6) 0.6363(4) 1.000 0.072(4) . .
C138 C Uani 1.0508(5) 0.4220(6) 0.6776(5) 1.000 0.088(5) . .
C139 C Uani 0.5710(7) 0.7368(7) 0.5226(5) 1.000 0.100(5) . .
C140 C Uani 0.5886(6) 0.7192(6) 0.5689(4) 1.000 0.071(4) . .
C141 C Uani 0.6171(12) 0.7674(8) 0.6084(5) 1.000 0.152(11) . .
C142 C Uani 0.6236(15) 0.8353(9) 0.6018(5) 1.000 0.199(14) . .
C143 C Uani 0.5974(9) 0.8501(7) 0.5566(6) 1.000 0.108(6) . .
C144 C Uani 0.5745(7) 0.8017(7) 0.5149(5) 1.000 0.095(5) . .
C145 C Uani 0.5830(9) 0.6449(7) 0.5762(5) 1.000 0.118(7) . .
H1A H Uiso 0.08990 0.03160 0.51800 1.000 0.1910 calc R
H1B H Uiso 0.09960 0.06160 0.46530 1.000 0.1910 calc R
H1C H Uiso 0.04670 0.07880 0.50030 1.000 0.1910 calc R
H2A H Uiso 0.29040 0.15030 0.55900 1.000 0.1830 calc R
H2B H Uiso 0.26750 0.11830 0.50260 1.000 0.1830 calc R
H2C H Uiso 0.23350 0.07390 0.54630 1.000 0.1830 calc R
H3A H Uiso 0.23470 0.25140 0.49640 1.000 0.1620 calc R
H3B H Uiso 0.14820 0.22220 0.47540 1.000 0.1620 calc R
H3C H Uiso 0.20290 0.19180 0.45260 1.000 0.1620 calc R
H4A H Uiso 0.12590 0.30050 0.54160 0.500 0.1420 calc .
H4B H Uiso 0.15000 0.32710 0.59900 0.500 0.1420 calc .
H4C H Uiso 0.06630 0.30970 0.57450 0.500 0.1420 calc .
H5A H Uiso 0.02720 0.15060 0.65650 0.500 0.1740 calc .
H5B H Uiso 0.01760 0.22140 0.65400 0.500 0.1740 calc .
H5C H Uiso 0.09510 0.21900 0.67730 0.500 0.1740 calc .
H6A H Uiso 0.02110 0.16080 0.50770 0.500 0.2250 calc .
H6B H Uiso -0.03440 0.18030 0.53890 0.500 0.2250 calc .
H6C H Uiso -0.02170 0.11160 0.54660 0.500 0.2250 calc .
H7A H Uiso 0.05650 0.23220 0.51380 0.500 0.1750 calc .
H7B H Uiso 0.10600 0.29880 0.54910 0.500 0.1750 calc .
H7C H Uiso 0.01920 0.26310 0.55300 0.500 0.1750 calc .
H8A H Uiso 0.10720 0.23740 0.68640 0.500 0.1950 calc .
H8B H Uiso 0.06820 0.28400 0.66150 0.500 0.1950 calc .
H8C H Uiso 0.15510 0.30200 0.66050 0.500 0.1950 calc .
H9A H Uiso -0.02250 0.09680 0.57700 0.500 0.1640 calc .
H9B H Uiso -0.04570 0.14940 0.60810 0.500 0.1640 calc .
H9C H Uiso 0.00440 0.11340 0.63530 0.500 0.1640 calc .
H10A H Uiso 0.53340 0.59100 0.70210 1.000 0.0630 calc R
H10B H Uiso 0.36670 -0.16880 0.50830 1.000 0.0950 calc R
H10C H Uiso 0.44450 -0.11030 0.52960 1.000 0.0950 calc R
H10D H Uiso 0.39880 -0.10280 0.47950 1.000 0.0950 calc R
H10E H Uiso 0.22070 -0.07650 0.53140 1.000 0.0900 calc R
H10F H Uiso 0.21790 -0.15140 0.52020 1.000 0.0900 calc R
H10G H Uiso 0.24720 -0.09660 0.48150 1.000 0.0900 calc R
H10H H Uiso 0.37210 0.04210 0.56770 1.000 0.0840 calc R
H10I H Uiso 0.37610 0.02690 0.51020 1.000 0.0840 calc R
H10J H Uiso 0.44360 0.03180 0.55080 1.000 0.0840 calc R
H10K H Uiso 0.25670 -0.18470 0.69410 1.000 0.1400 calc R
H10L H Uiso 0.34000 -0.17490 0.71490 1.000 0.1400 calc R
H10M H Uiso 0.28100 -0.24830 0.69440 1.000 0.1400 calc R
H10N H Uiso 0.26310 -0.25010 0.54720 1.000 0.1020 calc R
H10O H Uiso 0.20460 -0.23250 0.57640 1.000 0.1020 calc R
H10P H Uiso 0.23070 -0.29200 0.59230 1.000 0.1020 calc R
H10Q H Uiso 0.42720 -0.20120 0.59010 1.000 0.1070 calc R
H10R H Uiso 0.39730 -0.25530 0.62920 1.000 0.1070 calc R
H10S H Uiso 0.45020 -0.17920 0.64830 1.000 0.1070 calc R
H10T H Uiso 0.07650 0.04300 0.62600 1.000 0.0690 calc R
H11A H Uiso 0.00220 -0.07130 0.61270 1.000 0.0750 calc R
H11B H Uiso 0.05570 -0.15450 0.61440 1.000 0.0700 calc R
H11C H Uiso 0.18500 -0.12450 0.62870 1.000 0.0610 calc R
H11D H Uiso 0.68990 0.19640 0.63680 1.000 0.0500 calc R
H11E H Uiso 0.73750 0.11260 0.61510 1.000 0.0550 calc R
H11F H Uiso 0.65990 -0.00360 0.60830 1.000 0.0600 calc R
H11G H Uiso 0.53610 -0.04070 0.62440 1.000 0.0520 calc R
H11H H Uiso -0.06040 -0.05460 0.74660 1.000 0.2100 calc R
H11I H Uiso 0.01810 -0.05100 0.73190 1.000 0.2100 calc R
H11J H Uiso -0.01340 0.00520 0.71610 1.000 0.2100 calc R
H12A H Uiso 0.28610 0.33050 0.56960 1.000 0.0630 calc R
H12B H Uiso 0.16110 0.11780 0.82330 1.000 0.1340 calc R
H12C H Uiso 0.11980 0.12860 0.77240 1.000 0.1340 calc R
H12D H Uiso 0.15570 0.07250 0.77350 1.000 0.1340 calc R
H12E H Uiso 0.00090 0.10580 0.85310 1.000 0.2290 calc R
H12F H Uiso -0.06970 0.04260 0.82740 1.000 0.2290 calc R
H12G H Uiso -0.02800 0.10300 0.79550 1.000 0.2290 calc R
H12H H Uiso 0.00900 0.04340 0.93990 1.000 0.1170 calc R
H12I H Uiso -0.05810 -0.01500 0.95940 1.000 0.1170 calc R
H12J H Uiso -0.07360 0.02130 0.91180 1.000 0.1170 calc R
H12K H Uiso -0.10090 -0.15070 0.82510 1.000 0.1180 calc R
H12L H Uiso -0.12980 -0.08990 0.82580 1.000 0.1180 calc R
H12M H Uiso -0.14830 -0.14170 0.86760 1.000 0.1180 calc R
H12N H Uiso 0.00770 -0.15840 0.90840 1.000 0.1040 calc R
H12O H Uiso -0.03920 -0.14240 0.94860 1.000 0.1040 calc R
H12P H Uiso 0.04750 -0.09800 0.95100 1.000 0.1040 calc R
H13A H Uiso 0.36580 0.43260 0.54350 1.000 0.0670 calc R
H14A H Uiso 0.49750 0.46880 0.56130 1.000 0.0710 calc R
H15A H Uiso 0.55250 0.40210 0.60380 1.000 0.0580 calc R
H17A H Uiso 0.82540 0.63920 0.53200 1.000 0.1000 calc R
H17B H Uiso 0.74030 0.62680 0.53600 1.000 0.1000 calc R
H17C H Uiso 0.76290 0.56500 0.51990 1.000 0.1000 calc R
H18A H Uiso 0.82320 0.66370 0.68520 1.000 0.0980 calc R
H18B H Uiso 0.76270 0.67920 0.64900 1.000 0.0980 calc R
H18C H Uiso 0.84810 0.70860 0.64000 1.000 0.0980 calc R
H19A H Uiso 0.70280 0.50790 0.65130 1.000 0.0790 calc R
H19B H Uiso 0.68100 0.48980 0.59270 1.000 0.0790 calc R
H19C H Uiso 0.66210 0.54840 0.61960 1.000 0.0790 calc R
H20A H Uiso 0.89870 0.56880 0.50760 1.000 0.1140 calc R
H20B H Uiso 0.94370 0.52340 0.52630 1.000 0.1140 calc R
H20C H Uiso 0.98740 0.59790 0.51170 1.000 0.1140 calc R
H21A H Uiso 0.94010 0.71000 0.57470 1.000 0.1140 calc R
H21B H Uiso 1.02590 0.71980 0.58170 1.000 0.1140 calc R
H21C H Uiso 0.98370 0.71880 0.62920 1.000 0.1140 calc R
H22A H Uiso 1.04670 0.61640 0.66120 1.000 0.1100 calc R
H22B H Uiso 1.07610 0.60670 0.60980 1.000 0.1100 calc R
H22C H Uiso 1.02030 0.54290 0.63250 1.000 0.1100 calc R
H25A H Uiso 0.80420 0.44990 0.53780 1.000 0.0600 calc R
H26A H Uiso 0.72370 0.39850 0.46520 1.000 0.0750 calc R
H27A H Uiso 0.60770 0.30970 0.46690 1.000 0.0790 calc R
H28A H Uiso 0.57240 0.26740 0.54170 1.000 0.0680 calc R
H29A H Uiso 0.97780 0.27080 0.94720 1.000 0.0850 calc R
H29B H Uiso 0.96240 0.19340 0.95500 1.000 0.0850 calc R
H29C H Uiso 0.97760 0.24670 1.00190 1.000 0.0850 calc R
H30A H Uiso 0.75330 0.12790 0.99760 1.000 0.0760 calc R
H30B H Uiso 0.82930 0.14990 1.03430 1.000 0.0760 calc R
H30C H Uiso 0.81600 0.10040 0.98540 1.000 0.0760 calc R
H31A H Uiso 0.76120 0.18300 0.88840 1.000 0.0690 calc R
H31B H Uiso 0.81570 0.14300 0.88600 1.000 0.0690 calc R
H31C H Uiso 0.84300 0.22020 0.87410 1.000 0.0690 calc R
H32A H Uiso 0.99050 0.40500 1.01950 1.000 0.0830 calc R
H32B H Uiso 0.97280 0.44110 1.06670 1.000 0.0830 calc R
H32C H Uiso 0.93190 0.44100 1.01260 1.000 0.0830 calc R
H33A H Uiso 0.75940 0.31920 1.07720 1.000 0.0720 calc R
H33B H Uiso 0.79260 0.39250 1.05780 1.000 0.0720 calc R
H33C H Uiso 0.82690 0.37820 1.11000 1.000 0.0720 calc R
H34A H Uiso 0.94930 0.27110 1.07340 1.000 0.0770 calc R
H34B H Uiso 0.87250 0.24460 1.09640 1.000 0.0770 calc R
H34C H Uiso 0.93750 0.31390 1.11920 1.000 0.0770 calc R
H37A H Uiso 0.67680 0.20570 1.02650 1.000 0.0450 calc R
H38A H Uiso 0.58250 0.11750 1.05760 1.000 0.0470 calc R
H39A H Uiso 0.47250 0.04980 1.00680 1.000 0.0460 calc R
H40A H Uiso 0.45280 0.06490 0.92220 1.000 0.0400 calc R
H41A H Uiso 0.77710 0.00850 0.85380 1.000 0.0690 calc R
H41B H Uiso 0.76840 -0.06440 0.87030 1.000 0.0690 calc R
H41C H Uiso 0.77580 -0.00530 0.91100 1.000 0.0690 calc R
H42A H Uiso 0.55720 -0.12650 0.91380 1.000 0.0750 calc R
H42B H Uiso 0.63090 -0.08610 0.95120 1.000 0.0750 calc R
H42C H Uiso 0.62670 -0.14920 0.91560 1.000 0.0750 calc R
H43A H Uiso 0.65330 0.06130 0.86350 1.000 0.0750 calc R
H43B H Uiso 0.65130 0.04340 0.91990 1.000 0.0750 calc R
H43C H Uiso 0.57670 0.01510 0.88150 1.000 0.0750 calc R
H44A H Uiso 0.70570 -0.11790 0.71890 1.000 0.0860 calc R
H44B H Uiso 0.72620 -0.17690 0.74230 1.000 0.0860 calc R
H44C H Uiso 0.75730 -0.10320 0.77110 1.000 0.0860 calc R
H45A H Uiso 0.50240 -0.21890 0.74670 1.000 0.0820 calc R
H45B H Uiso 0.55070 -0.26160 0.73230 1.000 0.0820 calc R
H45C H Uiso 0.55460 -0.19700 0.70390 1.000 0.0820 calc R
H46A H Uiso 0.59730 -0.23420 0.84970 1.000 0.0790 calc R
H46B H Uiso 0.68500 -0.19200 0.85710 1.000 0.0790 calc R
H46C H Uiso 0.64970 -0.25630 0.81720 1.000 0.0790 calc R
H49A H Uiso 0.45600 -0.18090 0.82200 1.000 0.0440 calc R
H50A H Uiso 0.34870 -0.25980 0.84750 1.000 0.0550 calc R
H51A H Uiso 0.25100 -0.22730 0.86810 1.000 0.0580 calc R
H52A H Uiso 0.25800 -0.11510 0.86350 1.000 0.0540 calc R
H55A H Uiso 0.80720 0.24220 0.75810 1.000 0.0520 calc R
H56A H Uiso 0.88830 0.19060 0.73700 1.000 0.0610 calc R
H57A H Uiso 0.84870 0.07050 0.72670 1.000 0.0630 calc R
H58A H Uiso 0.72890 0.00130 0.73970 1.000 0.0620 calc R
H61A H Uiso 0.93840 0.42900 0.75720 1.000 0.0560 calc R
H62A H Uiso 1.05310 0.45910 0.80690 1.000 0.0640 calc R
H63A H Uiso 1.06070 0.43410 0.89060 1.000 0.0640 calc R
H64A H Uiso 0.95350 0.37600 0.92630 1.000 0.0550 calc R
H65A H Uiso 0.60480 0.62100 0.88010 1.000 0.0770 calc R
H65B H Uiso 0.67970 0.67210 0.91200 1.000 0.0770 calc R
H65C H Uiso 0.60110 0.65970 0.93080 1.000 0.0770 calc R
H66A H Uiso 0.53850 0.46530 0.96400 1.000 0.0680 calc R
H66B H Uiso 0.52680 0.47990 0.90730 1.000 0.0680 calc R
H66C H Uiso 0.50560 0.52120 0.94960 1.000 0.0680 calc R
H67A H Uiso 0.66430 0.55860 1.03700 1.000 0.0770 calc R
H67B H Uiso 0.62420 0.61100 1.02940 1.000 0.0770 calc R
H67C H Uiso 0.71060 0.63350 1.02410 1.000 0.0770 calc R
H68A H Uiso 0.80330 0.57110 1.03400 1.000 0.0900 calc R
H68B H Uiso 0.88520 0.58800 1.01950 1.000 0.0900 calc R
H68C H Uiso 0.82430 0.51290 1.00860 1.000 0.0900 calc R
H69A H Uiso 0.79880 0.69130 0.96810 1.000 0.0970 calc R
H69B H Uiso 0.82290 0.68970 0.91380 1.000 0.0970 calc R
H69C H Uiso 0.88200 0.69930 0.96160 1.000 0.0970 calc R
H70A H Uiso 0.85570 0.51250 0.90430 1.000 0.0830 calc R
H70B H Uiso 0.91040 0.58990 0.90750 1.000 0.0830 calc R
H70C H Uiso 0.83870 0.56160 0.86650 1.000 0.0830 calc R
H71A H Uiso 0.35240 0.46250 0.85090 1.000 0.1120 calc R
H71B H Uiso 0.40660 0.53450 0.87750 1.000 0.1120 calc R
H71C H Uiso 0.43550 0.49590 0.83790 1.000 0.1120 calc R
H72A H Uiso 0.47720 0.63980 0.79420 1.000 0.1060 calc R
H72B H Uiso 0.43440 0.65820 0.83620 1.000 0.1060 calc R
H72C H Uiso 0.41110 0.66520 0.77930 1.000 0.1060 calc R
H73A H Uiso 0.22770 0.50770 0.79660 1.000 0.1090 calc R
H73B H Uiso 0.26050 0.58830 0.79860 1.000 0.1090 calc R
H73C H Uiso 0.26940 0.55190 0.84750 1.000 0.1090 calc R
H74A H Uiso 0.43380 0.62960 0.66580 1.000 0.1390 calc R
H74B H Uiso 0.37900 0.60470 0.61480 1.000 0.1390 calc R
H74C H Uiso 0.42520 0.56100 0.63510 1.000 0.1390 calc R
H75A H Uiso 0.20630 0.44620 0.64910 1.000 0.1150 calc R
H75B H Uiso 0.27570 0.43430 0.63010 1.000 0.1150 calc R
H75C H Uiso 0.24310 0.48440 0.60370 1.000 0.1150 calc R
H76A H Uiso 0.22800 0.57550 0.71200 1.000 0.1570 calc R
H76B H Uiso 0.24580 0.60580 0.66000 1.000 0.1570 calc R
H76C H Uiso 0.30200 0.64000 0.70940 1.000 0.1570 calc R
H79A H Uiso 0.19600 0.35430 0.74200 1.000 0.1230 calc R
H79B H Uiso 0.23320 0.41570 0.78390 1.000 0.1230 calc R
H80A H Uiso 0.11000 0.34860 0.80050 1.000 0.1510 calc R
H81A H Uiso 0.11040 0.27300 0.85980 1.000 0.1420 calc R
H82A H Uiso 0.19340 0.21940 0.84630 1.000 0.1170 calc R
H82B H Uiso 0.23210 0.28130 0.88770 1.000 0.1170 calc R
H85A H Uiso 0.33020 0.24210 0.97240 1.000 0.0740 calc R
H86A H Uiso 0.25550 0.21750 1.03740 1.000 0.0860 calc R
H87A H Uiso 0.16430 0.10980 1.03970 1.000 0.0870 calc R
H88A H Uiso 0.13920 0.02290 0.97520 1.000 0.0820 calc R
H91A H Uiso 0.66640 0.42430 1.00400 1.000 0.0550 calc R
H92A H Uiso 0.62880 0.36570 1.07380 1.000 0.0600 calc R
H93A H Uiso 0.52690 0.26410 1.06640 1.000 0.0610 calc R
H94A H Uiso 0.45170 0.21930 0.99000 1.000 0.0570 calc R
H97A H Uiso 0.73600 0.60650 0.82540 1.000 0.0580 calc R
H98A H Uiso 0.74790 0.68840 0.76840 1.000 0.0600 calc R
H99A H Uiso 0.64990 0.68040 0.70860 1.000 0.0680 calc R
H12Q H Uiso -0.06460 0.65700 0.77080 1.000 0.0940 calc R
H12R H Uiso 0.14110 0.78530 0.75250 1.000 0.1020 calc R
H12S H Uiso 0.18580 0.69780 0.76490 1.000 0.1050 calc R
H12T H Uiso 0.10410 0.59100 0.78400 1.000 0.0920 calc R
H13B H Uiso -0.02150 0.57070 0.78670 1.000 0.0870 calc R
H13C H Uiso 0.02490 0.80890 0.72310 1.000 0.1660 calc R
H13D H Uiso 0.01910 0.81710 0.78110 1.000 0.1660 calc R
H13E H Uiso -0.05000 0.76570 0.74430 1.000 0.1660 calc R
H13F H Uiso 0.93720 0.31230 0.69980 1.000 0.0800 calc R
H13G H Uiso 0.99720 0.41900 0.58130 1.000 0.0790 calc R
H13H H Uiso 0.88860 0.34600 0.53170 1.000 0.0910 calc R
H13I H Uiso 0.80150 0.25600 0.56660 1.000 0.0870 calc R
H13J H Uiso 0.82880 0.23690 0.65030 1.000 0.0860 calc R
H13K H Uiso 1.08710 0.44680 0.65620 1.000 0.1310 calc R
H13L H Uiso 1.07210 0.39640 0.69900 1.000 0.1310 calc R
H13M H Uiso 1.03820 0.45390 0.69830 1.000 0.1310 calc R
H13N H Uiso 0.55600 0.70370 0.49510 1.000 0.1190 calc R
H14B H Uiso 0.63250 0.75590 0.63980 1.000 0.1810 calc R
H14C H Uiso 0.64560 0.86970 0.62830 1.000 0.2380 calc R
H14D H Uiso 0.59470 0.89300 0.55340 1.000 0.1290 calc R
H14E H Uiso 0.56210 0.81320 0.48280 1.000 0.1140 calc R
H14F H Uiso 0.61800 0.64560 0.60490 1.000 0.1770 calc R
H14G H Uiso 0.59520 0.62590 0.54650 1.000 0.1770 calc R
H14H H Uiso 0.53240 0.61730 0.58180 1.000 0.1770 calc R

loop_
_atom_type_symbol
_atom_type_description
_atom_type_scat_dispersion_real
_atom_type_scat_dispersion_imag
_atom_type_scat_source
Sn Sn 0.0259 5.4591 'International Tables Vol C Tables 4.2.6.8 and 6.1.1.4'
Si Si 0.2541 0.3302 'International Tables Vol C Tables 4.2.6.8 and 6.1.1.4'
N N 0.0311 0.0180 'International Tables Vol C Tables 4.2.6.8 and 6.1.1.4'
Li Li 0.0008 0.0003 'International Tables Vol C Tables 4.2.6.8 and 6.1.1.4'
Br Br -0.6763 1.2805 'International Tables Vol C Tables 4.2.6.8 and 6.1.1.4'
H H 0.0000 0.0000 'International Tables Vol C Tables 4.2.6.8 and 6.1.1.4'
C C 0.0181 0.0091 'International Tables Vol C Tables 4.2.6.8 and 6.1.1.4'

loop_
_geom_angle_atom_site_label_1
_geom_angle_atom_site_label_2
_geom_angle_atom_site_label_3
_geom_angle
_geom_angle_site_symmetry_1
_geom_angle_site_symmetry_2
_geom_angle_site_symmetry_3
_geom_angle_publ_flag
Br1 Sn1 Si15 128.74(6) . . . yes
Br1 Sn1 N37 89.96(15) . . . yes
Br1 Sn1 N44 102.7(2) . . . yes
Si15 Sn1 N37 104.7(2) . . . yes
Si15 Sn1 N44 30.3(2) . . . yes
N37 Sn1 N44 91.4(3) . . . yes
Si1 Sn2 N2 110.85(15) . . . yes
Si1 Sn2 N3 30.40(16) . . . yes
Si1 Sn2 N4 118.50(15) . . . yes
N2 Sn2 N3 92.4(2) . . . yes
N2 Sn2 N4 92.7(2) . . . yes
N3 Sn2 N4 97.0(2) . . . yes
Br4 Sn3 Si3 123.54(5) . . . yes
Br4 Sn3 N7 101.54(16) . . . yes
Br4 Sn3 N8 87.05(15) . . . yes
Si3 Sn3 N7 29.78(18) . . . yes
Si3 Sn3 N8 112.65(15) . . . yes
N7 Sn3 N8 93.9(2) . . . yes
Si5 Sn4 N13 116.85(16) . . . yes
Si5 Sn4 N14 31.52(16) . . . yes
Si5 Sn4 N15 116.74(15) . . . yes
N13 Sn4 N14 96.9(2) . . . yes
N13 Sn4 N15 92.8(2) . . . yes
N14 Sn4 N15 95.9(2) . . . yes
Si7 Sn5 N19 116.04(16) . . . yes
Si7 Sn5 N20 29.50(16) . . . yes
Si7 Sn5 N21 113.58(15) . . . yes
N19 Sn5 N20 97.2(2) . . . yes
N19 Sn5 N21 92.1(2) . . . yes
N20 Sn5 N21 93.5(2) . . . yes
Si9 Sn6 N26 118.2(2) . . . yes
Si9 Sn6 N27 31.5(2) . . . yes
Si9 Sn6 N28 115.50(17) . . . yes
N26 Sn6 N27 95.5(3) . . . yes
N26 Sn6 N28 90.1(3) . . . yes
N27 Sn6 N28 96.3(3) . . . yes
Si11 Sn7 N30 110.67(15) . . . yes
Si11 Sn7 N31 30.23(17) . . . yes
Si11 Sn7 N32 118.68(14) . . . yes
N30 Sn7 N31 92.3(2) . . . yes
N30 Sn7 N32 90.7(2) . . . yes
N31 Sn7 N32 96.6(2) . . . yes
Si13 Sn8 N41 117.55(16) . . . yes
Si13 Sn8 N42 30.3(2) . . . yes
Si13 Sn8 N43 112.6(2) . . . yes
N41 Sn8 N42 97.3(3) . . . yes
N41 Sn8 N43 90.5(2) . . . yes
N42 Sn8 N43 92.1(3) . . . yes
Sn1 Br1 Li1 92.3(3) . . . yes
Li1 Br2 Li2 115.0(4) . . . yes
Li1 Br2 Li5 83.7(4) . . . yes
Li1 Br2 Li8 87.9(4) . . . yes
Li2 Br2 Li5 106.5(4) . . . yes
Li2 Br2 Li8 141.2(5) . . . yes
Li5 Br2 Li8 106.9(5) . . . yes
Li3 Br3 Li4 88.6(4) . . . yes
Li3 Br3 Li6 107.7(4) . . . yes
Li3 Br3 Li7 120.8(4) . . . yes
Li4 Br3 Li6 82.0(4) . . . yes
Li4 Br3 Li7 139.9(4) . . . yes
Li6 Br3 Li7 110.2(4) . . . yes
Sn3 Br4 Li4 88.2(3) . . . yes
Sn2 Si1 C104 75.9(3) . . . yes
Sn2 Si1 C105 138.0(3) . . . yes
Sn2 Si1 C106 111.1(3) . . . yes
N3 Si1 C104 111.8(4) . . . yes
N3 Si1 C105 112.6(4) . . . yes
N3 Si1 C106 111.4(4) . . . yes
C104 Si1 C105 106.4(5) . . . yes
C104 Si1 C106 106.0(6) . . . yes
C105 Si1 C106 108.4(5) . . . yes
N3 Si2 C101 110.0(4) . . . yes
N3 Si2 C102 112.2(4) . . . yes
N3 Si2 C103 115.0(3) . . . yes
C101 Si2 C102 107.2(4) . . . yes
C101 Si2 C103 106.9(4) . . . yes
C102 Si2 C103 105.2(4) . . . yes
Sn3 Si3 C20 115.7(3) . . . yes
Sn3 Si3 C21 133.7(4) . . . yes
Sn3 Si3 C22 75.6(3) . . . yes
N7 Si3 C20 112.1(4) . . . yes
N7 Si3 C21 112.8(4) . . . yes
N7 Si3 C22 111.8(4) . . . yes
C20 Si3 C21 108.5(5) . . . yes
C20 Si3 C22 105.3(5) . . . yes
C21 Si3 C22 105.7(5) . . . yes
N7 Si4 C17 109.4(4) . . . yes
N7 Si4 C18 110.9(4) . . . yes
N7 Si4 C19 115.8(4) . . . yes
C17 Si4 C18 109.9(4) . . . yes
C17 Si4 C19 104.0(4) . . . yes
C18 Si4 C19 106.5(4) . . . yes
Sn4 Si5 C32 96.4(3) . . . yes
Sn4 Si5 C33 81.5(3) . . . yes
Sn4 Si5 C34 149.5(3) . . . yes
N14 Si5 C32 110.4(3) . . . yes
N14 Si5 C33 111.6(4) . . . yes
N14 Si5 C34 113.3(3) . . . yes
C32 Si5 C33 105.3(4) . . . yes
C32 Si5 C34 108.7(4) . . . yes
C33 Si5 C34 107.2(4) . . . yes
N14 Si6 C29 111.9(4) . . . yes
N14 Si6 C30 111.7(3) . . . yes
N14 Si6 C31 113.2(3) . . . yes
C29 Si6 C30 107.8(4) . . . yes
C29 Si6 C31 104.6(4) . . . yes
C30 Si6 C31 107.2(4) . . . yes
Sn5 Si7 C44 106.4(3) . . . yes
Sn5 Si7 C45 79.0(3) . . . yes
Sn5 Si7 C46 143.8(3) . . . yes
N20 Si7 C44 112.8(4) . . . yes
N20 Si7 C45 111.6(4) . . . yes
N20 Si7 C46 113.6(3) . . . yes
C44 Si7 C45 105.2(4) . . . yes
C44 Si7 C46 106.4(4) . . . yes
C45 Si7 C46 106.6(4) . . . yes
N20 Si8 C41 109.5(3) . . . yes
N20 Si8 C42 112.4(3) . . . yes
N20 Si8 C43 115.4(3) . . . yes
C41 Si8 C42 108.1(4) . . . yes
C41 Si8 C43 106.6(4) . . . yes
C42 Si8 C43 104.3(4) . . . yes
Sn6 Si9 C74 93.4(4) . . . yes
Sn6 Si9 C75 84.5(4) . . . yes
Sn6 Si9 C76 153.7(4) . . . yes
N27 Si9 C74 111.9(5) . . . yes
N27 Si9 C75 111.0(4) . . . yes
N27 Si9 C76 115.2(5) . . . yes
C74 Si9 C75 106.1(5) . . . yes
C74 Si9 C76 106.1(6) . . . yes
C75 Si9 C76 106.0(6) . . . yes
N27 Si10 C71 115.1(4) . . . yes
N27 Si10 C72 110.5(4) . . . yes
N27 Si10 C73 112.5(4) . . . yes
C71 Si10 C72 105.8(5) . . . yes
C71 Si10 C73 104.8(5) . . . yes
C72 Si10 C73 107.6(5) . . . yes
Sn7 Si11 C68 115.0(3) . . . yes
Sn7 Si11 C69 134.6(3) . . . yes
Sn7 Si11 C70 74.6(3) . . . yes
N31 Si11 C68 111.2(4) . . . yes
N31 Si11 C69 112.9(4) . . . yes
N31 Si11 C70 111.1(3) . . . yes
C68 Si11 C69 108.2(5) . . . yes
C68 Si11 C70 107.2(4) . . . yes
C69 Si11 C70 105.9(4) . . . yes
N31 Si12 C65 112.1(4) . . . yes
N31 Si12 C66 113.9(3) . . . yes
N31 Si12 C67 110.6(4) . . . yes
C65 Si12 C66 105.1(4) . . . yes
C65 Si12 C67 109.0(4) . . . yes
C66 Si12 C67 105.8(4) . . . yes
Sn8 Si13 C4 106.6(10) . . . yes
Sn8 Si13 C5 80.2(11) . . . yes
Sn8 Si13 C6 144.7(11) . . . yes
Sn8 Si13 C7 137.3(11) . . . yes
Sn8 Si13 C8 69.9(9) . . . yes
Sn8 Si13 C9 110.4(10) . . . yes
N42 Si13 C4 109.5(10) . . . yes
N42 Si13 C5 112.9(12) . . . yes
N42 Si13 C6 112.1(10) . . . yes
N42 Si13 C7 119.2(12) . . . yes
N42 Si13 C8 106.2(10) . . . yes
N42 Si13 C9 113.1(9) . . . yes
C4 Si13 C5 109.8(15) . . . yes
C4 Si13 C6 100.7(15) . . . yes
C4 Si13 C8 74.2(13) . . . yes
C4 Si13 C9 137.1(14) . . . yes
C5 Si13 C6 111.2(15) . . . yes
C5 Si13 C7 125.1(16) . . . yes
C5 Si13 C9 57.7(16) . . . yes
C6 Si13 C7 64.1(16) . . . yes
C6 Si13 C8 140.6(14) . . . yes
C6 Si13 C9 58.0(15) . . . yes
C7 Si13 C8 104.7(14) . . . yes
C7 Si13 C9 112.3(15) . . . yes
C8 Si13 C9 98.8(14) . . . yes
N42 Si14 C1 114.5(5) . . . yes
N42 Si14 C2 112.9(5) . . . yes
N42 Si14 C3 111.8(5) . . . yes
C1 Si14 C2 103.7(7) . . . yes
C1 Si14 C3 106.0(6) . . . yes
C2 Si14 C3 107.3(7) . . . yes
Sn1 Si15 C122 127.8(4) . . . yes
Sn1 Si15 C123 118.9(3) . . . yes
Sn1 Si15 C124 74.9(3) . . . yes
N44 Si15 C122 110.8(5) . . . yes
N44 Si15 C123 111.4(4) . . . yes
N44 Si15 C124 112.2(4) . . . yes
C122 Si15 C123 111.3(5) . . . yes
C122 Si15 C124 107.2(5) . . . yes
C123 Si15 C124 103.7(5) . . . yes
N44 Si16 C119 108.3(6) . . . yes
N44 Si16 C120 114.8(6) . . . yes
N44 Si16 C121 112.3(6) . . . yes
C119 Si16 C120 106.8(7) . . . yes
C119 Si16 C121 104.8(7) . . . yes
C120 Si16 C121 109.3(7) . . . yes
N2 N1 N43 111.0(7) . . . yes
N2 N1 Li2 125.6(7) . . . yes
N43 N1 Li2 122.5(6) . . . yes
Sn2 N2 N1 123.6(5) . . . yes
Sn2 N2 C107 126.4(5) . . . yes
N1 N2 C107 107.2(7) . . . yes
Sn2 N3 Si1 111.5(3) . . . yes
Sn2 N3 Si2 126.7(3) . . . yes
Si1 N3 Si2 121.8(3) . . . yes
Sn2 N4 N5 117.5(4) . . . yes
Sn2 N4 C113 132.5(5) . . . yes
N5 N4 C113 108.0(6) . . . yes
N4 N5 N6 110.1(6) . . . yes
N4 N5 Li2 131.4(6) . . . yes
N6 N5 Li2 118.4(6) . . . yes
N5 N6 C114 107.4(6) . . . yes
N5 N6 Li3 119.9(6) . . . yes
C114 N6 Li3 132.6(6) . . . yes
Sn3 N7 Si3 112.9(3) . . . yes
Sn3 N7 Si4 125.5(3) . . . yes
Si3 N7 Si4 121.1(3) . . . yes
Sn3 N8 N9 119.6(4) . . . yes
Sn3 N8 C24 132.5(5) . . . yes
N9 N8 C24 107.9(6) . . . yes
N8 N9 N10 111.3(5) . . . yes
N8 N9 Li4 125.1(5) . . . yes
N10 N9 Li4 122.6(6) . . . yes
N9 N10 C23 106.2(6) . . . yes
N9 N10 Li3 122.3(5) . . . yes
C23 N10 Li3 129.7(6) . . . yes
N12 N11 C60 107.4(6) . . . yes
N12 N11 Li4 109.8(6) . . . yes
C60 N11 Li4 136.4(6) . . . yes
N11 N12 N13 111.0(6) . . . yes
N11 N12 Li6 119.2(5) . . . yes
N13 N12 Li6 125.7(5) . . . yes
Sn4 N13 N12 119.1(4) . . . yes
Sn4 N13 C59 125.4(5) . . . yes
N12 N13 C59 107.6(5) . . . yes
Sn4 N14 Si5 109.4(3) . . . yes
Sn4 N14 Si6 127.1(3) . . . yes
Si5 N14 Si6 123.5(4) . . . yes
Sn4 N15 N16 121.6(4) . . . yes
Sn4 N15 C36 128.6(4) . . . yes
N16 N15 C36 108.3(5) . . . yes
N15 N16 N17 109.9(5) . . . yes
N15 N16 Li6 132.2(6) . . . yes
N17 N16 Li6 117.4(5) . . . yes
N16 N17 C35 107.7(5) . . . yes
N16 N17 Li5 119.7(5) . . . yes
C35 N17 Li5 128.6(6) . . . yes
N19 N18 N24 110.8(6) . . . yes
N19 N18 Li5 129.0(6) . . . yes
N24 N18 Li5 118.5(5) . . . yes
Sn5 N19 N18 128.3(5) . . . yes
Sn5 N19 C53 123.3(5) . . . yes
N18 N19 C53 107.7(6) . . . yes
Sn5 N20 Si7 113.1(3) . . . yes
Sn5 N20 Si8 124.4(3) . . . yes
Si7 N20 Si8 122.4(4) . . . yes
Sn5 N21 N22 124.0(4) . . . yes
Sn5 N21 C48 120.7(4) . . . yes
N22 N21 C48 107.4(6) . . . yes
N21 N22 N23 110.8(5) . . . yes
N21 N22 Li5 128.0(6) . . . yes
N23 N22 Li5 120.0(6) . . . yes
N22 N23 C47 107.4(6) . . . yes
N22 N23 Li1 115.0(6) . . . yes
C47 N23 Li1 132.3(6) . . . yes
N18 N24 C54 107.3(5) . . . yes
N18 N24 Li6 118.2(6) . . . yes
C54 N24 Li6 130.9(6) . . . yes
N26 N25 N38 111.7(7) . . . yes
N26 N25 Li7 129.8(6) . . . yes
N38 N25 Li7 115.9(7) . . . yes
Sn6 N26 N25 121.5(6) . . . yes
Sn6 N26 C78 132.8(7) . . . yes
N25 N26 C78 105.6(8) . . . yes
Sn6 N27 Si9 109.2(4) . . . yes
Sn6 N27 Si10 126.9(4) . . . yes
Si9 N27 Si10 123.2(4) . . . yes
Sn6 N28 N29 126.0(5) . . . yes
Sn6 N28 C95 125.9(5) . . . yes
N29 N28 C95 107.6(7) . . . yes
N28 N29 N30 110.3(6) . . . yes
N28 N29 Li7 123.3(6) . . . yes
N30 N29 Li7 120.0(7) . . . yes
Sn7 N30 N29 126.5(4) . . . yes
Sn7 N30 C96 123.4(5) . . . yes
N29 N30 C96 108.7(6) . . . yes
Sn7 N31 Si11 112.0(3) . . . yes
Sn7 N31 Si12 126.2(3) . . . yes
Si11 N31 Si12 121.5(3) . . . yes
Sn7 N32 N33 120.3(4) . . . yes
Sn7 N32 C90 130.7(5) . . . yes
N33 N32 C90 107.0(6) . . . yes
N32 N33 N34 110.6(5) . . . yes
N32 N33 Li7 127.1(6) . . . yes
N34 N33 Li7 122.0(6) . . . yes
N33 N34 C89 107.9(6) . . . yes
N33 N34 Li8 113.1(6) . . . yes
C89 N34 Li8 138.4(7) . . . yes
N36 N35 C84 107.5(6) . . . yes
N36 N35 Li8 120.0(7) . . . yes
C84 N35 Li8 130.9(7) . . . yes
N35 N36 N37 111.7(6) . . . yes
N35 N36 Li1 125.4(6) . . . yes
N37 N36 Li1 122.0(6) . . . yes
Sn1 N37 N36 124.6(4) . . . yes
Sn1 N37 C83 128.1(6) . . . yes
N36 N37 C83 106.7(6) . . . yes
N25 N38 C77 106.7(8) . . . yes
N25 N38 Li8 116.2(8) . . . yes
C77 N38 Li8 136.8(8) . . . yes
N40 N39 C10 106.5(6) . . . yes
N40 N39 Li3 118.9(6) . . . yes
C10 N39 Li3 134.6(6) . . . yes
N39 N40 N41 111.9(5) . . . yes
N39 N40 Li2 119.8(6) . . . yes
N41 N40 Li2 128.3(6) . . . yes
Sn8 N41 N40 118.0(4) . . . yes
Sn8 N41 C11 130.2(5) . . . yes
N40 N41 C11 107.0(6) . . . yes
Sn8 N42 Si13 112.5(4) . . . yes
Sn8 N42 Si14 127.3(4) . . . yes
Si13 N42 Si14 120.2(5) . . . yes
Sn8 N43 N1 124.1(5) . . . yes
Sn8 N43 C108 127.2(6) . . . yes
N1 N43 C108 108.6(6) . . . yes
Sn1 N44 Si15 112.2(4) . . . yes
Sn1 N44 Si16 125.5(5) . . . yes
Si15 N44 Si16 121.5(5) . . . yes
Si13 C4 C7 64(2) . . . yes
Si13 C5 C8 80(2) . . . yes
Si13 C7 C4 80(2) . . . yes
Si13 C8 C5 57.8(17) . . . yes
N39 C10 C11 107.9(7) . . . yes
N39 C10 C15 130.3(8) . . . yes
C11 C10 C15 121.8(8) . . . no
N41 C11 C10 106.7(7) . . . yes
N41 C11 C12 132.6(8) . . . yes
C10 C11 C12 120.7(7) . . . no
C11 C12 C13 117.3(9) . . . no
C12 C13 C14 121.7(8) . . . no
C13 C14 C15 121.6(8) . . . no
C10 C15 C14 117.0(9) . . . no
N10 C23 C24 108.3(7) . . . yes
N10 C23 C28 131.5(8) . . . yes
C24 C23 C28 120.2(8) . . . no
N8 C24 C23 106.3(7) . . . yes
N8 C24 C25 132.2(7) . . . yes
C23 C24 C25 121.4(7) . . . no
C24 C25 C26 116.8(8) . . . no
C25 C26 C27 122.5(8) . . . no
C26 C27 C28 120.5(8) . . . no
C23 C28 C27 118.6(9) . . . no
N17 C35 C36 108.1(6) . . . yes
N17 C35 C40 131.2(6) . . . yes
C36 C35 C40 120.7(5) . . . no
N15 C36 C35 105.8(5) . . . yes
N15 C36 C37 132.2(6) . . . yes
C35 C36 C37 121.9(6) . . . no
C36 C37 C38 116.4(7) . . . no
C37 C38 C39 121.9(7) . . . no
C38 C39 C40 122.2(7) . . . no
C35 C40 C39 116.9(7) . . . no
N23 C47 C48 107.9(6) . . . yes
N23 C47 C52 132.0(8) . . . yes
C48 C47 C52 120.1(7) . . . no
N21 C48 C47 106.6(6) . . . yes
N21 C48 C49 131.4(7) . . . yes
C47 C48 C49 122.0(7) . . . no
C48 C49 C50 117.6(7) . . . no
C49 C50 C51 120.9(7) . . . no
C50 C51 C52 121.8(7) . . . no
C47 C52 C51 117.5(8) . . . no
N19 C53 C54 105.6(7) . . . yes
N19 C53 C58 132.2(7) . . . yes
C54 C53 C58 122.2(8) . . . no
N24 C54 C53 108.6(6) . . . yes
N24 C54 C55 131.3(6) . . . yes
C53 C54 C55 120.2(7) . . . no
C54 C55 C56 117.8(7) . . . no
C55 C56 C57 121.5(9) . . . no
C56 C57 C58 121.2(9) . . . no
C53 C58 C57 117.1(8) . . . no
N13 C59 C60 106.0(7) . . . yes
N13 C59 C64 132.2(7) . . . yes
C60 C59 C64 121.8(7) . . . no
N11 C60 C59 108.0(7) . . . yes
N11 C60 C61 131.5(7) . . . yes
C59 C60 C61 120.4(7) . . . no
C60 C61 C62 117.0(7) . . . no
C61 C62 C63 122.0(8) . . . no
C62 C63 C64 121.4(8) . . . no
C59 C64 C63 117.3(7) . . . no
N38 C77 C78 108.6(9) . . . yes
N38 C77 C82 129.9(11) . . . yes
C78 C77 C82 121.4(10) . . . no
N26 C78 C77 107.3(9) . . . yes
N26 C78 C79 129.9(11) . . . yes
C77 C78 C79 122.7(11) . . . no
C78 C79 C80 114.7(12) . . . no
C79 C80 C81 122.7(13) . . . no
C80 C81 C82 121.4(14) . . . no
C77 C82 C81 117.0(12) . . . no
N37 C83 C84 107.8(7) . . . yes
N37 C83 C88 131.8(8) . . . yes
C84 C83 C88 120.4(8) . . . no
N35 C84 C83 106.3(7) . . . yes
N35 C84 C85 130.9(8) . . . yes
C83 C84 C85 122.7(9) . . . no
C84 C85 C86 116.9(9) . . . no
C85 C86 C87 121.4(10) . . . no
C86 C87 C88 122.4(11) . . . no
C83 C88 C87 116.2(10) . . . no
N34 C89 C90 108.0(7) . . . yes
N34 C89 C94 131.6(7) . . . yes
C90 C89 C94 120.4(7) . . . no
N32 C90 C89 106.4(7) . . . yes
N32 C90 C91 131.2(7) . . . yes
C89 C90 C91 122.3(7) . . . no
C90 C91 C92 116.3(8) . . . no
C91 C92 C93 122.0(8) . . . no
C92 C93 C94 122.1(8) . . . no
C89 C94 C93 116.9(8) . . . no
N28 C95 C96 106.4(7) . . . yes
N28 C95 C100 131.9(8) . . . yes
C96 C95 C100 121.6(8) . . . no
N30 C96 C95 107.0(7) . . . yes
N30 C96 C97 131.5(7) . . . yes
C95 C96 C97 121.4(7) . . . no
C96 C97 C98 115.9(8) . . . no
C97 C98 C99 122.4(9) . . . no
C98 C99 C100 122.7(8) . . . no
C95 C100 C99 115.9(8) . . . no
Si14 C1 H1C 109.00 . . . no
H1A C1 H1B 110.00 . . . no
H1A C1 H1C 109.00 . . . no
H1B C1 H1C 110.00 . . . no
Si14 C1 H1A 109.00 . . . no
Si14 C1 H1B 110.00 . . . no
Si14 C2 H2A 109.00 . . . no
H2A C2 H2C 110.00 . . . no
H2B C2 H2C 110.00 . . . no
Si14 C2 H2B 109.00 . . . no
Si14 C2 H2C 110.00 . . . no
H2A C2 H2B 109.00 . . . no
Si14 C3 H3A 110.00 . . . no
Si14 C3 H3B 110.00 . . . no
Si14 C3 H3C 109.00 . . . no
H3B C3 H3C 109.00 . . . no
H3A C3 H3B 109.00 . . . no
H3A C3 H3C 109.00 . . . no
H4A C4 H4C 109.00 . . . no
H4B C4 H7B 126.00 . . . no
H4B C4 H4C 109.00 . . . no
H4A C4 H4B 109.00 . . . no
Si13 C4 H4A 109.00 . . . no
Si13 C4 H4B 110.00 . . . no
Si13 C4 H4C 109.00 . . . no
Si13 C4 H7B 112.00 . . . no
C7 C4 H4A 72.00 . . . no
C7 C4 H4B 173.00 . . . no
C7 C4 H4C 77.00 . . . no
C7 C4 H7B 57.00 . . . no
H4C C4 H7B 87.00 . . . no
H5A C5 H5C 110.00 . . . no
H5A C5 H8A 119.00 . . . no
H5B C5 H8A 99.00 . . . no
H5B C5 H5C 109.00 . . . no
Si13 C5 H5A 109.00 . . . no
Si13 C5 H5B 109.00 . . . no
Si13 C5 H5C 110.00 . . . no
Si13 C5 H8A 110.00 . . . no
C8 C5 H5A 159.00 . . . no
C8 C5 H5B 83.00 . . . no
C8 C5 H5C 50.00 . . . no
H5A C5 H5B 109.00 . . . no
Si13 C6 H6C 109.00 . . . no
H6A C6 H6B 109.00 . . . no
H6A C6 H6C 110.00 . . . no
H6B C6 H6C 110.00 . . . no
Si13 C6 H6A 109.00 . . . no
Si13 C6 H6B 109.00 . . . no
H4A C7 H7A 95.00 . . . no
N2 C107 C108 107.7(7) . . . yes
N2 C107 C112 130.8(8) . . . yes
C108 C107 C112 121.5(8) . . . no
H4A C7 H4C 76.00 . . . no
Si13 C7 H4A 106.00 . . . no
Si13 C7 H4C 103.00 . . . no
Si13 C7 H7A 109.00 . . . no
Si13 C7 H7B 110.00 . . . no
Si13 C7 H7C 110.00 . . . no
C4 C7 H4A 47.00 . . . no
C4 C7 H4C 45.00 . . . no
C4 C7 H7A 141.00 . . . no
C4 C7 H7C 102.00 . . . no
H7A C7 H7C 109.00 . . . no
H4A C7 H7C 126.00 . . . no
H4C C7 H7A 148.00 . . . no
H4C C7 H7B 58.00 . . . no
H4C C7 H7C 58.00 . . . no
H7A C7 H7B 109.00 . . . no
H7B C7 H7C 109.00 . . . no
N43 C108 C107 105.5(7) . . . yes
Si13 C8 H5C 87.00 . . . no
Si13 C8 H8A 109.00 . . . no
Si13 C8 H8B 110.00 . . . no
Si13 C8 H8C 109.00 . . . no
C5 C8 H8A 65.00 . . . no
C5 C8 H8B 92.00 . . . no
C5 C8 H8C 159.00 . . . no
H5C C8 H8B 112.00 . . . no
H5C C8 H8C 126.00 . . . no
H8A C8 H8B 110.00 . . . no
H8A C8 H8C 110.00 . . . no
H8B C8 H8C 109.00 . . . no
N43 C108 C109 134.1(8) . . . yes
C107 C108 C109 120.4(8) . . . no
Si13 C9 H9C 109.00 . . . no
Si13 C9 H9A 109.00 . . . no
Si13 C9 H9B 109.00 . . . no
H9B C9 H9C 109.00 . . . no
C108 C109 C110 118.8(9) . . . no
H9A C9 H9B 109.00 . . . no
H9A C9 H9C 110.00 . . . no
C109 C110 C111 121.1(10) . . . no
C110 C111 C112 122.0(9) . . . no
C107 C112 C111 116.2(8) . . . no
C11 C12 H12A 121.00 . . . no
C13 C12 H12A 121.00 . . . no
C14 C13 H13A 119.00 . . . no
C12 C13 H13A 119.00 . . . no
N4 C113 C114 106.2(7) . . . yes
N4 C113 C118 132.5(7) . . . yes
C114 C113 C118 121.3(8) . . . no
N6 C114 C113 108.2(7) . . . yes
N6 C114 C115 129.7(7) . . . yes
C113 C114 C115 122.1(7) . . . no
C13 C14 H14A 119.00 . . . no
C15 C14 H14A 119.00 . . . no
C114 C115 C116 116.7(7) . . . no
C10 C15 H15A 121.00 . . . no
C14 C15 H15A 122.00 . . . no
C115 C116 C117 120.4(9) . . . no
C116 C117 C118 123.2(9) . . . no
Si4 C17 H17C 109.00 . . . no
Si4 C17 H17A 109.00 . . . no
Si4 C17 H17B 109.00 . . . no
H17B C17 H17C 109.00 . . . no
H17A C17 H17B 109.00 . . . no
H17A C17 H17C 110.00 . . . no
H18B C18 H18C 109.00 . . . no
Si4 C18 H18A 110.00 . . . no
Si4 C18 H18B 110.00 . . . no
Si4 C18 H18C 109.00 . . . no
H18A C18 H18B 109.00 . . . no
H18A C18 H18C 109.00 . . . no
C113 C118 C117 116.4(8) . . . no
Si4 C19 H19B 110.00 . . . no
Si4 C19 H19C 109.00 . . . no
H19A C19 H19B 109.00 . . . no
H19A C19 H19C 110.00 . . . no
H19B C19 H19C 109.00 . . . no
Si4 C19 H19A 109.00 . . . no
Si3 C20 H20A 109.00 . . . no
Si3 C20 H20B 109.00 . . . no
H20A C20 H20B 110.00 . . . no
H20A C20 H20C 110.00 . . . no
H20B C20 H20C 109.00 . . . no
Si3 C20 H20C 110.00 . . . no
Si3 C21 H21B 109.00 . . . no
Si3 C21 H21C 109.00 . . . no
Si3 C21 H21A 109.00 . . . no
H21A C21 H21C 109.00 . . . no
H21B C21 H21C 109.00 . . . no
H21A C21 H21B 110.00 . . . no
Si3 C22 H22C 109.00 . . . no
H22A C22 H22B 110.00 . . . no
Si3 C22 H22A 109.00 . . . no
Si3 C22 H22B 110.00 . . . no
H22B C22 H22C 109.00 . . . no
H22A C22 H22C 109.00 . . . no
C24 C25 H25A 122.00 . . . no
C26 C25 H25A 122.00 . . . no
C27 C26 H26A 119.00 . . . no
C25 C26 H26A 119.00 . . . no
C26 C27 H27A 120.00 . . . no
C28 C27 H27A 120.00 . . . no
C27 C28 H28A 121.00 . . . no
C23 C28 H28A 121.00 . . . no
Si6 C29 H29A 109.00 . . . no
Si6 C29 H29B 109.00 . . . no
Si6 C29 H29C 110.00 . . . no
H29A C29 H29B 109.00 . . . no
H29A C29 H29C 109.00 . . . no
H29B C29 H29C 109.00 . . . no
Si6 C30 H30A 110.00 . . . no
Si6 C30 H30B 109.00 . . . no
Si6 C30 H30C 109.00 . . . no
H30A C30 H30B 110.00 . . . no
H30A C30 H30C 109.00 . . . no
H30B C30 H30C 109.00 . . . no
Si6 C31 H31A 109.00 . . . no
Si6 C31 H31B 109.00 . . . no
Si6 C31 H31C 109.00 . . . no
H31B C31 H31C 110.00 . . . no
H31A C31 H31B 110.00 . . . no
H31A C31 H31C 109.00 . . . no
H32A C32 H32B 110.00 . . . no
Si5 C32 H32A 109.00 . . . no
Si5 C32 H32B 109.00 . . . no
Si5 C32 H32C 110.00 . . . no
H32A C32 H32C 109.00 . . . no
H32B C32 H32C 109.00 . . . no
H33B C33 H33C 109.00 . . . no
Si5 C33 H33A 109.00 . . . no
Si5 C33 H33B 110.00 . . . no
Si5 C33 H33C 110.00 . . . no
H33A C33 H33B 109.00 . . . no
H33A C33 H33C 109.00 . . . no
Si5 C34 H34A 109.00 . . . no
Si5 C34 H34B 109.00 . . . no
Si5 C34 H34C 109.00 . . . no
H34A C34 H34B 110.00 . . . no
H34A C34 H34C 109.00 . . . no
H34B C34 H34C 110.00 . . . no
C36 C37 H37A 122.00 . . . no
C38 C37 H37A 122.00 . . . no
C37 C38 H38A 119.00 . . . no
C39 C38 H38A 119.00 . . . no
C38 C39 H39A 119.00 . . . no
C40 C39 H39A 119.00 . . . no
C35 C40 H40A 121.00 . . . no
C39 C40 H40A 122.00 . . . no
Si8 C41 H41A 110.00 . . . no
Si8 C41 H41B 109.00 . . . no
H41A C41 H41B 109.00 . . . no
H41A C41 H41C 110.00 . . . no
Si8 C41 H41C 110.00 . . . no
H41B C41 H41C 109.00 . . . no
Si8 C42 H42B 110.00 . . . no
Si8 C42 H42C 109.00 . . . no
Si8 C42 H42A 109.00 . . . no
H42A C42 H42C 109.00 . . . no
H42B C42 H42C 109.00 . . . no
H42A C42 H42B 110.00 . . . no
H43B C43 H43C 109.00 . . . no
H43A C43 H43C 109.00 . . . no
Si8 C43 H43A 110.00 . . . no
Si8 C43 H43B 110.00 . . . no
Si8 C43 H43C 110.00 . . . no
H43A C43 H43B 109.00 . . . no
Si7 C44 H44C 109.00 . . . no
H44A C44 H44B 110.00 . . . no
H44A C44 H44C 110.00 . . . no
H44B C44 H44C 109.00 . . . no
Si7 C44 H44A 109.00 . . . no
Si7 C44 H44B 109.00 . . . no
Si7 C45 H45B 109.00 . . . no
Si7 C45 H45A 109.00 . . . no
H45A C45 H45C 110.00 . . . no
Si7 C45 H45C 109.00 . . . no
H45A C45 H45B 110.00 . . . no
H45B C45 H45C 109.00 . . . no
Si7 C46 H46B 109.00 . . . no
Si7 C46 H46C 110.00 . . . no
H46A C46 H46C 109.00 . . . no
H46B C46 H46C 109.00 . . . no
H46A C46 H46B 110.00 . . . no
Si7 C46 H46A 109.00 . . . no
C50 C49 H49A 121.00 . . . no
C48 C49 H49A 121.00 . . . no
C51 C50 H50A 120.00 . . . no
C49 C50 H50A 119.00 . . . no
C50 C51 H51A 119.00 . . . no
C52 C51 H51A 119.00 . . . no
C47 C52 H52A 121.00 . . . no
C51 C52 H52A 121.00 . . . no
C56 C55 H55A 121.00 . . . no
C54 C55 H55A 121.00 . . . no
C55 C56 H56A 119.00 . . . no
C57 C56 H56A 119.00 . . . no
C58 C57 H57A 119.00 . . . no
C56 C57 H57A 119.00 . . . no
C53 C58 H58A 121.00 . . . no
C57 C58 H58A 121.00 . . . no
C60 C61 H61A 121.00 . . . no
C62 C61 H61A 121.00 . . . no
C63 C62 H62A 119.00 . . . no
C61 C62 H62A 119.00 . . . no
C62 C63 H63A 119.00 . . . no
C64 C63 H63A 119.00 . . . no
C63 C64 H64A 121.00 . . . no
C59 C64 H64A 121.00 . . . no
Si12 C65 H65C 109.00 . . . no
H65A C65 H65B 110.00 . . . no
H65A C65 H65C 109.00 . . . no
H65B C65 H65C 110.00 . . . no
Si12 C65 H65A 109.00 . . . no
Si12 C65 H65B 109.00 . . . no
Si12 C66 H66A 109.00 . . . no
Si12 C66 H66C 109.00 . . . no
H66A C66 H66B 110.00 . . . no
Si12 C66 H66B 109.00 . . . no
H66B C66 H66C 109.00 . . . no
H66A C66 H66C 110.00 . . . no
Si12 C67 H67B 110.00 . . . no
Si12 C67 H67A 110.00 . . . no
H67A C67 H67B 109.00 . . . no
H67A C67 H67C 109.00 . . . no
Si12 C67 H67C 110.00 . . . no
H67B C67 H67C 109.00 . . . no
H68A C68 H68C 109.00 . . . no
H68B C68 H68C 109.00 . . . no
Si11 C68 H68A 109.00 . . . no
Si11 C68 H68B 109.00 . . . no
Si11 C68 H68C 109.00 . . . no
H68A C68 H68B 110.00 . . . no
Si11 C69 H69A 109.00 . . . no
Si11 C69 H69B 110.00 . . . no
Si11 C69 H69C 109.00 . . . no
H69A C69 H69B 110.00 . . . no
H69A C69 H69C 109.00 . . . no
H69B C69 H69C 110.00 . . . no
Si11 C70 H70A 109.00 . . . no
Si11 C70 H70B 109.00 . . . no
Si11 C70 H70C 110.00 . . . no
H70A C70 H70B 109.00 . . . no
H70A C70 H70C 110.00 . . . no
H70B C70 H70C 110.00 . . . no
Si10 C71 H71A 109.00 . . . no
Si10 C71 H71B 109.00 . . . no
Si10 C71 H71C 109.00 . . . no
H71B C71 H71C 109.00 . . . no
H71A C71 H71B 110.00 . . . no
H71A C71 H71C 110.00 . . . no
H72A C72 H72B 109.00 . . . no
Si10 C72 H72A 110.00 . . . no
Si10 C72 H72B 109.00 . . . no
Si10 C72 H72C 109.00 . . . no
H72A C72 H72C 110.00 . . . no
H72B C72 H72C 109.00 . . . no
H73B C73 H73C 109.00 . . . no
Si10 C73 H73A 109.00 . . . no
Si10 C73 H73B 110.00 . . . no
Si10 C73 H73C 109.00 . . . no
H73A C73 H73B 110.00 . . . no
H73A C73 H73C 109.00 . . . no
Si9 C74 H74A 110.00 . . . no
Si9 C74 H74B 109.00 . . . no
Si9 C74 H74C 110.00 . . . no
H74A C74 H74B 109.00 . . . no
H74A C74 H74C 110.00 . . . no
H74B C74 H74C 109.00 . . . no
Si9 C75 H75A 110.00 . . . no
Si9 C75 H75B 109.00 . . . no
Si9 C75 H75C 109.00 . . . no
H75A C75 H75B 109.00 . . . no
H75A C75 H75C 109.00 . . . no
H75B C75 H75C 109.00 . . . no
Si9 C76 H76A 110.00 . . . no
Si9 C76 H76B 110.00 . . . no
Si9 C76 H76C 110.00 . . . no
H76A C76 H76B 110.00 . . . no
H76B C76 H76C 109.00 . . . no
H76A C76 H76C 109.00 . . . no
H79A C79 H79B 108.00 . . . no
C80 C79 H79B 109.00 . . . no
C78 C79 H79A 109.00 . . . no
C78 C79 H79B 109.00 . . . no
C80 C79 H79A 109.00 . . . no
C81 C80 H80A 119.00 . . . no
C79 C80 H80A 119.00 . . . no
C80 C81 H81A 119.00 . . . no
C82 C81 H81A 119.00 . . . no
H82A C82 H82B 107.00 . . . no
C81 C82 H82B 108.00 . . . no
C77 C82 H82A 108.00 . . . no
C77 C82 H82B 108.00 . . . no
C81 C82 H82A 108.00 . . . no
C86 C85 H85A 122.00 . . . no
C84 C85 H85A 122.00 . . . no
C87 C86 H86A 119.00 . . . no
C85 C86 H86A 119.00 . . . no
C88 C87 H87A 119.00 . . . no
C86 C87 H87A 119.00 . . . no
C83 C88 H88A 122.00 . . . no
C87 C88 H88A 122.00 . . . no
C90 C91 H91A 122.00 . . . no
C92 C91 H91A 122.00 . . . no
C93 C92 H92A 119.00 . . . no
C91 C92 H92A 119.00 . . . no
C92 C93 H93A 119.00 . . . no
C94 C93 H93A 119.00 . . . no
C93 C94 H94A 122.00 . . . no
C89 C94 H94A 122.00 . . . no
C96 C97 H97A 122.00 . . . no
C98 C97 H97A 122.00 . . . no
C97 C98 H98A 119.00 . . . no
C99 C98 H98A 119.00 . . . no
C98 C99 H99A 119.00 . . . no
C100 C99 H99A 119.00 . . . no
C95 C100 H10A 122.00 . . . no
C99 C100 H10A 122.00 . . . no
Si2 C101 H10B 109.00 . . . no
Si2 C101 H10C 109.00 . . . no
Si2 C101 H10D 109.00 . . . no
H10B C101 H10C 110.00 . . . no
H10B C101 H10D 109.00 . . . no
H10C C101 H10D 109.00 . . . no
Si2 C102 H10E 110.00 . . . no
Si2 C102 H10F 109.00 . . . no
H10E C102 H10F 109.00 . . . no
H10E C102 H10G 109.00 . . . no
H10F C102 H10G 109.00 . . . no
Si2 C102 H10G 110.00 . . . no
Si2 C103 H10H 110.00 . . . no
Si2 C103 H10I 110.00 . . . no
H10H C103 H10I 109.00 . . . no
H10H C103 H10J 109.00 . . . no
Si2 C103 H10J 110.00 . . . no
H10I C103 H10J 109.00 . . . no
Si1 C104 H10L 109.00 . . . no
Si1 C104 H10M 109.00 . . . no
Si1 C104 H10K 109.00 . . . no
H10K C104 H10M 110.00 . . . no
H10L C104 H10M 110.00 . . . no
H10K C104 H10L 109.00 . . . no
H10O C105 H10P 109.00 . . . no
Si1 C105 H10P 109.00 . . . no
Si1 C105 H10N 109.00 . . . no
Si1 C105 H10O 109.00 . . . no
H10N C105 H10O 110.00 . . . no
H10N C105 H10P 110.00 . . . no
Si1 C106 H10Q 109.00 . . . no
Si1 C106 H10S 109.00 . . . no
H10Q C106 H10R 109.00 . . . no
Si1 C106 H10R 109.00 . . . no
H10R C106 H10S 110.00 . . . no
H10Q C106 H10S 110.00 . . . no
C108 C109 H10T 121.00 . . . no
C110 C109 H10T 121.00 . . . no
C109 C110 H11A 119.00 . . . no
C111 C110 H11A 119.00 . . . no
C110 C111 H11B 119.00 . . . no
C112 C111 H11B 119.00 . . . no
C107 C112 H11C 122.00 . . . no
C111 C112 H11C 122.00 . . . no
C114 C115 H11D 122.00 . . . no
C116 C115 H11D 122.00 . . . no
C115 C116 H11E 120.00 . . . no
C117 C116 H11E 120.00 . . . no
C116 C117 H11F 118.00 . . . no
C118 C117 H11F 118.00 . . . no
C113 C118 H11G 122.00 . . . no
C117 C118 H11G 122.00 . . . no
Si16 C119 H11H 109.00 . . . no
Si16 C119 H11I 109.00 . . . no
Si16 C119 H11J 110.00 . . . no
H11H C119 H11I 109.00 . . . no
H11H C119 H11J 110.00 . . . no
H11I C119 H11J 109.00 . . . no
H12B C120 H12D 110.00 . . . no
Si16 C120 H12B 109.00 . . . no
Si16 C120 H12C 109.00 . . . no
Si16 C120 H12D 109.00 . . . no
H12B C120 H12C 110.00 . . . no
H12C C120 H12D 109.00 . . . no
H12F C121 H12G 110.00 . . . no
Si16 C121 H12E 109.00 . . . no
Si16 C121 H12F 109.00 . . . no
Si16 C121 H12G 109.00 . . . no
H12E C121 H12F 110.00 . . . no
H12E C121 H12G 109.00 . . . no
Si15 C122 H12I 110.00 . . . no
Si15 C122 H12H 109.00 . . . no
Si15 C122 H12J 109.00 . . . no
H12H C122 H12I 109.00 . . . no
H12H C122 H12J 109.00 . . . no
H12I C122 H12J 110.00 . . . no
Si15 C123 H12K 110.00 . . . no
Si15 C123 H12L 109.00 . . . no
Si15 C123 H12M 109.00 . . . no
H12K C123 H12L 110.00 . . . no
H12K C123 H12M 110.00 . . . no
H12L C123 H12M 109.00 . . . no
Si15 C124 H12N 109.00 . . . no
Si15 C124 H12O 110.00 . . . no
Si15 C124 H12P 110.00 . . . no
H12N C124 H12O 109.00 . . . no
H12N C124 H12P 109.00 . . . no
H12O C124 H12P 110.00 . . . no
C126 C125 C130 122.1(12) . . . no
C125 C126 C127 120.2(12) . . . no
C127 C126 C131 119.3(11) . . . no
C125 C126 C131 120.5(12) . . . no
C126 C127 C128 119.1(11) . . . no
C127 C128 C129 119.9(12) . . . no
C128 C129 C130 120.3(11) . . . no
C125 C130 C129 118.5(11) . . . no
C126 C125 H12Q 119.00 . . . no
C130 C125 H12Q 119.00 . . . no
C128 C127 H12R 120.00 . . . no
C126 C127 H12R 121.00 . . . no
C127 C128 H12S 120.00 . . . no
C129 C128 H12S 120.00 . . . no
C128 C129 H12T 120.00 . . . no
C130 C129 H12T 120.00 . . . no
C129 C130 H13B 121.00 . . . no
C125 C130 H13B 121.00 . . . no
H13C C131 H13D 110.00 . . . no
H13C C131 H13E 109.00 . . . no
H13D C131 H13E 109.00 . . . no
C126 C131 H13E 110.00 . . . no
C126 C131 H13D 109.00 . . . no
C126 C131 H13C 110.00 . . . no
C133 C132 C137 120.6(10) . . . no
C132 C133 C134 117.9(10) . . . no
C132 C133 C138 120.6(10) . . . no
C134 C133 C138 121.5(10) . . . no
C133 C134 C135 122.5(10) . . . no
C134 C135 C136 119.4(10) . . . no
C135 C136 C137 119.1(11) . . . no
C132 C137 C136 120.4(11) . . . no
C133 C132 H13F 120.00 . . . no
C137 C132 H13F 120.00 . . . no
C135 C134 H13G 119.00 . . . no
C133 C134 H13G 119.00 . . . no
C136 C135 H13H 120.00 . . . no
C134 C135 H13H 120.00 . . . no
C135 C136 H13I 121.00 . . . no
C137 C136 H13I 120.00 . . . no
C136 C137 H13J 120.00 . . . no
C132 C137 H13J 120.00 . . . no
C133 C138 H13M 109.00 . . . no
H13K C138 H13L 110.00 . . . no
H13K C138 H13M 110.00 . . . no
H13L C138 H13M 109.00 . . . no
C133 C138 H13K 110.00 . . . no
C133 C138 H13L 109.00 . . . no
C140 C139 C144 122.0(12) . . . no
C141 C140 C145 119.1(11) . . . no
C139 C140 C145 120.5(11) . . . no
C139 C140 C141 120.2(12) . . . no
C140 C141 C142 119.4(13) . . . no
C141 C142 C143 119.4(14) . . . no
C142 C143 C144 120.6(14) . . . no
C139 C144 C143 117.7(13) . . . no
C140 C139 H13N 119.00 . . . no
C144 C139 H13N 119.00 . . . no
C140 C141 H14B 120.00 . . . no
C142 C141 H14B 120.00 . . . no
C143 C142 H14C 120.00 . . . no
C141 C142 H14C 120.00 . . . no
C142 C143 H14D 120.00 . . . no
C144 C143 H14D 120.00 . . . no
C139 C144 H14E 121.00 . . . no
C143 C144 H14E 121.00 . . . no
H14F C145 H14H 110.00 . . . no
H14G C145 H14H 110.00 . . . no
C140 C145 H14F 109.00 . . . no
C140 C145 H14G 109.00 . . . no
C140 C145 H14H 109.00 . . . no
H14F C145 H14G 110.00 . . . no
Br1 Li1 Br2 129.4(5) . . . yes
Br1 Li1 N23 104.7(5) . . . yes
Br2 Li1 N36 100.7(5) . . . yes
Br1 Li1 N36 97.6(5) . . . yes
Br2 Li1 N23 107.9(5) . . . yes
N23 Li1 N36 117.0(7) . . . yes
N1 Li2 N5 102.4(6) . . . yes
Br2 Li2 N1 107.9(6) . . . yes
Br2 Li2 N5 108.2(6) . . . yes
Br2 Li2 N40 126.2(6) . . . yes
N1 Li2 N40 101.6(7) . . . yes
N5 Li2 N40 108.0(7) . . . yes
Br3 Li3 N6 116.6(6) . . . yes
Br3 Li3 N10 102.5(5) . . . yes
Br3 Li3 N39 103.7(6) . . . yes
N6 Li3 N10 111.8(7) . . . yes
N6 Li3 N39 106.9(6) . . . yes
N10 Li3 N39 115.5(6) . . . yes
N9 Li4 N11 126.5(6) . . . yes
Br3 Li4 N9 101.8(5) . . . yes
Br3 Li4 Br4 125.6(5) . . . yes
Br4 Li4 N11 103.2(5) . . . yes
Br3 Li4 N11 107.1(5) . . . yes
Br4 Li4 N9 94.8(5) . . . yes
Br2 Li5 N18 132.2(5) . . . yes
Br2 Li5 N17 105.2(5) . . . yes
Br2 Li5 N22 102.8(5) . . . yes
N17 Li5 N18 100.4(6) . . . yes
N17 Li5 N22 115.3(6) . . . yes
N18 Li5 N22 101.7(6) . . . yes
Br3 Li6 N12 100.9(5) . . . yes
Br3 Li6 N16 125.8(6) . . . yes
Br3 Li6 N24 115.7(5) . . . yes
N16 Li6 N24 99.0(5) . . . yes
N12 Li6 N16 103.7(5) . . . yes
N12 Li6 N24 111.1(6) . . . yes
N25 Li7 N33 108.4(7) . . . yes
Br3 Li7 N25 142.2(7) . . . yes
Br3 Li7 N29 98.1(6) . . . yes
Br3 Li7 N33 102.4(6) . . . yes
N25 Li7 N29 96.9(7) . . . yes
N29 Li7 N33 101.5(6) . . . yes
Br2 Li8 N34 114.6(8) . . . yes
Br2 Li8 N35 102.2(6) . . . yes
Br2 Li8 N38 101.6(6) . . . yes
N34 Li8 N35 117.4(8) . . . yes
N34 Li8 N38 104.3(7) . . . yes
N35 Li8 N38 116.0(9) . . . yes

loop_
_geom_bond_atom_site_label_1
_geom_bond_atom_site_label_2
_geom_bond_distance
_geom_bond_site_symmetry_1
_geom_bond_site_symmetry_2
_geom_bond_publ_flag
Sn1 Br1 2.6994(10) . . yes
Sn1 Si15 3.182(3) . . yes
Sn1 N37 2.290(6) . . yes
Sn1 N44 2.089(8) . . yes
Sn2 Si1 3.177(2) . . yes
Sn2 N2 2.306(7) . . yes
Sn2 N3 2.107(6) . . yes
Sn2 N4 2.273(6) . . yes
Sn3 Br4 2.7121(10) . . yes
Sn3 Si3 3.191(2) . . yes
Sn3 N7 2.099(6) . . yes
Sn3 N8 2.279(6) . . yes
Sn4 Si5 3.148(2) . . yes
Sn4 N13 2.260(5) . . yes
Sn4 N14 2.104(6) . . yes
Sn4 N15 2.241(6) . . yes
Sn5 Si7 3.204(2) . . yes
Sn5 N19 2.231(6) . . yes
Sn5 N20 2.115(6) . . yes
Sn5 N21 2.233(6) . . yes
Sn6 Si9 3.170(3) . . yes
Sn6 N26 2.231(8) . . yes
Sn6 N27 2.129(7) . . yes
Sn6 N28 2.296(7) . . yes
Sn7 Si11 3.187(2) . . yes
Sn7 N30 2.336(6) . . yes
Sn7 N31 2.105(6) . . yes
Sn7 N32 2.253(6) . . yes
Sn8 Si13 3.191(4) . . yes
Sn8 N41 2.270(6) . . yes
Sn8 N42 2.089(8) . . yes
Sn8 N43 2.297(6) . . yes
Br1 Li1 2.529(12) . . yes
Br2 Li1 2.535(12) . . yes
Br2 Li2 2.452(13) . . yes
Br2 Li5 2.536(12) . . yes
Br2 Li8 2.612(16) . . yes
Br3 Li3 2.535(13) . . yes
Br3 Li4 2.542(12) . . yes
Br3 Li6 2.513(12) . . yes
Br3 Li7 2.571(15) . . yes
Br4 Li4 2.542(12) . . yes
Si1 N3 1.728(6) . . yes
Si1 C104 1.892(11) . . yes
Si1 C105 1.867(10) . . yes
Si1 C106 1.856(12) . . yes
Si2 N3 1.742(6) . . yes
Si2 C101 1.875(11) . . yes
Si2 C102 1.868(10) . . yes
Si2 C103 1.871(8) . . yes
Si3 N7 1.721(7) . . yes
Si3 C20 1.871(11) . . yes
Si3 C21 1.871(10) . . yes
Si3 C22 1.875(11) . . yes
Si4 N7 1.742(7) . . yes
Si4 C17 1.877(8) . . yes
Si4 C18 1.871(9) . . yes
Si4 C19 1.869(9) . . yes
Si5 N14 1.745(6) . . yes
Si5 C32 1.860(9) . . yes
Si5 C33 1.879(10) . . yes
Si5 C34 1.873(9) . . yes
Si6 N14 1.737(6) . . yes
Si6 C29 1.885(11) . . yes
Si6 C30 1.869(8) . . yes
Si6 C31 1.882(8) . . yes
Si7 N20 1.716(6) . . yes
Si7 C44 1.871(10) . . yes
Si7 C45 1.852(9) . . yes
Si7 C46 1.876(8) . . yes
Si8 N20 1.753(6) . . yes
Si8 C41 1.873(9) . . yes
Si8 C42 1.877(8) . . yes
Si8 C43 1.857(9) . . yes
Si9 N27 1.751(8) . . yes
Si9 C74 1.886(12) . . yes
Si9 C75 1.865(12) . . yes
Si9 C76 1.836(16) . . yes
Si10 N27 1.727(8) . . yes
Si10 C71 1.859(11) . . yes
Si10 C72 1.867(10) . . yes
Si10 C73 1.850(11) . . yes
Si11 N31 1.730(7) . . yes
Si11 C68 1.868(9) . . yes
Si11 C69 1.870(8) . . yes
Si11 C70 1.874(9) . . yes
Si12 N31 1.752(7) . . yes
Si12 C65 1.864(8) . . yes
Si12 C66 1.855(8) . . yes
Si12 C67 1.874(8) . . yes
Si13 N42 1.742(9) . . yes
Si13 C4 1.88(3) . . yes
Si13 C5 1.76(3) . . yes
Si13 C6 1.90(3) . . yes
Si13 C7 1.72(3) . . yes
Si13 C8 2.06(3) . . yes
Si13 C9 1.92(3) . . yes
Si14 N42 1.756(8) . . yes
Si14 C1 1.848(14) . . yes
Si14 C2 1.756(17) . . yes
Si14 C3 1.830(14) . . yes
Si15 N44 1.736(9) . . yes
Si15 C122 1.910(12) . . yes
Si15 C123 1.875(11) . . yes
Si15 C124 1.872(11) . . yes
Si16 N44 1.735(9) . . yes
Si16 C119 1.977(15) . . yes
Si16 C120 1.815(14) . . yes
Si16 C121 1.834(19) . . yes
N1 N2 1.330(8) . . yes
N1 N43 1.321(11) . . yes
N1 Li2 2.019(15) . . yes
N2 C107 1.372(11) . . yes
N4 N5 1.366(8) . . yes
N4 C113 1.365(10) . . yes
N5 N6 1.330(9) . . yes
N5 Li2 2.002(15) . . yes
N6 C114 1.372(10) . . yes
N6 Li3 2.037(13) . . yes
N8 N9 1.319(8) . . yes
N8 C24 1.363(10) . . yes
N9 N10 1.334(8) . . yes
N9 Li4 2.064(12) . . yes
N10 C23 1.363(10) . . yes
N10 Li3 2.056(15) . . yes
N11 N12 1.321(8) . . yes
N11 C60 1.368(10) . . yes
N11 Li4 2.072(13) . . yes
N12 N13 1.341(8) . . yes
N12 Li6 2.009(13) . . yes
N13 C59 1.376(10) . . yes
N15 N16 1.353(7) . . yes
N15 C36 1.373(8) . . yes
N16 N17 1.334(8) . . yes
N16 Li6 2.015(12) . . yes
N17 C35 1.367(7) . . yes
N17 Li5 2.029(12) . . yes
N18 N19 1.347(8) . . yes
N18 N24 1.330(8) . . yes
N18 Li5 2.066(14) . . yes
N19 C53 1.383(10) . . yes
N21 N22 1.355(9) . . yes
N21 C48 1.364(9) . . yes
N22 N23 1.324(9) . . yes
N22 Li5 2.062(13) . . yes
N23 C47 1.365(10) . . yes
N23 Li1 2.032(14) . . yes
N24 C54 1.363(10) . . yes
N24 Li6 2.061(13) . . yes
N25 N26 1.357(11) . . yes
N25 N38 1.325(10) . . yes
N25 Li7 2.012(18) . . yes
N26 C78 1.368(14) . . yes
N28 N29 1.334(9) . . yes
N28 C95 1.390(11) . . yes
N29 N30 1.321(9) . . yes
N29 Li7 2.065(13) . . yes
N30 C96 1.369(10) . . yes
N32 N33 1.344(8) . . yes
N32 C90 1.395(10) . . yes
N33 N34 1.323(8) . . yes
N33 Li7 2.022(14) . . yes
N34 C89 1.370(10) . . yes
N34 Li8 2.016(17) . . yes
N35 N36 1.323(9) . . yes
N35 C84 1.380(12) . . yes
N35 Li8 2.006(17) . . yes
N36 N37 1.336(9) . . yes
N36 Li1 2.030(14) . . yes
N37 C83 1.369(10) . . yes
N38 C77 1.349(13) . . yes
N38 Li8 2.058(18) . . yes
N39 N40 1.330(9) . . yes
N39 C10 1.360(10) . . yes
N39 Li3 2.046(15) . . yes
N40 N41 1.342(9) . . yes
N40 Li2 1.967(14) . . yes
N41 C11 1.357(10) . . yes
N43 C108 1.379(10) . . yes
C4 C7 1.14(4) . . no
C5 C8 1.39(5) . . no
C10 C11 1.406(12) . . no
C10 C15 1.411(11) . . no
C11 C12 1.410(12) . . no
C12 C13 1.378(12) . . no
C13 C14 1.429(14) . . no
C14 C15 1.369(13) . . no
C23 C24 1.380(11) . . no
C23 C28 1.413(12) . . no
C24 C25 1.408(11) . . no
C25 C26 1.357(12) . . no
C26 C27 1.411(15) . . no
C27 C28 1.349(12) . . no
C35 C36 1.399(9) . . no
C35 C40 1.411(9) . . no
C36 C37 1.402(8) . . no
C37 C38 1.374(11) . . no
C38 C39 1.406(11) . . no
C39 C40 1.365(11) . . no
C47 C48 1.395(11) . . no
C47 C52 1.400(11) . . no
C48 C49 1.397(10) . . no
C49 C50 1.364(11) . . no
C50 C51 1.410(12) . . no
C51 C52 1.381(11) . . no
C53 C54 1.396(10) . . no
C53 C58 1.397(13) . . no
C54 C55 1.391(11) . . no
C55 C56 1.359(13) . . no
C56 C57 1.430(14) . . no
C57 C58 1.349(14) . . no
C59 C60 1.391(11) . . no
C59 C64 1.397(12) . . no
C60 C61 1.411(11) . . no
C61 C62 1.360(12) . . no
C62 C63 1.415(11) . . no
C63 C64 1.355(12) . . no
C77 C78 1.382(16) . . no
C77 C82 1.433(17) . . no
C78 C79 1.419(16) . . no
C79 C80 1.44(2) . . no
C80 C81 1.39(2) . . no
C81 C82 1.393(19) . . no
C83 C84 1.394(12) . . no
C83 C88 1.412(14) . . no
C84 C85 1.380(13) . . no
C85 C86 1.378(16) . . no
C86 C87 1.393(17) . . no
C87 C88 1.386(16) . . no
C89 C90 1.374(11) . . no
C89 C94 1.404(11) . . no
C90 C91 1.401(11) . . no
C91 C92 1.368(11) . . no
C92 C93 1.378(13) . . no
C93 C94 1.374(12) . . no
C95 C96 1.385(12) . . no
C95 C100 1.413(12) . . no
C96 C97 1.415(12) . . no
C97 C98 1.371(11) . . no
C98 C99 1.391(14) . . no
C99 C100 1.367(15) . . no
C1 H1C 0.9600 . . no
C1 H1A 0.9600 . . no
C1 H1B 0.9600 . . no
C2 H2B 0.9600 . . no
C2 H2A 0.9600 . . no
C2 H2C 0.9600 . . no
C3 H3A 0.9600 . . no
C3 H3B 0.9600 . . no
C3 H3C 0.9600 . . no
C4 H4C 0.9600 . . no
C4 H4A 0.9600 . . no
C4 H4B 0.9600 . . no
C4 H7B 0.6800 . . no
C5 H5A 0.9600 . . no
C5 H5B 0.9600 . . no
C5 H5C 0.9600 . . no
C6 H6B 0.9600 . . no
C6 H6C 0.9600 . . no
C6 H6A 0.9600 . . no
C7 H7A 0.9600 . . no
C7 H7B 0.9600 . . no
C107 C112 1.416(11) . . no
C107 C108 1.400(11) . . no
C7 H7C 0.9600 . . no
C108 C109 1.379(13) . . no
C8 H5C 1.0700 . . no
C8 H8A 0.9600 . . no
C8 H8B 0.9600 . . no
C8 H8C 0.9600 . . no
C9 H9A 0.9600 . . no
C9 H9B 0.9600 . . no
C109 C110 1.350(14) . . no
C9 H9C 0.9600 . . no
C110 C111 1.420(14) . . no
C111 C112 1.359(14) . . no
C12 H12A 0.9300 . . no
C113 C118 1.400(12) . . no
C13 H13A 0.9300 . . no
C113 C114 1.400(11) . . no
C114 C115 1.400(12) . . no
C14 H14A 0.9300 . . no
C15 H15A 0.9300 . . no
C115 C116 1.385(12) . . no
C116 C117 1.422(13) . . no
C117 C118 1.365(14) . . no
C17 H17A 0.9600 . . no
C17 H17B 0.9600 . . no
C17 H17C 0.9600 . . no
C18 H18A 0.9600 . . no
C18 H18B 0.9600 . . no
C18 H18C 0.9600 . . no
C19 H19A 0.9600 . . no
C19 H19B 0.9600 . . no
C19 H19C 0.9600 . . no
C20 H20A 0.9600 . . no
C20 H20B 0.9600 . . no
C20 H20C 0.9600 . . no
C21 H21A 0.9600 . . no
C21 H21B 0.9600 . . no
C21 H21C 0.9600 . . no
C22 H22A 0.9600 . . no
C22 H22B 0.9600 . . no
C22 H22C 0.9600 . . no
C25 H25A 0.9300 . . no
C26 H26A 0.9300 . . no
C27 H27A 0.9300 . . no
C28 H28A 0.9300 . . no
C29 H29A 0.9600 . . no
C29 H29B 0.9600 . . no
C29 H29C 0.9600 . . no
C30 H30A 0.9600 . . no
C30 H30B 0.9600 . . no
C30 H30C 0.9600 . . no
C31 H31A 0.9600 . . no
C31 H31B 0.9600 . . no
C31 H31C 0.9600 . . no
C32 H32A 0.9600 . . no
C32 H32B 0.9600 . . no
C32 H32C 0.9600 . . no
C33 H33A 0.9600 . . no
C33 H33B 0.9600 . . no
C33 H33C 0.9600 . . no
C34 H34A 0.9600 . . no
C34 H34B 0.9600 . . no
C34 H34C 0.9600 . . no
C37 H37A 0.9300 . . no
C38 H38A 0.9300 . . no
C39 H39A 0.9300 . . no
C40 H40A 0.9300 . . no
C41 H41A 0.9600 . . no
C41 H41B 0.9600 . . no
C41 H41C 0.9600 . . no
C42 H42A 0.9600 . . no
C42 H42B 0.9600 . . no
C42 H42C 0.9600 . . no
C43 H43A 0.9600 . . no
C43 H43B 0.9600 . . no
C43 H43C 0.9600 . . no
C44 H44A 0.9600 . . no
C44 H44B 0.9600 . . no
C44 H44C 0.9600 . . no
C45 H45A 0.9600 . . no
C45 H45B 0.9600 . . no
C45 H45C 0.9600 . . no
C46 H46A 0.9600 . . no
C46 H46B 0.9600 . . no
C46 H46C 0.9600 . . no
C49 H49A 0.9300 . . no
C50 H50A 0.9300 . . no
C51 H51A 0.9300 . . no
C52 H52A 0.9300 . . no
C55 H55A 0.9300 . . no
C56 H56A 0.9300 . . no
C57 H57A 0.9300 . . no
C58 H58A 0.9300 . . no
C61 H61A 0.9300 . . no
C62 H62A 0.9300 . . no
C63 H63A 0.9300 . . no
C64 H64A 0.9300 . . no
C65 H65A 0.9600 . . no
C65 H65B 0.9600 . . no
C65 H65C 0.9600 . . no
C66 H66A 0.9600 . . no
C66 H66B 0.9600 . . no
C66 H66C 0.9600 . . no
C67 H67A 0.9600 . . no
C67 H67B 0.9600 . . no
C67 H67C 0.9600 . . no
C68 H68A 0.9600 . . no
C68 H68B 0.9600 . . no
C68 H68C 0.9600 . . no
C69 H69A 0.9600 . . no
C69 H69B 0.9600 . . no
C69 H69C 0.9600 . . no
C70 H70A 0.9600 . . no
C70 H70B 0.9600 . . no
C70 H70C 0.9600 . . no
C71 H71A 0.9600 . . no
C71 H71B 0.9600 . . no
C71 H71C 0.9600 . . no
C72 H72A 0.9600 . . no
C72 H72B 0.9600 . . no
C72 H72C 0.9600 . . no
C73 H73A 0.9600 . . no
C73 H73B 0.9600 . . no
C73 H73C 0.9600 . . no
C74 H74A 0.9600 . . no
C74 H74B 0.9600 . . no
C74 H74C 0.9600 . . no
C75 H75A 0.9600 . . no
C75 H75B 0.9600 . . no
C75 H75C 0.9600 . . no
C76 H76A 0.9600 . . no
C76 H76B 0.9600 . . no
C76 H76C 0.9600 . . no
C79 H79A 0.9700 . . no
C79 H79B 0.9700 . . no
C80 H80A 0.9300 . . no
C81 H81A 0.9300 . . no
C82 H82A 0.9700 . . no
C82 H82B 0.9700 . . no
C85 H85A 0.9300 . . no
C86 H86A 0.9300 . . no
C87 H87A 0.9300 . . no
C88 H88A 0.9300 . . no
C91 H91A 0.9300 . . no
C92 H92A 0.9300 . . no
C93 H93A 0.9300 . . no
C94 H94A 0.9300 . . no
C97 H97A 0.9300 . . no
C98 H98A 0.9300 . . no
C99 H99A 0.9300 . . no
C100 H10A 0.9300 . . no
C101 H10B 0.9600 . . no
C101 H10C 0.9600 . . no
C101 H10D 0.9600 . . no
C102 H10E 0.9600 . . no
C102 H10F 0.9600 . . no
C102 H10G 0.9600 . . no
C103 H10H 0.9600 . . no
C103 H10I 0.9600 . . no
C103 H10J 0.9600 . . no
C104 H10K 0.9600 . . no
C104 H10L 0.9600 . . no
C104 H10M 0.9600 . . no
C105 H10N 0.9600 . . no
C105 H10O 0.9600 . . no
C105 H10P 0.9600 . . no
C106 H10Q 0.9600 . . no
C106 H10R 0.9600 . . no
C106 H10S 0.9600 . . no
C109 H10T 0.9300 . . no
C110 H11A 0.9300 . . no
C111 H11B 0.9300 . . no
C112 H11C 0.9300 . . no
C115 H11D 0.9300 . . no
C116 H11E 0.9300 . . no
C117 H11F 0.9300 . . no
C118 H11G 0.9300 . . no
C119 H11H 0.9600 . . no
C119 H11I 0.9600 . . no
C119 H11J 0.9600 . . no
C120 H12B 0.9600 . . no
C120 H12C 0.9600 . . no
C120 H12D 0.9600 . . no
C121 H12E 0.9600 . . no
C121 H12F 0.9600 . . no
C121 H12G 0.9600 . . no
C122 H12H 0.9600 . . no
C122 H12I 0.9600 . . no
C122 H12J 0.9600 . . no
C123 H12K 0.9600 . . no
C123 H12L 0.9600 . . no
C123 H12M 0.9600 . . no
C124 H12N 0.9600 . . no
C124 H12O 0.9600 . . no
C124 H12P 0.9600 . . no
C125 C126 1.364(17) . . no
C125 C130 1.367(17) . . no
C126 C127 1.35(2) . . no
C126 C131 1.508(19) . . no
C127 C128 1.382(18) . . no
C128 C129 1.399(18) . . no
C129 C130 1.353(18) . . no
C125 H12Q 0.9300 . . no
C127 H12R 0.9300 . . no
C128 H12S 0.9300 . . no
C129 H12T 0.9300 . . no
C130 H13B 0.9300 . . no
C131 H13C 0.9600 . . no
C131 H13D 0.9600 . . no
C131 H13E 0.9600 . . no
C132 C133 1.385(14) . . no
C132 C137 1.394(16) . . no
C133 C134 1.373(15) . . no
C133 C138 1.513(16) . . no
C134 C135 1.390(17) . . no
C135 C136 1.377(17) . . no
C136 C137 1.393(15) . . no
C132 H13F 0.9300 . . no
C134 H13G 0.9300 . . no
C135 H13H 0.9300 . . no
C136 H13I 0.9300 . . no
C137 H13J 0.9300 . . no
C138 H13K 0.9600 . . no
C138 H13L 0.9600 . . no
C138 H13M 0.9600 . . no
C139 C140 1.351(17) . . no
C139 C144 1.366(19) . . no
C140 C141 1.344(18) . . no
C140 C145 1.547(18) . . no
C141 C142 1.41(2) . . no
C142 C143 1.35(2) . . no
C143 C144 1.39(2) . . no
C139 H13N 0.9300 . . no
C141 H14B 0.9300 . . no
C142 H14C 0.9300 . . no
C143 H14D 0.9300 . . no
C144 H14E 0.9300 . . no
C145 H14F 0.9600 . . no
C145 H14G 0.9600 . . no
C145 H14H 0.9600 . . no

loop_
_geom_contact_atom_site_label_1
_geom_contact_atom_site_label_2
_geom_contact_distance
_geom_contact_site_symmetry_1
_geom_contact_site_symmetry_2
_geom_contact_publ_flag
Sn1 C52 3.826(8) . . no
Sn2 Sn5 3.9439(8) . . no
Sn2 N21 3.903(6) . . no
Sn2 N22 3.672(5) . . no
Sn3 C61 3.928(8) . . no
Sn3 C130 3.806(11) . 1_655 no
Sn3 C133 3.801(10) . . no
Sn3 C134 3.895(11) . . no
Sn4 C90 3.803(8) . . no
Sn4 C91 3.652(10) . . no
Sn4 Sn7 3.9316(7) . . no
Sn5 Sn2 3.9439(8) . . no
Sn5 C118 3.695(8) . . no
Sn5 C113 3.948(7) . . no
Sn6 C11 3.757(8) . . no
Sn6 C10 3.891(8) . . no
Sn6 C12 3.863(8) . . no
Sn7 N12 3.694(6) . . no
Sn7 Br3 3.8544(9) . . no
Sn7 Sn4 3.9316(7) . . no
Sn1 H13D 3.1900 . 1_545 no
Sn1 H88A 3.4800 . . no
Sn1 H52A 2.9300 . . no
Sn2 H10H 3.4300 . . no
Sn2 H11C 3.4400 . . no
Sn3 H13M 3.4900 . . no
Sn3 H19A 3.4500 . . no
Sn3 H13B 3.4700 . 1_655 no
Sn3 H61A 3.0900 . . no
Sn4 H37A 3.5000 . . no
Sn4 H91A 3.5400 . . no
Sn4 H31A 3.4100 . . no
Sn4 H64A 3.5100 . . no
Sn5 H43C 3.5500 . . no
Sn5 H49A 3.3000 . . no
Sn5 H11G 3.4900 . . no
Sn5 H58A 3.3000 . . no
Sn6 H10A 3.4300 . . no
Sn6 H71C 3.4300 . . no
Sn7 H66B 3.4400 . . no
Sn7 H97A 3.3600 . . no
Sn8 H2A 3.2400 . . no
Sn8 H10T 3.4900 . . no
Br1 Si16 3.932(4) . . no
Br1 N36 3.447(6) . . no
Br1 N37 3.539(5) . . no
Br1 C107 3.576(8) . . no
Br1 C120 3.547(13) . . no
Br1 Li1 2.529(12) . . no
Br2 N36 3.530(6) . . no
Br2 Li7 3.687(12) . . no
Br3 N29 3.516(7) . . no
Br3 Sn7 3.8544(9) . . no
Br3 N9 3.586(6) . . no
Br3 N10 3.591(6) . . no
Br3 N12 3.500(6) . . no
Br3 N33 3.595(6) . . no
Br4 Li4 2.542(12) . . no
Br4 Si4 3.996(2) . . no
Br4 N8 3.451(6) . . no
Br4 N9 3.405(6) . . no
Br4 C19 3.711(8) . . no
Br4 C97 3.541(9) . . no
Br1 H12D 2.7400 . . no
Br4 H12Q 3.1600 . 1_655 no
Br4 H19A 2.8700 . . no
Si1 Si2 3.032(3) . . no
Si3 Si4 3.016(4) . . no
Si4 C24 3.984(8) . . no
Si4 C25 3.881(8) . . no
Si5 Si6 3.067(3) . . no
Si7 Si8 3.040(3) . . no
Si9 Si10 3.060(4) . . no
Si10 C79 3.774(12) . . no
Si10 C78 3.959(10) . . no
Si11 Si12 3.038(3) . . no
Si13 Si14 3.033(5) . . no
Si14 C109 3.945(11) . . no
Si14 C108 3.888(8) . . no
Si15 Si16 3.028(5) . . no
Si1 H10B 3.2800 . . no
Si1 H11C 3.3900 . . no
Si2 H10N 3.3800 . . no
Si3 H17A 3.0900 . . no
Si4 H21A 3.2600 . . no
Si5 H29C 3.3700 . . no
Si6 H64A 3.4800 . . no
Si6 H34A 3.2400 . . no
Si7 H41B 3.3000 . . no
Si7 H49A 3.4500 . . no
Si8 H46B 3.2600 . . no
Si9 H72C 3.4500 . . no
Si10 H79B 2.9100 . . no
Si10 H76A 3.4100 . . no
Si10 H76C 3.4100 . . no
Si11 H97A 3.4600 . . no
Si11 H67C 3.2400 . . no
Si12 H69A 3.1900 . . no
Si13 H3B 3.4400 . . no
Si13 H1C 3.3400 . . no
Si14 H6A 3.0400 . . no
Si14 H7A 3.3500 . . no
Si15 H12F 3.1200 . . no
Si15 H88A 3.5000 . . no
Si15 H87A 3.4000 . 2_557 no
Si16 H12L 3.4400 . . no
N1 N5 3.134(10) . . no
N1 N40 3.090(8) . . no
N2 Si2 3.710(7) . . no
N2 N3 3.188(10) . . no
N3 C104 2.998(12) . . no
N3 N2 3.188(10) . . no
N3 N4 3.284(8) . . no
N3 C105 2.992(10) . . no
N3 C106 2.961(13) . . no
N4 N3 3.284(8) . . no
N4 Si2 3.753(6) . . no
N4 C103 3.104(10) . . no
N5 N40 3.211(9) . . no
N5 N1 3.134(10) . . no
N6 N39 3.279(9) . . no
N7 C20 2.981(12) . . no
N7 C21 2.993(12) . . no
N7 C22 2.979(12) . . no
N7 N8 3.202(8) . . no
N8 Li4 3.022(12) . . no
N8 Si4 3.782(6) . . no
N8 N7 3.202(8) . . no
N8 Br4 3.451(6) . . no
N8 C19 3.236(11) . . no
N9 Br3 3.586(6) . . no
N9 Br4 3.405(6) . . no
N10 Br3 3.591(6) . . no
N12 N16 3.164(8) . . no
N12 Br3 3.500(6) . . no
N12 Sn7 3.694(6) . . no
N13 N15 3.258(8) . . no
N13 Si6 3.772(6) . . no
N13 N14 3.266(7) . . no
N13 C31 3.160(10) . . no
N14 C33 2.998(10) . . no
N14 N13 3.266(7) . . no
N14 C34 3.022(10) . . no
N14 N15 3.228(8) . . no
N14 C32 2.960(10) . . no
N15 Si6 3.776(7) . . no
N15 N13 3.258(8) . . no
N15 N14 3.228(8) . . no
N16 N12 3.164(8) . . no
N16 N24 3.100(8) . . no
N17 N18 3.145(8) . . no
N18 N22 3.202(8) . . no
N18 N17 3.145(8) . . no
N19 N20 3.261(8) . . no
N19 N21 3.214(8) . . no
N19 Si8 3.742(6) . . no
N19 C43 3.271(10) . . no
N20 C44 2.990(11) . . no
N20 N21 3.167(9) . . no
N20 N19 3.261(8) . . no
N20 C45 2.952(10) . . no
N20 C46 3.007(10) . . no
N21 Sn2 3.903(6) . . no
N21 N20 3.167(9) . . no
N21 Si8 3.626(6) . . no
N21 N19 3.214(8) . . no
N21 C43 3.229(11) . . no
N22 Sn2 3.672(5) . . no
N22 N18 3.202(8) . . no
N24 N16 3.100(8) . . no
N25 N33 3.271(10) . . no
N25 N29 3.050(10) . . no
N26 N27 3.227(10) . . no
N26 N28 3.205(11) . . no
N26 C71 3.286(13) . . no
N26 Si10 3.789(8) . . no
N27 C74 3.014(13) . . no
N27 N26 3.227(10) . . no
N27 N28 3.298(11) . . no
N27 C75 2.980(14) . . no
N27 C76 3.029(17) . . no
N28 C71 3.402(14) . . no
N28 Si10 3.740(8) . . no
N28 N26 3.205(11) . . no
N28 N27 3.298(11) . . no
N29 N25 3.050(10) . . no
N29 Br3 3.516(7) . . no
N29 N33 3.165(8) . . no
N30 N32 3.265(8) . . no
N30 Si12 3.628(6) . . no
N30 N31 3.205(8) . . no
N31 C69 3.002(10) . . no
N31 C68 2.970(11) . . no
N31 N30 3.205(8) . . no
N31 N32 3.254(8) . . no
N31 C70 2.974(11) . . no
N32 C66 3.093(10) . . no
N32 Si12 3.770(6) . . no
N32 N31 3.254(8) . . no
N32 N30 3.265(8) . . no
N33 N29 3.165(8) . . no
N33 Br3 3.595(6) . . no
N33 N25 3.271(10) . . no
N34 N38 3.218(10) . . no
N36 Br1 3.447(6) . . no
N36 Br2 3.530(6) . . no
N36 C120 3.448(15) . . no
N37 N44 3.136(11) . . no
N37 Br1 3.539(5) . . no
N37 Li1 2.964(15) . . no
N38 N34 3.218(10) . . no
N39 N6 3.279(9) . . no
N40 N5 3.211(9) . . no
N40 N1 3.090(8) . . no
N41 C2 3.346(15) . . no
N41 N43 3.243(9) . . no
N41 Si14 3.771(6) . . no
N41 N42 3.274(10) . . no
N42 C6 3.02(3) . . no
N42 C5 2.92(3) . . no
N42 N41 3.274(10) . . no
N42 C4 2.96(3) . . no
N42 C9 3.05(3) . . no
N42 C7 2.98(3) . . no
N42 N43 3.161(10) . . no
N42 C8 3.04(3) . . no
N43 N42 3.161(10) . . no
N43 C2 3.132(16) . . no
N43 N41 3.243(9) . . no
N43 Si14 3.661(8) . . no
N44 C123 2.985(14) . . no
N44 C124 2.996(13) . . no
N44 C122 3.002(14) . . no
N44 N37 3.136(11) . . no
N2 H10H 2.8400 . . no
N4 H10H 2.7700 . . no
N4 H10J 2.7400 . . no
N8 H19A 2.8400 . . no
N10 H11D 2.9100 . . no
N11 H55A 2.6100 . . no
N13 H31C 2.6600 . . no
N15 H31A 2.6900 . . no
N18 H43A 2.8200 . . no
N19 H43A 2.6000 . . no
N21 H43C 2.5000 . . no
N22 H43C 2.8600 . . no
N23 H40A 2.8100 . . no
N26 H71A 2.8600 . . no
N27 H79B 2.8900 . . no
N28 H71C 2.5700 . . no
N29 H66B 2.9000 . . no
N29 H71C 2.6300 . . no
N30 H66B 2.8300 . . no
N32 H66A 2.7500 . . no
N32 H66B 2.7200 . . no
N36 H12B 2.8200 . . no
N37 H12B 2.9100 . . no
N41 H2A 2.4700 . . no
N43 H2A 2.8600 . . no
N43 H2C 2.7300 . . no
C1 C6 3.19(4) . . no
C2 N43 3.132(16) . . no
C2 C108 3.515(16) . . no
C2 N41 3.346(15) . . no
C2 C144 3.58(2) . 2_666 no
C3 C7 3.49(4) . . no
C6 C1 3.19(4) . . no
C7 C3 3.49(4) . . no
C10 Sn6 3.891(8) . . no
C11 Sn6 3.757(8) . . no
C12 Sn6 3.863(8) . . no
C17 C20 3.599(16) . . no
C18 C21 3.577(17) . . no
C19 C24 3.345(12) . . no
C19 Br4 3.711(8) . . no
C19 N8 3.236(11) . . no
C20 C17 3.599(16) . . no
C21 C18 3.577(17) . . no
C24 C136 3.552(15) . . no
C24 Si4 3.984(8) . . no
C24 C19 3.345(12) . . no
C25 Si4 3.881(8) . . no
C25 C135 3.594(17) . . no
C30 C34 3.587(11) . . no
C31 N13 3.160(10) . . no
C34 C30 3.587(11) . . no
C35 C43 3.488(11) . . no
C35 C94 3.553(11) . . no
C35 C89 3.585(10) . . no
C36 C94 3.520(12) . . no
C36 C89 3.588(11) . . no
C37 C93 3.526(13) . . no
C39 C39 3.463(11) . 2_657 no
C42 C46 3.373(12) . . no
C43 C35 3.488(11) . . no
C43 N21 3.229(11) . . no
C43 N19 3.271(10) . . no
C46 C42 3.373(12) . . no
C52 Sn1 3.826(8) . . no
C54 C115 3.450(10) . . no
C61 Sn3 3.928(8) . . no
C65 C97 3.549(12) . . no
C66 N32 3.093(10) . . no
C66 C90 3.378(11) . . no
C71 N28 3.402(14) . . no
C71 C78 3.458(15) . . no
C71 N26 3.286(13) . . no
C73 C76 3.392(17) . . no
C76 C73 3.392(17) . . no
C78 Si10 3.959(10) . . no
C78 C71 3.458(15) . . no
C79 Si10 3.774(12) . . no
C85 C94 3.555(15) . . no
C89 C36 3.588(11) . . no
C89 C35 3.585(10) . . no
C90 Sn4 3.803(8) . . no
C90 C66 3.378(11) . . no
C91 Sn4 3.652(10) . . no
C93 C37 3.526(13) . . no
C94 C36 3.520(12) . . no
C94 C85 3.555(15) . . no
C94 C35 3.553(11) . . no
C97 Br4 3.541(9) . . no
C97 C65 3.549(12) . . no
C1 H6A 2.7300 . . no
C1 H6C 2.9900 . . no
C101 C106 3.599(14) . . no
C102 C112 3.564(12) . . no
C102 C105 3.528(13) . . no
C3 H4A 3.0800 . . no
C3 H7A 2.9800 . . no
C103 C113 3.484(11) . . no
C103 N4 3.104(10) . . no
C105 C102 3.528(13) . . no
C6 H1C 2.4000 . . no
C106 C101 3.599(14) . . no
C107 Br1 3.576(8) . . no
C7 H3B 2.8400 . . no
C108 C2 3.515(16) . . no
C108 Si14 3.888(8) . . no
C8 H79A 2.7900 . . no
C109 Si14 3.945(11) . . no
C9 H10T 2.9100 . . no
C10 H13N 2.9300 . 2_666 no
C12 H3A 2.8700 . . no
C12 H75B 2.9600 . . no
C112 C102 3.564(12) . . no
C13 H14G 3.0100 . 2_666 no
C113 Sn5 3.948(7) . . no
C113 C103 3.484(11) . . no
C14 H13N 3.0700 . 2_666 no
C15 H13N 2.9100 . 2_666 no
C115 C54 3.450(10) . . no
C17 H21A 3.0500 . . no
C17 H20A 2.9100 . . no
C118 Sn5 3.695(8) . . no
C19 H15A 3.0100 . . no
C20 H25A 2.9700 . . no
C120 N36 3.448(15) . . no
C120 Br1 3.547(13) . . no
C21 H18C 2.9400 . . no
C21 H11B 2.8600 . 1_665 no
C121 C122 3.28(2) . . no
C21 H17A 3.0100 . . no
C122 C121 3.28(2) . . no
C23 H15A 3.0900 . . no
C24 H19B 2.7000 . . no
C25 H19B 2.9600 . . no
C29 H34A 2.9200 . . no
C130 Sn3 3.806(11) . 1_455 no
C32 H64A 2.9700 . . no
C32 H70B 2.9600 . 2_767 no
C133 Sn3 3.801(10) . . no
C33 H51A 3.0900 . 2_657 no
C34 H29C 2.9400 . . no
C34 H30B 2.9100 . . no
C134 Sn3 3.895(11) . . no
C135 C25 3.594(17) . . no
C136 C24 3.552(15) . . no
C37 H30A 2.8900 . . no
C39 H39A 2.9600 . 2_657 no
C41 H12J 3.0700 . 1_655 no
C42 H46B 3.0900 . . no
C42 H46A 3.0200 . . no
C44 H58A 2.8400 . . no
C144 C2 3.58(2) . 2_666 no
C46 H42C 2.6800 . . no
C50 H38A 3.0600 . 2_657 no
C51 H38A 3.0100 . 2_657 no
C52 H38A 3.0500 . 2_657 no
C53 H43A 3.0700 . . no
C55 H13J 3.0300 . . no
C56 H13J 2.9800 . . no
C59 H31C 2.9400 . . no
C60 H55A 2.9900 . . no
C61 H13B 3.0200 . 1_655 no
C64 H29A 3.0600 . . no
C67 H68A 2.9300 . . no
C69 H65B 2.8900 . . no
C73 H76A 2.8200 . . no
C73 H79B 2.6700 . . no
C74 H10A 2.8500 . . no
C74 H14H 3.0900 . . no
C75 H4B 2.9300 . . no
C76 H73B 2.8800 . . no
C78 H71A 2.7300 . . no
C79 H73A 2.9100 . . no
C79 H71A 3.0800 . . no
C82 H12B 2.9900 . . no
C85 H94A 2.9000 . . no
C87 H12I 2.8800 . 2_557 no
C88 H12I 2.9400 . 2_557 no
C90 H66A 2.6700 . . no
C91 H66A 2.9000 . . no
C94 H85A 3.0000 . . no
C96 H65A 2.8600 . . no
C97 H65A 2.9900 . . no
C98 H46C 2.8500 . 1_565 no
C99 H46C 2.9700 . 1_565 no
C99 H45B 3.0600 . 1_565 no
C100 H72A 3.0900 . . no
C101 H10Q 2.9100 . . no
C102 H10O 3.0900 . . no
C105 H10F 2.7900 . . no
C106 H27A 3.0400 . 2_656 no
C108 H2C 2.8300 . . no
C109 H1A 2.9700 . . no
C112 H10E 2.9100 . . no
C113 H10J 2.7800 . . no
C115 H13J 3.0400 . . no
C116 H10D 3.0300 . 2_656 no
C117 H14D 3.0400 . 1_545 no
C120 H82A 2.7000 . . no
C121 H12J 2.8100 . . no
C122 H87A 2.9300 . 2_557 no
C122 H12F 2.9400 . . no
C122 H12E 2.9600 . . no
C123 H41B 3.0200 . 1_455 no
C125 H34C 3.0900 . 2_667 no
C130 H34C 2.9300 . 2_667 no
C132 H8B 3.0400 . 1_655 no
C133 H8B 2.9700 . 1_655 no
C134 H4C 2.9800 . 1_655 no
C137 H11D 3.1000 . . no
C138 H22C 3.0800 . . no
C138 H75A 3.0100 . 1_655 no
C138 H8B 3.0500 . 1_655 no
C139 H28A 3.0500 . 2_666 no
C141 H45C 3.1000 . 1_565 no
C143 H2B 3.0500 . 2_666 no
C143 H11F 3.0500 . 1_565 no
C144 H2B 2.9700 . 2_666 no
C144 H28A 2.8600 . 2_666 no
Li7 Br2 3.687(12) . . no
H1A C109 2.9700 . . no
H1A H2C 2.5700 . . no
H1C C6 2.4000 . . no
H1C Si13 3.3400 . . no
H1C H6A 1.9600 . . no
H1C H6C 2.1500 . . no
H2A N43 2.8600 . . no
H2A Sn8 3.2400 . . no
H2A N41 2.4700 . . no
H2B C144 2.9700 . 2_666 no
H2B C143 3.0500 . 2_666 no
H2C H1A 2.5700 . . no
H2C C108 2.8300 . . no
H2C N43 2.7300 . . no
H3A H12A 2.3700 . . no
H3A C12 2.8700 . . no
H3B H7A 2.1900 . . no
H3B Si13 3.4400 . . no
H3B C7 2.8400 . . no
H3B H4A 2.5300 . . no
H3B H6A 2.5600 . . no
H4A C3 3.0800 . . no
H4A H17A 2.4600 . 2_666 no
H4A H3B 2.5300 . . no
H4B H8C 1.7500 . . no
H4B C75 2.9300 . . no
H4B H75A 2.5700 . . no
H4B H8B 2.3800 . . no
H4C C134 2.9800 . 1_455 no
H4C H8B 2.4100 . . no
H5B H9B 1.8500 . . no
H6A H3B 2.5600 . . no
H6A Si14 3.0400 . . no
H6A C1 2.7300 . . no
H6A H1C 1.9600 . . no
H6A H7A 1.3900 . . no
H6A H7C 2.4300 . . no
H6B H9B 1.9900 . . no
H6B H7A 1.8900 . . no
H6B H7C 1.6600 . . no
H6C C1 2.9900 . . no
H6C H1C 2.1500 . . no
H7A H6B 1.8900 . . no
H7A H3B 2.1900 . . no
H7A H6A 1.3900 . . no
H7A Si14 3.3500 . . no
H7A C3 2.9800 . . no
H7C H6B 1.6600 . . no
H7C H6A 2.4300 . . no
H8B C133 2.9700 . 1_455 no
H8B H4C 2.4100 . . no
H8B C132 3.0400 . 1_455 no
H8B C138 3.0500 . 1_455 no
H8B H4B 2.3800 . . no
H8B H13L 2.4900 . 1_455 no
H8C H79A 2.3100 . . no
H8C H4B 1.7500 . . no
H9B H5B 1.8500 . . no
H9B H6B 1.9900 . . no
H9C H10T 2.3900 . . no
H10A H74A 2.4600 . . no
H10A Sn6 3.4300 . . no
H10A C74 2.8500 . . no
H10A H74C 2.4600 . . no
H10B H10N 2.4500 . . no
H10B Si1 3.2800 . . no
H10C H10Q 2.5100 . . no
H10D C116 3.0300 . 2_656 no
H10E C112 2.9100 . . no
H10F H10O 2.2800 . . no
H10F C105 2.7900 . . no
H10H Sn2 3.4300 . . no
H10H N4 2.7700 . . no
H10H N2 2.8400 . . no
H10I H14D 2.4100 . 2_666 no
H10J C113 2.7800 . . no
H10J N4 2.7400 . . no
H10M H76C 2.5600 . 1_545 no
H10N Si2 3.3800 . . no
H10N H10B 2.4500 . . no
H10O C102 3.0900 . . no
H10O H10F 2.2800 . . no
H10Q H27A 2.5100 . 2_656 no
H10Q C101 2.9100 . . no
H10Q H10C 2.5100 . . no
H10S H45C 2.5200 . . no
H10T Sn8 3.4900 . . no
H10T C9 2.9100 . . no
H10T H9C 2.3900 . . no
H11B H21C 2.5800 . 1_445 no
H11B H21B 2.5700 . 1_445 no
H11B C21 2.8600 . 1_445 no
H11C Si1 3.3900 . . no
H11C Sn2 3.4400 . . no
H11D H13J 2.4500 . . no
H11D N10 2.9100 . . no
H11D C137 3.1000 . . no
H11F H14D 2.4000 . 1_545 no
H11F C143 3.0500 . 1_545 no
H11G Sn5 3.4900 . . no
H12A H3A 2.3700 . . no
H12B H82A 2.0300 . . no
H12B C82 2.9900 . . no
H12B N37 2.9100 . . no
H12B N36 2.8200 . . no
H12C H82A 2.5700 . . no
H12D Br1 2.7400 . . no
H12E H12J 2.5500 . . no
H12E C122 2.9600 . . no
H12F C122 2.9400 . . no
H12F H12J 2.3200 . . no
H12F H12L 2.5800 . . no
H12F Si15 3.1200 . . no
H12I H87A 2.2600 . 2_557 no
H12I C87 2.8800 . 2_557 no
H12I C88 2.9400 . 2_557 no
H12I H88A 2.4200 . 2_557 no
H12J C121 2.8100 . . no
H12J H12F 2.3200 . . no
H12J C41 3.0700 . 1_455 no
H12J H12E 2.5500 . . no
H12L H12F 2.5800 . . no
H12L Si16 3.4400 . . no
H12L H44C 2.4000 . 1_455 no
H12L H41B 2.5800 . 1_455 no
H12P H88A 2.5000 . . no
H12Q Br4 3.1600 . 1_455 no
H12Q H13E 2.3500 . . no
H12R H13C 2.5100 . . no
H13B C61 3.0200 . 1_455 no
H13B Sn3 3.4700 . 1_455 no
H13C H12R 2.5100 . . no
H13D Sn1 3.1900 . 1_565 no
H13E H12Q 2.3500 . . no
H13F H13L 2.5400 . . no
H13G H20C 2.5500 . 2_766 no
H13G H13K 2.4000 . . no
H13J H11D 2.4500 . . no
H13J C55 3.0300 . . no
H13J C56 2.9800 . . no
H13J C115 3.0400 . . no
H13K H75A 2.3100 . 1_655 no
H13K H13G 2.4000 . . no
H13L H8B 2.4900 . 1_655 no
H13L H13F 2.5400 . . no
H13M H61A 2.5200 . . no
H13M Sn3 3.4900 . . no
H13N C15 2.9100 . 2_666 no
H13N H14G 2.4500 . . no
H13N C10 2.9300 . 2_666 no
H13N C14 3.0700 . 2_666 no
H14B H99A 2.5500 . . no
H14B H14F 2.3600 . . no
H14C H44A 2.5300 . 1_565 no
H14D H10I 2.4100 . 2_666 no
H14D C117 3.0400 . 1_565 no
H14D H11F 2.4000 . 1_565 no
H14E H28A 2.5000 . 2_666 no
H14F H14B 2.3600 . . no
H14F H19C 2.5100 . . no
H14G C13 3.0100 . 2_666 no
H14G H13N 2.4500 . . no
H14H H74C 2.5700 . . no
H14H C74 3.0900 . . no
H15A C19 3.0100 . . no
H15A C23 3.0900 . . no
H15A H19B 2.5300 . . no
H17A H21A 2.2900 . . no
H17A H4A 2.4600 . 2_666 no
H17A Si3 3.0900 . . no
H17A H20A 2.4900 . . no
H17A C21 3.0100 . . no
H18C C21 2.9400 . . no
H18C H21A 2.6000 . . no
H18C H21C 2.5700 . . no
H19A Br4 2.8700 . . no
H19A Sn3 3.4500 . . no
H19A N8 2.8400 . . no
H19B C24 2.7000 . . no
H19B C25 2.9600 . . no
H19B H15A 2.5300 . . no
H19C H14F 2.5100 . . no
H20A H17A 2.4900 . . no
H20A C17 2.9100 . . no
H20C H13G 2.5500 . 2_766 no
H21A C17 3.0500 . . no
H21A H17A 2.2900 . . no
H21A Si4 3.2600 . . no
H21A H18C 2.6000 . . no
H21B H11B 2.5700 . 1_665 no
H21C H18C 2.5700 . . no
H21C H11B 2.5800 . 1_665 no
H22C C138 3.0800 . . no
H25A C20 2.9700 . . no
H27A C106 3.0400 . 2_656 no
H27A H10Q 2.5100 . 2_656 no
H28A H14E 2.5000 . 2_666 no
H28A C139 3.0500 . 2_666 no
H28A C144 2.8600 . 2_666 no
H29A C64 3.0600 . . no
H29A H64A 2.5000 . . no
H29C C34 2.9400 . . no
H29C H34A 2.1300 . . no
H29C Si5 3.3700 . . no
H29C H69C 2.5600 . 2_767 no
H30A C37 2.8900 . . no
H30B H34B 2.3600 . . no
H30B C34 2.9100 . . no
H31A Sn4 3.4100 . . no
H31A N15 2.6900 . . no
H31C N13 2.6600 . . no
H31C C59 2.9400 . . no
H32A H70B 2.5400 . 2_767 no
H32A H64A 2.5000 . . no
H32B H70B 2.5900 . 2_767 no
H33A H51A 2.4400 . 2_657 no
H33A H37A 2.5500 . . no
H34A Si6 3.2400 . . no
H34A C29 2.9200 . . no
H34A H29C 2.1300 . . no
H34B H51A 2.5400 . 2_657 no
H34B H30B 2.3600 . . no
H34C C125 3.0900 . 2_667 no
H34C C130 2.9300 . 2_667 no
H37A Sn4 3.5000 . . no
H37A H33A 2.5500 . . no
H38A C52 3.0500 . 2_657 no
H38A C50 3.0600 . 2_657 no
H38A C51 3.0100 . 2_657 no
H39A C39 2.9600 . 2_657 no
H40A N23 2.8100 . . no
H41B H46B 2.5500 . . no
H41B Si7 3.3000 . . no
H41B H12L 2.5800 . 1_655 no
H41B C123 3.0200 . 1_655 no
H42C C46 2.6800 . . no
H42C H46B 2.3400 . . no
H42C H46A 2.3100 . . no
H43A N19 2.6000 . . no
H43A N18 2.8200 . . no
H43A C53 3.0700 . . no
H43C N21 2.5000 . . no
H43C Sn5 3.5500 . . no
H43C N22 2.8600 . . no
H44A H58A 2.4000 . . no
H44A H14C 2.5300 . 1_545 no
H44C H12L 2.4000 . 1_655 no
H45A H49A 2.4900 . . no
H45B C99 3.0600 . 1_545 no
H45C C141 3.1000 . 1_545 no
H45C H10S 2.5200 . . no
H46A H42C 2.3100 . . no
H46A C42 3.0200 . . no
H46B C42 3.0900 . . no
H46B Si8 3.2600 . . no
H46B H41B 2.5500 . . no
H46B H42C 2.3400 . . no
H46C C98 2.8500 . 1_545 no
H46C C99 2.9700 . 1_545 no
H49A H45A 2.4900 . . no
H49A Si7 3.4500 . . no
H49A Sn5 3.3000 . . no
H51A H33A 2.4400 . 2_657 no
H51A H34B 2.5400 . 2_657 no
H51A C33 3.0900 . 2_657 no
H52A Sn1 2.9300 . . no
H55A N11 2.6100 . . no
H55A C60 2.9900 . . no
H58A C44 2.8400 . . no
H58A H44A 2.4000 . . no
H58A Sn5 3.3000 . . no
H61A Sn3 3.0900 . . no
H61A H13M 2.5200 . . no
H64A Sn4 3.5100 . . no
H64A H32A 2.5000 . . no
H64A H29A 2.5000 . . no
H64A Si6 3.4800 . . no
H64A C32 2.9700 . . no
H65A C96 2.8600 . . no
H65A C97 2.9900 . . no
H65B C69 2.8900 . . no
H65B H69A 2.4800 . . no
H65B H86A 2.4400 . 2_667 no
H66A C90 2.6700 . . no
H66A C91 2.9000 . . no
H66A N32 2.7500 . . no
H66A H66C 2.5700 . 2_667 no
H66B N29 2.9000 . . no
H66B Sn7 3.4400 . . no
H66B H71C 2.5300 . . no
H66B N30 2.8300 . . no
H66B N32 2.7200 . . no
H66C H66A 2.5700 . 2_667 no
H67A H68A 2.5900 . . no
H67C Si11 3.2400 . . no
H67C H68A 2.5700 . . no
H67C H69A 2.3900 . . no
H68A H67C 2.5700 . . no
H68A H67A 2.5900 . . no
H68A C67 2.9300 . . no
H69A H86A 2.5000 . 2_667 no
H69A Si12 3.1900 . . no
H69A H65B 2.4800 . . no
H69A H67C 2.3900 . . no
H69C H29C 2.5600 . 2_767 no
H70B C32 2.9600 . 2_767 no
H70B H32A 2.5400 . 2_767 no
H70B H32B 2.5900 . 2_767 no
H71A H79B 2.5900 . . no
H71A N26 2.8600 . . no
H71A C78 2.7300 . . no
H71A C79 3.0800 . . no
H71C N28 2.5700 . . no
H71C N29 2.6300 . . no
H71C Sn6 3.4300 . . no
H71C H66B 2.5300 . . no
H72A C100 3.0900 . . no
H72C H76C 2.5300 . . no
H72C Si9 3.4500 . . no
H73A C79 2.9100 . . no
H73A H79B 1.9900 . . no
H73B C76 2.8800 . . no
H73B H76A 2.3100 . . no
H74A H10A 2.4600 . . no
H74C H14H 2.5700 . . no
H74C H10A 2.4600 . . no
H75A H13K 2.3100 . 1_455 no
H75A C138 3.0100 . 1_455 no
H75A H4B 2.5700 . . no
H75B C12 2.9600 . . no
H76A Si10 3.4100 . . no
H76A C73 2.8200 . . no
H76A H73B 2.3100 . . no
H76C H10M 2.5600 . 1_565 no
H76C Si10 3.4100 . . no
H76C H72C 2.5300 . . no
H79A C8 2.7900 . . no
H79A H8C 2.3100 . . no
H79B H73A 1.9900 . . no
H79B Si10 2.9100 . . no
H79B N27 2.8900 . . no
H79B C73 2.6700 . . no
H79B H71A 2.5900 . . no
H82A H12B 2.0300 . . no
H82A H12C 2.5700 . . no
H82A C120 2.7000 . . no
H85A C94 3.0000 . . no
H85A H94A 2.5400 . . no
H86A H69A 2.5000 . 2_667 no
H86A H65B 2.4400 . 2_667 no
H87A Si15 3.4000 . 2_557 no
H87A C122 2.9300 . 2_557 no
H87A H12I 2.2600 . 2_557 no
H88A H12I 2.4200 . 2_557 no
H88A Sn1 3.4800 . . no
H88A Si15 3.5000 . . no
H88A H12P 2.5000 . . no
H91A Sn4 3.5400 . . no
H94A H85A 2.5400 . . no
H94A C85 2.9000 . . no
H97A Sn7 3.3600 . . no
H97A Si11 3.4600 . . no
H99A H14B 2.5500 . . no

loop_
_geom_hbond_atom_site_label_D
_geom_hbond_atom_site_label_H
_geom_hbond_atom_site_label_A
_geom_hbond_distance_DH
_geom_hbond_distance_HA
_geom_hbond_distance_DA
_geom_hbond_angle_DHA
_geom_hbond_site_symmetry_A
_geom_hbond_publ_flag
C2 H2A N41 0.9600 2.4700 3.346(15) 152.00 . yes
C120 H12D Br1 0.9600 2.7400 3.547(13) 142.00 . yes
C19 H19A Br4 0.9600 2.8700 3.711(8) 147.00 . yes
C43 H43A N19 0.9600 2.6000 3.271(10) 127.00 . yes
C43 H43C N21 0.9600 2.5000 3.229(11) 133.00 . yes
C55 H55A N11 0.9300 2.6100 3.468(10) 153.00 . yes
C71 H71C N28 0.9600 2.5700 3.402(14) 145.00 . yes

loop_
_geom_torsion_atom_site_label_1
_geom_torsion_atom_site_label_2
_geom_torsion_atom_site_label_3
_geom_torsion_atom_site_label_4
_geom_torsion
_geom_torsion_site_symmetry_1
_geom_torsion_site_symmetry_2
_geom_torsion_site_symmetry_3
_geom_torsion_site_symmetry_4
_geom_torsion_publ_flag
Si15 Sn1 Br1 Li1 131.6(3) . . . . no
N37 Sn1 Br1 Li1 22.6(3) . . . . no
N44 Sn1 Br1 Li1 114.0(4) . . . . no
N44 Sn1 N37 C83 59.6(7) . . . . no
N44 Sn1 Si15 C123 88.1(6) . . . . no
Br1 Sn1 Si15 C124 149.9(3) . . . . no
N37 Sn1 Si15 C124 -108.0(4) . . . . no
N44 Sn1 Si15 C124 -174.4(6) . . . . no
N37 Sn1 N44 Si16 72.8(5) . . . . no
N44 Sn1 Si15 C122 -74.1(6) . . . . no
Br1 Sn1 Si15 C123 52.4(4) . . . . no
N37 Sn1 Si15 C123 154.5(4) . . . . no
Br1 Sn1 Si15 N44 -35.7(4) . . . . no
N37 Sn1 Si15 N44 66.4(5) . . . . no
Br1 Sn1 Si15 C122 -109.8(4) . . . . no
N37 Sn1 Si15 C122 -7.7(5) . . . . no
Br1 Sn1 N37 N36 -7.1(6) . . . . no
Si15 Sn1 N37 N36 -137.4(6) . . . . no
N44 Sn1 N37 N36 -109.9(6) . . . . no
Si15 Sn1 N37 C83 32.0(7) . . . . no
N37 Sn1 N44 Si15 -117.6(4) . . . . no
Br1 Sn1 N44 Si16 -17.5(5) . . . . no
Si15 Sn1 N44 Si16 -169.7(9) . . . . no
Br1 Sn1 N37 C83 162.3(7) . . . . no
Br1 Sn1 N44 Si15 152.2(3) . . . . no
N2 Sn2 Si1 C105 -5.1(5) . . . . no
N4 Sn2 N3 Si2 -41.7(5) . . . . no
N4 Sn2 Si1 C104 150.6(5) . . . . no
N4 Sn2 Si1 C105 -110.4(5) . . . . no
N2 Sn2 Si1 C106 154.0(4) . . . . no
N2 Sn2 N3 Si2 51.3(5) . . . . no
N3 Sn2 Si1 C104 -159.9(7) . . . . no
N4 Sn2 Si1 N3 -49.5(5) . . . . no
Si1 Sn2 N4 N5 159.7(4) . . . . no
N3 Sn2 Si1 C105 -60.9(7) . . . . no
N2 Sn2 N3 Si1 -129.3(4) . . . . no
N4 Sn2 N3 Si1 137.7(4) . . . . no
Si1 Sn2 N3 Si2 -179.4(9) . . . . no
N2 Sn2 Si1 C104 -104.1(5) . . . . no
N3 Sn2 Si1 C106 98.1(6) . . . . no
N4 Sn2 Si1 C106 48.6(4) . . . . no
N3 Sn2 N4 C113 -61.6(6) . . . . no
N2 Sn2 N4 N5 44.2(4) . . . . no
N3 Sn2 N4 N5 136.9(5) . . . . no
Si1 Sn2 N4 C113 -38.8(6) . . . . no
N2 Sn2 N4 C113 -154.3(5) . . . . no
N2 Sn2 Si1 N3 55.8(5) . . . . no
N4 Sn2 N2 N1 -41.8(5) . . . . no
Si1 Sn2 N2 C107 37.9(6) . . . . no
N4 Sn2 N2 C107 159.9(6) . . . . no
N3 Sn2 N2 N1 -138.9(5) . . . . no
N3 Sn2 N2 C107 62.7(6) . . . . no
Si1 Sn2 N2 N1 -163.7(5) . . . . no
N8 Sn3 Si3 C22 -139.1(4) . . . . no
Br4 Sn3 Si3 C22 118.8(3) . . . . no
N8 Sn3 Si3 C21 122.8(6) . . . . no
N7 Sn3 Si3 C22 166.3(5) . . . . no
Si3 Sn3 N7 Si4 -172.3(6) . . . . no
N8 Sn3 Br4 Li4 40.2(3) . . . . no
Br4 Sn3 N7 Si4 -31.2(4) . . . . no
Si3 Sn3 N8 C24 15.0(7) . . . . no
Si3 Sn3 Br4 Li4 155.6(3) . . . . no
Br4 Sn3 N8 N9 -38.7(5) . . . . no
Br4 Sn3 Si3 N7 -47.5(3) . . . . no
N8 Sn3 Si3 N7 54.6(4) . . . . no
N8 Sn3 N7 Si4 56.6(4) . . . . no
Br4 Sn3 N8 C24 140.3(7) . . . . no
N8 Sn3 Si3 C20 -38.8(5) . . . . no
N7 Sn3 Si3 C21 68.2(6) . . . . no
N7 Sn3 N8 C24 39.0(7) . . . . no
Br4 Sn3 N7 Si3 141.1(3) . . . . no
N8 Sn3 N7 Si3 -131.1(3) . . . . no
Si3 Sn3 N8 N9 -164.0(5) . . . . no
N7 Sn3 N8 N9 -140.0(5) . . . . no
Br4 Sn3 Si3 C20 -140.9(4) . . . . no
N7 Sn3 Si3 C20 -93.3(5) . . . . no
Br4 Sn3 Si3 C21 20.7(5) . . . . no
N7 Sn3 Br4 Li4 133.6(3) . . . . no
Si5 Sn4 N13 C59 -38.4(6) . . . . no
N14 Sn4 N13 C59 -64.1(6) . . . . no
N13 Sn4 N14 Si5 132.4(3) . . . . no
N14 Sn4 N13 N12 150.9(5) . . . . no
N15 Sn4 N13 N12 54.6(5) . . . . no
N15 Sn4 N14 Si6 48.8(4) . . . . no
N13 Sn4 N15 N16 -38.2(5) . . . . no
N15 Sn4 Si5 C34 22.1(6) . . . . no
N14 Sn4 Si5 C34 -31.0(7) . . . . no
Si5 Sn4 N15 C36 35.8(7) . . . . no
N13 Sn4 N15 C36 157.8(6) . . . . no
Si5 Sn4 N13 N12 176.5(4) . . . . no
N13 Sn4 Si5 N14 -55.3(4) . . . . no
N15 Sn4 Si5 N14 53.1(4) . . . . no
N13 Sn4 Si5 C32 59.4(3) . . . . no
N13 Sn4 N14 Si6 -44.7(4) . . . . no
N14 Sn4 Si5 C32 114.7(4) . . . . no
N15 Sn4 Si5 C32 167.8(3) . . . . no
N15 Sn4 N14 Si5 -134.1(3) . . . . no
Si5 Sn4 N14 Si6 -177.0(6) . . . . no
N13 Sn4 Si5 C33 164.1(3) . . . . no
Si5 Sn4 N15 N16 -160.2(4) . . . . no
N14 Sn4 Si5 C33 -140.6(4) . . . . no
N13 Sn4 Si5 C34 -86.2(6) . . . . no
N14 Sn4 N15 N16 -135.4(5) . . . . no
N15 Sn4 Si5 C33 -87.6(3) . . . . no
N15 Sn4 N13 C59 -160.4(6) . . . . no
N14 Sn4 N15 C36 60.6(6) . . . . no
N20 Sn5 Si7 C46 47.7(6) . . . . no
N21 Sn5 Si7 C45 100.5(3) . . . . no
N21 Sn5 N19 N18 -34.3(5) . . . . no
Si7 Sn5 N19 N18 -151.9(4) . . . . no
N20 Sn5 N21 N22 141.3(5) . . . . no
N21 Sn5 Si7 N20 -50.4(4) . . . . no
N20 Sn5 N19 C53 62.3(6) . . . . no
N19 Sn5 N20 Si7 -132.4(3) . . . . no
N20 Sn5 N19 N18 -128.0(5) . . . . no
N21 Sn5 N20 Si8 -46.7(4) . . . . no
N19 Sn5 Si7 C46 102.3(5) . . . . no
N19 Sn5 Si7 C45 -154.6(3) . . . . no
N20 Sn5 Si7 C45 150.8(4) . . . . no
Si7 Sn5 N19 C53 38.5(6) . . . . no
N19 Sn5 Si7 C44 -51.8(3) . . . . no
Si7 Sn5 N21 C48 -51.4(5) . . . . no
N19 Sn5 N21 C48 -171.1(5) . . . . no
N20 Sn5 N21 C48 -73.7(5) . . . . no
N19 Sn5 N20 Si8 45.9(4) . . . . no
N19 Sn5 Si7 N20 54.6(4) . . . . no
N20 Sn5 Si7 C44 -106.4(4) . . . . no
N21 Sn5 N20 Si7 135.0(3) . . . . no
N21 Sn5 Si7 C46 -2.7(5) . . . . no
N21 Sn5 N19 C53 156.1(5) . . . . no
Si7 Sn5 N20 Si8 178.3(6) . . . . no
N19 Sn5 N21 N22 43.9(5) . . . . no
N21 Sn5 Si7 C44 -156.8(3) . . . . no
Si7 Sn5 N21 N22 163.6(4) . . . . no
N28 Sn6 N26 C78 136.0(9) . . . . no
N27 Sn6 N28 C95 -68.8(7) . . . . no
N28 Sn6 Si9 C76 -74.6(11) . . . . no
N26 Sn6 Si9 C76 30.4(11) . . . . no
N27 Sn6 Si9 C76 -17.7(11) . . . . no
Si9 Sn6 N28 C95 -42.7(7) . . . . no
N28 Sn6 Si9 C75 170.0(4) . . . . no
Si9 Sn6 N26 C78 16.7(10) . . . . no
N27 Sn6 N26 C78 39.6(10) . . . . no
N26 Sn6 Si9 C75 -85.0(4) . . . . no
Si9 Sn6 N26 N25 -166.5(5) . . . . no
N27 Sn6 N26 N25 -143.5(6) . . . . no
N26 Sn6 N27 Si10 50.5(5) . . . . no
N28 Sn6 N26 N25 -47.1(6) . . . . no
N28 Sn6 N27 Si10 -40.2(5) . . . . no
N26 Sn6 N28 C95 -164.3(7) . . . . no
Si9 Sn6 N27 Si10 -170.7(8) . . . . no
N27 Sn6 N28 N29 120.3(6) . . . . no
Si9 Sn6 N28 N29 146.4(6) . . . . no
N28 Sn6 Si9 C74 64.1(4) . . . . no
N27 Sn6 Si9 C75 -133.2(5) . . . . no
N27 Sn6 Si9 C74 121.0(5) . . . . no
N28 Sn6 Si9 N27 -56.9(4) . . . . no
N28 Sn6 N27 Si9 130.5(3) . . . . no
N26 Sn6 N28 N29 24.7(6) . . . . no
N26 Sn6 N27 Si9 -138.8(4) . . . . no
N26 Sn6 Si9 C74 169.1(4) . . . . no
N26 Sn6 Si9 N27 48.1(4) . . . . no
N30 Sn7 Si11 N31 55.7(3) . . . . no
N32 Sn7 Si11 C68 45.8(4) . . . . no
Si11 Sn7 N30 N29 -151.3(5) . . . . no
N32 Sn7 Si11 N31 -47.1(4) . . . . no
Si11 Sn7 N32 C90 -34.4(7) . . . . no
N30 Sn7 N32 N33 49.9(5) . . . . no
N32 Sn7 N31 Si12 -46.8(4) . . . . no
N31 Sn7 Si11 C69 -67.7(6) . . . . no
N31 Sn7 N32 N33 142.2(5) . . . . no
N30 Sn7 Si11 C69 -12.0(5) . . . . no
N31 Sn7 Si11 C68 92.9(5) . . . . no
N30 Sn7 N32 C90 -148.6(6) . . . . no
N31 Sn7 N32 C90 -56.2(7) . . . . no
N32 Sn7 N31 Si11 139.7(3) . . . . no
N32 Sn7 N30 C96 165.3(6) . . . . no
N31 Sn7 N30 C96 68.7(6) . . . . no
N30 Sn7 Si11 C68 148.6(4) . . . . no
N30 Sn7 N31 Si12 44.2(4) . . . . no
Si11 Sn7 N30 C96 44.2(6) . . . . no
Si11 Sn7 N32 N33 164.0(4) . . . . no
N32 Sn7 Si11 C70 147.8(3) . . . . no
N32 Sn7 N30 N29 -30.1(6) . . . . no
Si11 Sn7 N31 Si12 173.6(6) . . . . no
N30 Sn7 N31 Si11 -129.4(3) . . . . no
N30 Sn7 Si11 C70 -109.4(3) . . . . no
N31 Sn7 N30 N29 -126.7(6) . . . . no
N31 Sn7 Si11 C70 -165.1(4) . . . . no
N32 Sn7 Si11 C69 -114.8(5) . . . . no
N41 Sn8 Si13 C6 91.0(19) . . . . no
N42 Sn8 N41 N40 -143.4(5) . . . . no
N42 Sn8 Si13 C6 38.6(19) . . . . no
N43 Sn8 Si13 C5 100.8(12) . . . . no
N42 Sn8 N41 C11 64.9(6) . . . . no
N43 Sn8 N41 N40 -51.2(5) . . . . no
N42 Sn8 Si13 C5 151.6(13) . . . . no
Si13 Sn8 N41 C11 41.1(6) . . . . no
Si13 Sn8 N41 N40 -167.1(4) . . . . no
N41 Sn8 Si13 C5 -156.0(12) . . . . no
N42 Sn8 Si13 C4 -100.5(10) . . . . no
N43 Sn8 Si13 C9 50.9(11) . . . . no
N43 Sn8 Si13 C6 -12.2(19) . . . . no
N42 Sn8 Si13 C7 -76.2(17) . . . . no
N41 Sn8 N42 Si14 42.7(4) . . . . no
N41 Sn8 N43 N1 36.1(6) . . . . no
Si13 Sn8 N43 C108 -27.7(8) . . . . no
N41 Sn8 N42 Si13 -134.9(3) . . . . no
N42 Sn8 Si13 C9 101.6(11) . . . . no
N41 Sn8 Si13 C4 -48.1(10) . . . . no
N41 Sn8 Si13 C7 -23.7(16) . . . . no
Si13 Sn8 N43 N1 156.4(6) . . . . no
N41 Sn8 Si13 C8 -113.8(10) . . . . no
N43 Sn8 N42 Si13 134.3(4) . . . . no
N41 Sn8 Si13 C9 154.0(10) . . . . no
N41 Sn8 N43 C108 -148.0(7) . . . . no
N43 Sn8 Si13 C4 -151.3(10) . . . . no
N43 Sn8 N41 C11 157.1(6) . . . . no
N42 Sn8 Si13 C8 -166.2(10) . . . . no
Si13 Sn8 N42 Si14 177.6(7) . . . . no
N42 Sn8 N43 C108 -50.7(7) . . . . no
N43 Sn8 Si13 C8 143.1(10) . . . . no
N43 Sn8 Si13 N42 -50.7(4) . . . . no
N43 Sn8 Si13 C7 -126.9(16) . . . . no
N42 Sn8 N43 N1 133.4(6) . . . . no
N41 Sn8 Si13 N42 52.4(4) . . . . no
N43 Sn8 N42 Si14 -48.1(4) . . . . no
Sn1 Br1 Li1 Br2 -141.9(6) . . . . no
Sn1 Br1 Li1 N23 89.3(5) . . . . no
Sn1 Br1 Li1 N36 -31.3(4) . . . . no
Li2 Br2 Li8 N35 127.8(7) . . . . no
Li5 Br2 Li1 N36 115.8(5) . . . . no
Li8 Br2 Li5 N17 -16.6(6) . . . . no
Li1 Br2 Li8 N34 126.8(7) . . . . no
Li2 Br2 Li1 N23 98.0(6) . . . . no
Li5 Br2 Li8 N34 44.0(7) . . . . no
Li8 Br2 Li1 Br1 117.9(7) . . . . no
Li5 Br2 Li2 N5 1.1(6) . . . . no
Li1 Br2 Li8 N35 -1.2(7) . . . . no
Li1 Br2 Li8 N38 -121.4(6) . . . . no
Li8 Br2 Li5 N18 -136.4(7) . . . . no
Li8 Br2 Li5 N22 104.4(5) . . . . no
Li5 Br2 Li1 N23 -7.3(5) . . . . no
Li2 Br2 Li1 N36 -138.9(5) . . . . no
Li2 Br2 Li8 N34 -104.1(9) . . . . no
Li5 Br2 Li8 N38 155.9(6) . . . . no
Li2 Br2 Li8 N38 7.7(11) . . . . no
Li2 Br2 Li5 N18 23.4(8) . . . . no
Li1 Br2 Li5 N22 18.6(5) . . . . no
Li1 Br2 Li5 N17 -102.5(5) . . . . no
Li1 Br2 Li5 N18 137.7(8) . . . . no
Li8 Br2 Li2 N5 149.3(7) . . . . no
Li5 Br2 Li2 N1 111.1(6) . . . . no
Li8 Br2 Li1 N23 -114.5(6) . . . . no
Li8 Br2 Li1 N36 8.6(6) . . . . no
Li2 Br2 Li5 N17 143.3(5) . . . . no
Li1 Br2 Li2 N1 20.4(7) . . . . no
Li5 Br2 Li1 Br1 -134.9(7) . . . . no
Li1 Br2 Li2 N40 140.4(7) . . . . no
Li2 Br2 Li5 N22 -95.7(5) . . . . no
Li2 Br2 Li1 Br1 -29.6(8) . . . . no
Li5 Br2 Li8 N35 -84.0(7) . . . . no
Li8 Br2 Li2 N1 -100.6(8) . . . . no
Li8 Br2 Li2 N40 19.3(13) . . . . no
Li5 Br2 Li2 N40 -129.0(8) . . . . no
Li1 Br2 Li2 N5 -89.6(6) . . . . no
Li4 Br3 Li7 N33 -79.8(7) . . . . no
Li4 Br3 Li7 N29 24.0(9) . . . . no
Li4 Br3 Li7 N25 136.3(8) . . . . no
Li3 Br3 Li6 N12 113.9(5) . . . . no
Li6 Br3 Li3 N39 146.5(5) . . . . no
Li3 Br3 Li6 N24 -6.0(7) . . . . no
Li6 Br3 Li3 N10 -93.1(5) . . . . no
Li6 Br3 Li4 N9 121.0(5) . . . . no
Li3 Br3 Li6 N16 -130.3(7) . . . . no
Li6 Br3 Li4 N11 -13.4(5) . . . . no
Li7 Br3 Li4 Br4 -22.4(9) . . . . no
Li3 Br3 Li7 N33 148.7(5) . . . . no
Li7 Br3 Li6 N24 127.6(6) . . . . no
Li7 Br3 Li4 N11 98.5(7) . . . . no
Li7 Br3 Li3 N10 139.2(5) . . . . no
Li6 Br3 Li7 N29 125.9(5) . . . . no
Li7 Br3 Li4 N9 -127.1(6) . . . . no
Li3 Br3 Li7 N25 4.7(11) . . . . no
Li6 Br3 Li7 N33 22.1(6) . . . . no
Li4 Br3 Li3 N39 -132.4(5) . . . . no
Li7 Br3 Li3 N6 -98.4(7) . . . . no
Li6 Br3 Li7 N25 -121.9(10) . . . . no
Li7 Br3 Li3 N39 18.8(7) . . . . no
Li3 Br3 Li4 N11 -121.5(5) . . . . no
Li6 Br3 Li4 Br4 -134.3(6) . . . . no
Li3 Br3 Li7 N29 -107.5(5) . . . . no
Li7 Br3 Li6 N16 3.3(8) . . . . no
Li4 Br3 Li6 N24 -91.9(6) . . . . no
Li6 Br3 Li3 N6 29.3(8) . . . . no
Li7 Br3 Li6 N12 -112.5(5) . . . . no
Li4 Br3 Li6 N16 143.8(7) . . . . no
Li4 Br3 Li3 N10 -12.0(5) . . . . no
Li3 Br3 Li4 N9 12.9(5) . . . . no
Li4 Br3 Li3 N6 110.5(7) . . . . no
Li4 Br3 Li6 N12 28.0(5) . . . . no
Li3 Br3 Li4 Br4 117.6(6) . . . . no
Sn3 Br4 Li4 Br3 -147.8(5) . . . . no
Sn3 Br4 Li4 N11 89.6(4) . . . . no
Sn3 Br4 Li4 N9 -39.6(4) . . . . no
C106 Si1 N3 Sn2 -97.3(5) . . . . no
Sn2 Si1 N3 Si2 179.4(8) . . . . no
C105 Si1 N3 Sn2 140.7(5) . . . . no
C105 Si1 N3 Si2 -39.9(7) . . . . no
C104 Si1 N3 Si2 -159.5(6) . . . . no
C104 Si1 N3 Sn2 21.0(7) . . . . no
C106 Si1 N3 Si2 82.2(6) . . . . no
C102 Si2 N3 Si1 74.3(6) . . . . no
C101 Si2 N3 Si1 -45.0(7) . . . . no
C103 Si2 N3 Sn2 13.7(7) . . . . no
C103 Si2 N3 Si1 -165.6(5) . . . . no
C102 Si2 N3 Sn2 -106.4(6) . . . . no
C101 Si2 N3 Sn2 134.4(5) . . . . no
C22 Si3 N7 Sn3 -14.3(5) . . . . no
Sn3 Si3 N7 Si4 172.7(6) . . . . no
C21 Si3 N7 Si4 39.4(6) . . . . no
C20 Si3 N7 Sn3 103.8(4) . . . . no
C21 Si3 N7 Sn3 -133.3(4) . . . . no
C20 Si3 N7 Si4 -83.5(5) . . . . no
C22 Si3 N7 Si4 158.4(4) . . . . no
C17 Si4 N7 Sn3 -145.9(4) . . . . no
C17 Si4 N7 Si3 42.4(5) . . . . no
C18 Si4 N7 Sn3 92.7(5) . . . . no
C19 Si4 N7 Si3 159.5(4) . . . . no
C18 Si4 N7 Si3 -79.0(5) . . . . no
C19 Si4 N7 Sn3 -28.7(5) . . . . no
C32 Si5 N14 Sn4 -74.3(4) . . . . no
Sn4 Si5 N14 Si6 177.2(6) . . . . no
C33 Si5 N14 Sn4 42.4(4) . . . . no
C34 Si5 N14 Si6 -19.3(6) . . . . no
C33 Si5 N14 Si6 -140.4(4) . . . . no
C32 Si5 N14 Si6 102.8(5) . . . . no
C34 Si5 N14 Sn4 163.5(4) . . . . no
C29 Si6 N14 Sn4 126.5(4) . . . . no
C30 Si6 N14 Sn4 -112.5(4) . . . . no
C31 Si6 N14 Sn4 8.6(6) . . . . no
C29 Si6 N14 Si5 -50.1(5) . . . . no
C31 Si6 N14 Si5 -168.0(4) . . . . no
C30 Si6 N14 Si5 70.9(5) . . . . no
C44 Si7 N20 Si8 -91.1(5) . . . . no
C45 Si7 N20 Si8 150.7(4) . . . . no
C45 Si7 N20 Sn5 -31.0(4) . . . . no
C46 Si7 N20 Si8 30.1(6) . . . . no
C44 Si7 N20 Sn5 87.2(4) . . . . no
C46 Si7 N20 Sn5 -151.6(4) . . . . no
Sn5 Si7 N20 Si8 -178.3(6) . . . . no
C42 Si8 N20 Sn5 118.1(5) . . . . no
C43 Si8 N20 Sn5 -1.4(5) . . . . no
C41 Si8 N20 Si7 56.4(5) . . . . no
C43 Si8 N20 Si7 176.7(4) . . . . no
C42 Si8 N20 Si7 -63.8(5) . . . . no
C41 Si8 N20 Sn5 -121.7(4) . . . . no
C75 Si9 N27 Si10 -137.8(6) . . . . no
C75 Si9 N27 Sn6 51.1(6) . . . . no
C74 Si9 N27 Si10 103.9(6) . . . . no
C74 Si9 N27 Sn6 -67.2(5) . . . . no
C76 Si9 N27 Sn6 171.5(6) . . . . no
C76 Si9 N27 Si10 -17.4(8) . . . . no
Sn6 Si9 N27 Si10 171.2(7) . . . . no
C72 Si10 N27 Sn6 107.4(5) . . . . no
C72 Si10 N27 Si9 -62.1(7) . . . . no
C71 Si10 N27 Si9 178.2(6) . . . . no
C73 Si10 N27 Sn6 -132.3(5) . . . . no
C71 Si10 N27 Sn6 -12.3(7) . . . . no
C73 Si10 N27 Si9 58.2(6) . . . . no
C70 Si11 N31 Sn7 15.5(5) . . . . no
C69 Si11 N31 Sn7 134.3(4) . . . . no
Sn7 Si11 N31 Si12 -173.9(6) . . . . no
C68 Si11 N31 Sn7 -103.8(4) . . . . no
C70 Si11 N31 Si12 -158.5(4) . . . . no
C68 Si11 N31 Si12 82.3(5) . . . . no
C69 Si11 N31 Si12 -39.6(5) . . . . no
C67 Si12 N31 Si11 -44.0(5) . . . . no
C65 Si12 N31 Sn7 -95.2(4) . . . . no
C65 Si12 N31 Si11 77.9(5) . . . . no
C67 Si12 N31 Sn7 143.0(4) . . . . no
C66 Si12 N31 Si11 -162.9(4) . . . . no
C66 Si12 N31 Sn7 24.1(5) . . . . no
C4 Si13 N42 Si14 -85.7(10) . . . . no
C5 Si13 N42 Si14 151.6(13) . . . . no
Sn8 Si13 N42 Si14 -177.8(6) . . . . no
C7 Si13 N42 Sn8 131.1(13) . . . . no
C4 Si13 C5 C8 -33(2) . . . . no
C6 Si13 C5 C8 -144(2) . . . . no
C9 Si13 C7 C4 141(2) . . . . no
C6 Si13 N42 Sn8 -157.1(12) . . . . no
C7 Si13 C5 C8 -71(3) . . . . no
C6 Si13 N42 Si14 25.1(13) . . . . no
N42 Si13 C5 C8 89(2) . . . . no
C8 Si13 C4 C7 -145(3) . . . . no
C9 Si13 C4 C7 -59(3) . . . . no
C8 Si13 N42 Si14 -164.3(10) . . . . no
C9 Si13 N42 Si14 88.4(12) . . . . no
Sn8 Si13 C7 C4 -42(3) . . . . no
C8 Si13 N42 Sn8 13.5(10) . . . . no
C7 Si13 N42 Si14 -46.7(13) . . . . no
C9 Si13 C8 C5 11(2) . . . . no
C6 Si13 C7 C4 174(3) . . . . no
C8 Si13 C7 C4 35(3) . . . . no
C5 Si13 C7 C4 76(3) . . . . no
C9 Si13 C5 C8 -167(3) . . . . no
C4 Si13 N42 Sn8 92.0(10) . . . . no
C9 Si13 N42 Sn8 -93.8(12) . . . . no
Sn8 Si13 C5 C8 70.8(18) . . . . no
C6 Si13 C8 C5 60(3) . . . . no
C5 Si13 C4 C7 -123(2) . . . . no
C5 Si13 N42 Sn8 -30.6(14) . . . . no
N42 Si13 C7 C4 -84(2) . . . . no
C6 Si13 C4 C7 -5(3) . . . . no
N42 Si13 C4 C7 113(2) . . . . no
C7 Si13 C8 C5 127(2) . . . . no
N42 Si13 C8 C5 -106(2) . . . . no
C4 Si13 C8 C5 147(2) . . . . no
Sn8 Si13 C8 C5 -98(2) . . . . no
Sn8 Si13 C4 C7 152(2) . . . . no
C1 Si14 N42 Sn8 125.5(6) . . . . no
C1 Si14 N42 Si13 -57.1(7) . . . . no
C2 Si14 N42 Si13 -175.5(6) . . . . no
C3 Si14 N42 Sn8 -114.0(6) . . . . no
C2 Si14 N42 Sn8 7.1(7) . . . . no
C3 Si14 N42 Si13 63.4(7) . . . . no
C123 Si15 N44 Si16 60.2(7) . . . . no
C124 Si15 N44 Sn1 5.8(6) . . . . no
C124 Si15 N44 Si16 176.0(5) . . . . no
C122 Si15 N44 Si16 -64.3(7) . . . . no
C123 Si15 N44 Sn1 -109.9(5) . . . . no
Sn1 Si15 N44 Si16 170.1(8) . . . . no
C122 Si15 N44 Sn1 125.6(5) . . . . no
C120 Si16 N44 Si15 154.5(6) . . . . no
C120 Si16 N44 Sn1 -36.7(8) . . . . no
C121 Si16 N44 Si15 28.9(9) . . . . no
C119 Si16 N44 Sn1 82.5(7) . . . . no
C119 Si16 N44 Si15 -86.3(7) . . . . no
C121 Si16 N44 Sn1 -162.3(7) . . . . no
Li2 N1 N2 C107 167.1(7) . . . . no
N2 N1 N43 Sn8 178.9(5) . . . . no
Li2 N1 N2 Sn2 5.2(9) . . . . no
N43 N1 N2 C107 -2.4(8) . . . . no
N43 N1 Li2 N5 -158.6(6) . . . . no
Li2 N1 N43 C108 -167.6(7) . . . . no
N43 N1 Li2 N40 -47.0(9) . . . . no
N2 N1 Li2 Br2 -80.9(8) . . . . no
N2 N1 Li2 N40 144.7(6) . . . . no
Li2 N1 N43 Sn8 9.0(10) . . . . no
N2 N1 N43 C108 2.3(8) . . . . no
N43 N1 Li2 Br2 87.5(7) . . . . no
N2 N1 Li2 N5 33.1(9) . . . . no
N43 N1 N2 Sn2 -164.3(5) . . . . no
Sn2 N2 C107 C108 162.8(5) . . . . no
N1 N2 C107 C108 1.6(8) . . . . no
N1 N2 C107 C112 -178.9(8) . . . . no
Sn2 N2 C107 C112 -17.6(12) . . . . no
Sn2 N4 C113 C118 16.7(10) . . . . no
N5 N4 C113 C114 -0.3(6) . . . . no
Sn2 N4 C113 C114 -163.2(4) . . . . no
C113 N4 N5 Li2 -179.2(7) . . . . no
C113 N4 N5 N6 0.8(7) . . . . no
Sn2 N4 N5 N6 166.6(4) . . . . no
N5 N4 C113 C118 179.6(7) . . . . no
Sn2 N4 N5 Li2 -13.4(9) . . . . no
Li2 N5 N6 C114 179.1(6) . . . . no
N6 N5 Li2 N40 44.4(8) . . . . no
N4 N5 N6 Li3 176.0(6) . . . . no
N4 N5 Li2 Br2 84.9(8) . . . . no
N6 N5 Li2 Br2 -95.1(6) . . . . no
N4 N5 N6 C114 -0.9(7) . . . . no
Li2 N5 N6 Li3 -4.0(9) . . . . no
N4 N5 Li2 N1 -28.9(10) . . . . no
N6 N5 Li2 N1 151.2(5) . . . . no
N4 N5 Li2 N40 -135.6(6) . . . . no
N5 N6 Li3 N39 -35.7(8) . . . . no
C114 N6 Li3 Br3 -104.3(8) . . . . no
N5 N6 Li3 N10 -162.9(6) . . . . no
N5 N6 Li3 Br3 79.7(8) . . . . no
N5 N6 C114 C113 0.7(6) . . . . no
N5 N6 C114 C115 -177.8(7) . . . . no
Li3 N6 C114 C113 -175.6(7) . . . . no
Li3 N6 C114 C115 5.9(11) . . . . no
C114 N6 Li3 N10 13.1(11) . . . . no
C114 N6 Li3 N39 140.3(6) . . . . no
C24 N8 N9 N10 -0.2(8) . . . . no
C24 N8 N9 Li4 -169.0(7) . . . . no
Sn3 N8 C24 C23 -178.8(5) . . . . no
N9 N8 C24 C23 0.3(8) . . . . no
N9 N8 C24 C25 177.9(9) . . . . no
Sn3 N8 C24 C25 -1.2(14) . . . . no
Sn3 N8 N9 Li4 10.3(9) . . . . no
Sn3 N8 N9 N10 179.1(4) . . . . no
N8 N9 Li4 Br3 154.8(6) . . . . no
N8 N9 N10 C23 0.0(8) . . . . no
N8 N9 N10 Li3 -166.0(6) . . . . no
N8 N9 Li4 N11 -83.3(9) . . . . no
N10 N9 Li4 Br3 -12.8(8) . . . . no
N10 N9 Li4 N11 109.1(8) . . . . no
N8 N9 Li4 Br4 26.9(8) . . . . no
Li4 N9 N10 Li3 3.2(9) . . . . no
Li4 N9 N10 C23 169.1(6) . . . . no
N10 N9 Li4 Br4 -140.7(5) . . . . no
C23 N10 Li3 N6 80.4(10) . . . . no
N9 N10 Li3 Br3 8.3(8) . . . . no
N9 N10 C23 C28 -176.7(9) . . . . no
N9 N10 Li3 N39 120.3(7) . . . . no
Li3 N10 C23 C28 -12.1(14) . . . . no
C23 N10 Li3 N39 -42.1(11) . . . . no
N9 N10 Li3 N6 -117.3(7) . . . . no
C23 N10 Li3 Br3 -154.1(6) . . . . no
N9 N10 C23 C24 0.2(8) . . . . no
Li3 N10 C23 C24 164.7(7) . . . . no
C60 N11 Li4 N9 79.7(11) . . . . no
Li4 N11 C60 C61 -34.8(14) . . . . no
Li4 N11 C60 C59 147.7(7) . . . . no
N12 N11 C60 C61 177.7(8) . . . . no
Li4 N11 N12 Li6 44.3(8) . . . . no
C60 N11 N12 N13 -0.6(8) . . . . no
N12 N11 Li4 N9 -133.2(7) . . . . no
C60 N11 N12 Li6 -158.9(6) . . . . no
C60 N11 Li4 Br4 -26.5(10) . . . . no
N12 N11 C60 C59 0.1(8) . . . . no
N12 N11 Li4 Br4 120.6(5) . . . . no
N12 N11 Li4 Br3 -13.7(7) . . . . no
Li4 N11 N12 N13 -157.5(5) . . . . no
C60 N11 Li4 Br3 -160.8(7) . . . . no
N13 N12 Li6 N24 -85.6(7) . . . . no
N11 N12 Li6 Br3 -54.1(7) . . . . no
Li6 N12 N13 Sn4 -51.9(8) . . . . no
N11 N12 Li6 N16 174.7(6) . . . . no
N11 N12 Li6 N24 69.2(8) . . . . no
Li6 N12 N13 C59 157.4(7) . . . . no
N11 N12 N13 Sn4 151.6(4) . . . . no
N11 N12 N13 C59 0.9(8) . . . . no
N13 N12 Li6 Br3 151.2(5) . . . . no
N13 N12 Li6 N16 19.9(9) . . . . no
N12 N13 C59 C60 -0.8(8) . . . . no
N12 N13 C59 C64 -179.5(8) . . . . no
Sn4 N13 C59 C64 32.2(12) . . . . no
Sn4 N13 C59 C60 -149.1(5) . . . . no
Sn4 N15 C36 C35 164.4(5) . . . . no
C36 N15 N16 N17 0.1(8) . . . . no
Sn4 N15 N16 N17 -166.8(4) . . . . no
N16 N15 C36 C35 -1.3(8) . . . . no
C36 N15 N16 Li6 -171.6(7) . . . . no
Sn4 N15 N16 Li6 21.5(10) . . . . no
Sn4 N15 C36 C37 -14.8(12) . . . . no
N16 N15 C36 C37 179.5(8) . . . . no
N17 N16 Li6 N24 -59.6(7) . . . . no
N15 N16 N17 Li5 -158.2(6) . . . . no
N15 N16 Li6 N12 -2.8(10) . . . . no
Li6 N16 N17 C35 174.3(6) . . . . no
N15 N16 Li6 N24 111.6(7) . . . . no
N15 N16 N17 C35 1.2(8) . . . . no
N17 N16 Li6 N12 -174.0(6) . . . . no
N17 N16 Li6 Br3 71.5(8) . . . . no
N15 N16 Li6 Br3 -117.3(8) . . . . no
Li6 N16 N17 Li5 14.9(9) . . . . no
N16 N17 C35 C40 179.6(7) . . . . no
Li5 N17 C35 C40 -23.5(13) . . . . no
N16 N17 Li5 N22 147.2(6) . . . . no
C35 N17 Li5 Br2 105.1(7) . . . . no
N16 N17 Li5 Br2 -100.3(6) . . . . no
C35 N17 Li5 N18 -115.7(7) . . . . no
N16 N17 C35 C36 -2.0(8) . . . . no
C35 N17 Li5 N22 -7.4(11) . . . . no
Li5 N17 C35 C36 155.0(7) . . . . no
N16 N17 Li5 N18 38.9(8) . . . . no
N19 N18 Li5 N22 -6.7(8) . . . . no
N19 N18 Li5 N17 112.1(7) . . . . no
Li5 N18 N24 C54 167.2(5) . . . . no
N24 N18 Li5 N22 -169.9(5) . . . . no
N19 N18 N24 C54 1.0(7) . . . . no
N24 N18 Li5 N17 -51.2(7) . . . . no
N19 N18 N24 Li6 -160.0(5) . . . . no
N19 N18 Li5 Br2 -126.2(7) . . . . no
Li5 N18 N19 Sn5 23.5(9) . . . . no
N24 N18 N19 Sn5 -172.2(4) . . . . no
Li5 N18 N19 C53 -165.6(6) . . . . no
N24 N18 Li5 Br2 70.5(9) . . . . no
Li5 N18 N24 Li6 6.1(8) . . . . no
N24 N18 N19 C53 -1.3(7) . . . . no
N18 N19 C53 C58 -179.4(8) . . . . no
Sn5 N19 C53 C54 172.5(4) . . . . no
N18 N19 C53 C54 1.0(7) . . . . no
Sn5 N19 C53 C58 -7.9(12) . . . . no
N22 N21 C48 C49 178.9(7) . . . . no
Sn5 N21 C48 C47 -150.7(5) . . . . no
Sn5 N21 N22 N23 149.5(4) . . . . no
Sn5 N21 C48 C49 28.7(9) . . . . no
C48 N21 N22 Li5 167.4(6) . . . . no
Sn5 N21 N22 Li5 -43.7(8) . . . . no
C48 N21 N22 N23 0.5(7) . . . . no
N22 N21 C48 C47 -0.5(7) . . . . no
N23 N22 Li5 N18 -176.3(5) . . . . no
N21 N22 N23 Li1 -157.9(6) . . . . no
N21 N22 Li5 Br2 156.6(5) . . . . no
Li5 N22 N23 C47 -168.4(6) . . . . no
N23 N22 Li5 Br2 -37.6(7) . . . . no
N21 N22 Li5 N18 18.0(8) . . . . no
N23 N22 Li5 N17 76.2(8) . . . . no
N21 N22 N23 C47 -0.4(7) . . . . no
Li5 N22 N23 Li1 34.1(8) . . . . no
N21 N22 Li5 N17 -89.6(8) . . . . no
C47 N23 Li1 Br2 -164.1(6) . . . . no
N22 N23 Li1 Br2 -13.7(8) . . . . no
C47 N23 Li1 N36 83.3(10) . . . . no
N22 N23 Li1 N36 -126.3(6) . . . . no
Li1 N23 C47 C48 152.1(7) . . . . no
N22 N23 C47 C48 0.1(8) . . . . no
N22 N23 Li1 Br1 127.0(5) . . . . no
C47 N23 Li1 Br1 -23.4(10) . . . . no
Li1 N23 C47 C52 -26.7(14) . . . . no
N22 N23 C47 C52 -178.7(8) . . . . no
N18 N24 C54 C53 -0.3(7) . . . . no
C54 N24 Li6 Br3 113.6(7) . . . . no
N18 N24 Li6 Br3 -90.6(7) . . . . no
N18 N24 C54 C55 179.6(7) . . . . no
C54 N24 Li6 N16 -109.1(7) . . . . no
N18 N24 Li6 N16 46.6(7) . . . . no
C54 N24 Li6 N12 -0.6(9) . . . . no
Li6 N24 C54 C53 157.4(6) . . . . no
Li6 N24 C54 C55 -22.7(11) . . . . no
N18 N24 Li6 N12 155.2(5) . . . . no
N38 N25 Li7 Br3 115.2(10) . . . . no
N38 N25 N26 Sn6 -177.9(5) . . . . no
N38 N25 Li7 N33 -27.5(9) . . . . no
N26 N25 Li7 N33 132.5(8) . . . . no
Li7 N25 N26 C78 -160.9(9) . . . . no
Li7 N25 N38 C77 163.4(8) . . . . no
N26 N25 N38 Li8 174.7(7) . . . . no
N26 N25 Li7 Br3 -84.8(12) . . . . no
N38 N25 Li7 N29 -132.1(6) . . . . no
N26 N25 N38 C77 -0.1(10) . . . . no
Li7 N25 N38 Li8 -21.7(9) . . . . no
N26 N25 Li7 N29 27.9(10) . . . . no
N38 N25 N26 C78 -0.3(10) . . . . no
Li7 N25 N26 Sn6 21.5(11) . . . . no
Sn6 N26 C78 C77 177.8(7) . . . . no
N25 N26 C78 C77 0.5(11) . . . . no
N25 N26 C78 C79 -179.5(12) . . . . no
Sn6 N26 C78 C79 -2.2(19) . . . . no
N29 N28 C95 C96 -0.7(9) . . . . no
Sn6 N28 N29 N30 173.8(5) . . . . no
Sn6 N28 N29 Li7 22.1(10) . . . . no
Sn6 N28 C95 C100 4.3(14) . . . . no
C95 N28 N29 N30 1.5(8) . . . . no
N29 N28 C95 C100 176.6(9) . . . . no
Sn6 N28 C95 C96 -173.0(5) . . . . no
C95 N28 N29 Li7 -150.2(8) . . . . no
Li7 N29 N30 Sn7 -15.4(9) . . . . no
N30 N29 Li7 Br3 -55.3(7) . . . . no
N28 N29 N30 C96 -1.7(8) . . . . no
N30 N29 Li7 N33 49.2(9) . . . . no
N28 N29 Li7 N25 -51.3(9) . . . . no
N28 N29 N30 Sn7 -168.1(5) . . . . no
N28 N29 Li7 N33 -161.7(7) . . . . no
Li7 N29 N30 C96 151.0(7) . . . . no
N28 N29 Li7 Br3 93.8(8) . . . . no
N30 N29 Li7 N25 159.6(6) . . . . no
Sn7 N30 C96 C97 -12.6(12) . . . . no
N29 N30 C96 C97 -179.5(9) . . . . no
N29 N30 C96 C95 1.2(9) . . . . no
Sn7 N30 C96 C95 168.2(5) . . . . no
C90 N32 N33 N34 -1.9(8) . . . . no
Sn7 N32 C90 C89 -161.5(5) . . . . no
N33 N32 C90 C89 1.9(8) . . . . no
Sn7 N32 N33 Li7 -22.3(9) . . . . no
N33 N32 C90 C91 -178.2(9) . . . . no
Sn7 N32 C90 C91 18.4(13) . . . . no
Sn7 N32 N33 N34 163.6(4) . . . . no
C90 N32 N33 Li7 172.3(7) . . . . no
N32 N33 Li7 N29 -29.2(11) . . . . no
N34 N33 Li7 N29 144.3(6) . . . . no
N32 N33 Li7 Br3 71.8(8) . . . . no
Li7 N33 N34 C89 -173.5(7) . . . . no
N34 N33 Li7 Br3 -114.7(6) . . . . no
N32 N33 N34 C89 1.0(8) . . . . no
N32 N33 N34 Li8 173.9(7) . . . . no
N34 N33 Li7 N25 43.0(9) . . . . no
N32 N33 Li7 N25 -130.5(7) . . . . no
Li7 N33 N34 Li8 -0.6(10) . . . . no
N33 N34 Li8 Br2 62.5(8) . . . . no
Li8 N34 C89 C90 -169.9(9) . . . . no
C89 N34 Li8 Br2 -127.7(9) . . . . no
N33 N34 Li8 N35 -177.6(7) . . . . no
N33 N34 C89 C90 0.2(9) . . . . no
Li8 N34 C89 C94 10.5(16) . . . . no
C89 N34 Li8 N35 -7.9(16) . . . . no
N33 N34 C89 C94 -179.4(9) . . . . no
C89 N34 Li8 N38 122.1(9) . . . . no
N33 N34 Li8 N38 -47.7(9) . . . . no
C84 N35 Li8 N34 58.0(14) . . . . no
N36 N35 C84 C83 1.2(10) . . . . no
C84 N35 Li8 Br2 -175.8(8) . . . . no
Li8 N35 C84 C83 166.5(9) . . . . no
N36 N35 C84 C85 179.2(10) . . . . no
C84 N35 N36 N37 0.3(9) . . . . no
N36 N35 Li8 N38 97.4(10) . . . . no
Li8 N35 N36 N37 -166.9(8) . . . . no
C84 N35 Li8 N38 -66.3(13) . . . . no
N36 N35 Li8 Br2 -12.0(10) . . . . no
N36 N35 Li8 N34 -138.3(8) . . . . no
Li8 N35 N36 Li1 24.1(11) . . . . no
C84 N35 N36 Li1 -168.7(7) . . . . no
Li8 N35 C84 C85 -15.5(17) . . . . no
N35 N36 Li1 Br2 -21.9(9) . . . . no
N35 N36 Li1 N23 94.7(8) . . . . no
N37 N36 Li1 Br1 37.6(8) . . . . no
Li1 N36 N37 C83 167.7(7) . . . . no
N35 N36 Li1 Br1 -154.5(6) . . . . no
N37 N36 Li1 Br2 170.2(5) . . . . no
N35 N36 N37 Sn1 169.7(5) . . . . no
N35 N36 N37 C83 -1.7(9) . . . . no
Li1 N36 N37 Sn1 -21.0(9) . . . . no
N37 N36 Li1 N23 -73.2(9) . . . . no
Sn1 N37 C83 C84 -168.5(6) . . . . no
Sn1 N37 C83 C88 11.1(15) . . . . no
N36 N37 C83 C88 -178.0(10) . . . . no
N36 N37 C83 C84 2.4(9) . . . . no
N25 N38 C77 C82 -176.1(12) . . . . no
N25 N38 Li8 N34 63.5(9) . . . . no
N25 N38 Li8 Br2 -55.9(8) . . . . no
N25 N38 C77 C78 0.5(11) . . . . no
C77 N38 Li8 N34 -123.7(11) . . . . no
N25 N38 Li8 N35 -165.7(7) . . . . no
Li8 N38 C77 C82 11(2) . . . . no
Li8 N38 C77 C78 -172.8(10) . . . . no
C77 N38 Li8 Br2 116.9(11) . . . . no
C77 N38 Li8 N35 7.1(16) . . . . no
N40 N39 Li3 Br3 -87.5(6) . . . . no
C10 N39 Li3 Br3 94.1(8) . . . . no
Li3 N39 N40 Li2 3.4(9) . . . . no
C10 N39 N40 Li2 -177.8(6) . . . . no
N40 N39 Li3 N6 36.3(8) . . . . no
N40 N39 C10 C15 177.6(8) . . . . no
Li3 N39 N40 N41 -177.7(6) . . . . no
Li3 N39 C10 C15 -3.9(14) . . . . no
C10 N39 N40 N41 1.2(7) . . . . no
C10 N39 Li3 N6 -142.2(7) . . . . no
Li3 N39 C10 C11 176.8(7) . . . . no
N40 N39 C10 C11 -1.8(8) . . . . no
C10 N39 Li3 N10 -17.1(12) . . . . no
N40 N39 Li3 N10 161.3(6) . . . . no
N39 N40 N41 C11 0.0(7) . . . . no
N41 N40 Li2 N1 29.9(9) . . . . no
Li2 N40 N41 C11 178.8(7) . . . . no
N39 N40 Li2 N5 -44.0(8) . . . . no
N39 N40 N41 Sn8 -157.8(4) . . . . no
N39 N40 Li2 Br2 86.1(9) . . . . no
Li2 N40 N41 Sn8 21.0(8) . . . . no
N41 N40 Li2 N5 137.2(6) . . . . no
N41 N40 Li2 Br2 -92.7(9) . . . . no
N39 N40 Li2 N1 -151.3(6) . . . . no
Sn8 N41 C11 C12 -25.1(12) . . . . no
N40 N41 C11 C12 -179.1(8) . . . . no
Sn8 N41 C11 C10 153.0(5) . . . . no
N40 N41 C11 C10 -1.1(8) . . . . no
N1 N43 C108 C107 -1.2(9) . . . . no
Sn8 N43 C108 C107 -177.6(6) . . . . no
N1 N43 C108 C109 178.1(10) . . . . no
Sn8 N43 C108 C109 1.7(14) . . . . no
N39 C10 C15 C14 -178.6(8) . . . . no
C15 C10 C11 C12 0.7(12) . . . . no
N39 C10 C11 C12 -179.9(7) . . . . no
C11 C10 C15 C14 0.7(12) . . . . no
C15 C10 C11 N41 -177.6(7) . . . . no
N39 C10 C11 N41 1.8(9) . . . . no
N41 C11 C12 C13 176.5(8) . . . . no
C10 C11 C12 C13 -1.3(12) . . . . no
C11 C12 C13 C14 0.4(12) . . . . no
C12 C13 C14 C15 1.0(14) . . . . no
C13 C14 C15 C10 -1.6(13) . . . . no
N10 C23 C28 C27 176.7(9) . . . . no
C28 C23 C24 N8 177.0(8) . . . . no
C24 C23 C28 C27 0.1(14) . . . . no
C28 C23 C24 C25 -0.9(13) . . . . no
N10 C23 C24 N8 -0.3(9) . . . . no
N10 C23 C24 C25 -178.2(8) . . . . no
N8 C24 C25 C26 -176.7(9) . . . . no
C23 C24 C25 C26 0.6(13) . . . . no
C24 C25 C26 C27 0.4(15) . . . . no
C25 C26 C27 C28 -1.2(17) . . . . no
C26 C27 C28 C23 0.9(16) . . . . no
N17 C35 C40 C39 178.3(8) . . . . no
C36 C35 C40 C39 0.0(11) . . . . no
C40 C35 C36 C37 0.0(11) . . . . no
N17 C35 C36 C37 -178.7(7) . . . . no
C40 C35 C36 N15 -179.4(6) . . . . no
N17 C35 C36 N15 2.0(8) . . . . no
C35 C36 C37 C38 0.5(11) . . . . no
N15 C36 C37 C38 179.6(8) . . . . no
C36 C37 C38 C39 -0.9(12) . . . . no
C37 C38 C39 C40 0.9(13) . . . . no
C38 C39 C40 C35 -0.5(12) . . . . no
C52 C47 C48 N21 179.2(7) . . . . no
N23 C47 C52 C51 177.8(8) . . . . no
N23 C47 C48 C49 -179.2(6) . . . . no
C48 C47 C52 C51 -0.9(11) . . . . no
N23 C47 C48 N21 0.3(8) . . . . no
C52 C47 C48 C49 -0.2(11) . . . . no
N21 C48 C49 C50 -178.0(7) . . . . no
C47 C48 C49 C50 1.3(11) . . . . no
C48 C49 C50 C51 -1.2(12) . . . . no
C49 C50 C51 C52 0.1(12) . . . . no
C50 C51 C52 C47 1.0(12) . . . . no
N19 C53 C54 N24 -0.4(7) . . . . no
C58 C53 C54 N24 179.9(7) . . . . no
N19 C53 C58 C57 179.9(8) . . . . no
C58 C53 C54 C55 0.0(11) . . . . no
N19 C53 C54 C55 179.7(6) . . . . no
C54 C53 C58 C57 -0.6(12) . . . . no
C53 C54 C55 C56 0.0(10) . . . . no
N24 C54 C55 C56 -179.9(7) . . . . no
C54 C55 C56 C57 0.5(12) . . . . no
C55 C56 C57 C58 -1.0(13) . . . . no
C56 C57 C58 C53 1.0(12) . . . . no
C64 C59 C60 C61 1.4(12) . . . . no
N13 C59 C60 N11 0.4(8) . . . . no
C64 C59 C60 N11 179.3(7) . . . . no
C60 C59 C64 C63 -0.7(12) . . . . no
N13 C59 C60 C61 -177.5(7) . . . . no
N13 C59 C64 C63 177.8(8) . . . . no
N11 C60 C61 C62 -178.3(8) . . . . no
C59 C60 C61 C62 -0.9(12) . . . . no
C60 C61 C62 C63 -0.2(13) . . . . no
C61 C62 C63 C64 0.9(14) . . . . no
C62 C63 C64 C59 -0.4(13) . . . . no
N38 C77 C78 C79 179.4(11) . . . . no
N38 C77 C82 C81 178.8(12) . . . . no
C82 C77 C78 N26 176.3(11) . . . . no
N38 C77 C78 N26 -0.6(13) . . . . no
C78 C77 C82 C81 2.7(19) . . . . no
C82 C77 C78 C79 -3.8(19) . . . . no
C77 C78 C79 C80 2.3(19) . . . . no
N26 C78 C79 C80 -177.7(12) . . . . no
C78 C79 C80 C81 0(2) . . . . no
C79 C80 C81 C82 -1(2) . . . . no
C80 C81 C82 C77 0(2) . . . . no
C84 C83 C88 C87 -0.5(15) . . . . no
N37 C83 C84 C85 179.6(9) . . . . no
N37 C83 C88 C87 180.0(10) . . . . no
C88 C83 C84 C85 -0.1(15) . . . . no
N37 C83 C84 N35 -2.2(10) . . . . no
C88 C83 C84 N35 178.1(9) . . . . no
N35 C84 C85 C86 -177.7(10) . . . . no
C83 C84 C85 C86 0.0(16) . . . . no
C84 C85 C86 C87 0.7(17) . . . . no
C85 C86 C87 C88 -1.3(19) . . . . no
C86 C87 C88 C83 1.1(17) . . . . no
C90 C89 C94 C93 1.2(13) . . . . no
N34 C89 C90 C91 178.8(8) . . . . no
C94 C89 C90 N32 178.4(8) . . . . no
N34 C89 C94 C93 -179.2(9) . . . . no
N34 C89 C90 N32 -1.4(9) . . . . no
C94 C89 C90 C91 -1.5(13) . . . . no
N32 C90 C91 C92 -179.9(9) . . . . no
C89 C90 C91 C92 -0.1(13) . . . . no
C90 C91 C92 C93 2.0(14) . . . . no
C91 C92 C93 C94 -2.4(16) . . . . no
C92 C93 C94 C89 0.7(14) . . . . no
N28 C95 C96 N30 -0.3(9) . . . . no
C100 C95 C96 C97 2.7(13) . . . . no
N28 C95 C96 C97 -179.7(7) . . . . no
C100 C95 C96 N30 -177.9(8) . . . . no
C96 C95 C100 C99 -0.1(13) . . . . no
N28 C95 C100 C99 -177.0(9) . . . . no
N30 C96 C97 C98 177.2(8) . . . . no
C95 C96 C97 C98 -3.6(12) . . . . no
C96 C97 C98 C99 2.1(13) . . . . no
C97 C98 C99 C100 0.5(15) . . . . no
C98 C99 C100 C95 -1.5(14) . . . . no
C108 C107 C112 C111 -2.1(12) . . . . no
C112 C107 C108 N43 -179.8(7) . . . . no
C112 C107 C108 C109 0.8(13) . . . . no
N2 C107 C112 C111 178.4(8) . . . . no
N2 C107 C108 N43 -0.2(9) . . . . no
N2 C107 C108 C109 -179.7(8) . . . . no
N43 C108 C109 C110 -178.4(10) . . . . no
C107 C108 C109 C110 0.9(14) . . . . no
C108 C109 C110 C111 -1.1(15) . . . . no
C109 C110 C111 C112 -0.4(15) . . . . no
C110 C111 C112 C107 1.9(12) . . . . no
C114 C113 C118 C117 1.3(10) . . . . no
C118 C113 C114 N6 179.9(6) . . . . no
C118 C113 C114 C115 -1.5(9) . . . . no
N4 C113 C118 C117 -178.6(7) . . . . no
N4 C113 C114 C115 178.4(6) . . . . no
N4 C113 C114 N6 -0.2(6) . . . . no
N6 C114 C115 C116 178.8(7) . . . . no
C113 C114 C115 C116 0.5(10) . . . . no
C114 C115 C116 C117 0.6(11) . . . . no
C115 C116 C117 C118 -0.8(13) . . . . no
C116 C117 C118 C113 -0.2(12) . . . . no
C130 C125 C126 C127 0.0(17) . . . . no
C130 C125 C126 C131 -178.5(11) . . . . no
C126 C125 C130 C129 -0.6(16) . . . . no
C125 C126 C127 C128 1.3(16) . . . . no
C131 C126 C127 C128 179.9(10) . . . . no
C126 C127 C128 C129 -2.1(16) . . . . no
C127 C128 C129 C130 1.5(16) . . . . no
C128 C129 C130 C125 -0.2(16) . . . . no
C137 C132 C133 C134 1.7(16) . . . . no
C137 C132 C133 C138 179.2(10) . . . . no
C133 C132 C137 C136 -2.5(18) . . . . no
C132 C133 C134 C135 -1.0(17) . . . . no
C138 C133 C134 C135 -178.5(11) . . . . no
C133 C134 C135 C136 1.0(19) . . . . no
C134 C135 C136 C137 -1.7(19) . . . . no
C135 C136 C137 C132 2.4(18) . . . . no
C144 C139 C140 C141 -6(2) . . . . no
C144 C139 C140 C145 179.3(14) . . . . no
C140 C139 C144 C143 0(2) . . . . no
C139 C140 C141 C142 4(3) . . . . no
C145 C140 C141 C142 178.9(19) . . . . no
C140 C141 C142 C143 4(4) . . . . no
C141 C142 C143 C144 -9(3) . . . . no
C142 C143 C144 C139 8(3) . . . . no
